data_4511004
loop_
_publ_author_name
'Hau, Sam C. K.'
'Mak, Thomas C. W.'

_publ_section_title
;
 Organosilver(I) Framework Assembly with Trifluoroacetate and
 Diethynyl-Functionalized Isomeric Stilbenes
;
_journal_issue 7
_journal_name_full 'Crystal Growth &amp; Design'
_journal_page_first 3567
_journal_paper_doi 10.1021/cg5004963
_journal_volume 14
_journal_year 2014
_chemical_formula_sum 'C77 H44 Ag17 F39 N3 O32'
_chemical_formula_weight 4097.94
_chemical_name_systematic
; 
 ? 
;
_space_group_IT_number 15
_symmetry_cell_setting monoclinic
_symmetry_space_group_name_Hall '-C 2yc'
_symmetry_space_group_name_H-M 'C 1 2/c 1'
_atom_sites_solution_hydrogens geom
_atom_sites_solution_primary direct
_atom_sites_solution_secondary difmap
_audit_creation_method SHELXL-97
_cell_angle_alpha 90.00
_cell_angle_beta 96.107(2)
_cell_angle_gamma 90.00
_cell_formula_units_Z 8
_cell_length_a 24.205(3)
_cell_length_b 13.9678(17)
_cell_length_c 61.649(7)
_cell_measurement_temperature 173(2)
_cell_volume 20725(4)
_computing_cell_refinement SAINT(Bruker,2001)
_computing_data_collection APEX2(Bruker,2003)
_computing_data_reduction APEX2(Bruker,2003)
_computing_molecular_graphics DIAMOND
_computing_publication_material 'SHELXL-97 (Sheldrick, 1997)'
_computing_structure_refinement 'SHELXL-97 (Sheldrick, 1997)'
_computing_structure_solution 'SHELXS-97 (Sheldrick, 1997)'
_diffrn_ambient_temperature 173(2)
_diffrn_measured_fraction_theta_full 0.999
_diffrn_measured_fraction_theta_max 0.999
_diffrn_measurement_device_type 'Bruker APEX II CCD diffractometer'
_diffrn_measurement_method '\f and \w scan'
_diffrn_radiation_monochromator graphite
_diffrn_radiation_source 'fine-focus sealed tube'
_diffrn_radiation_type MoK\a
_diffrn_radiation_wavelength 0.71073
_diffrn_reflns_av_R_equivalents 0.1175
_diffrn_reflns_av_sigmaI/netI 0.0512
_diffrn_reflns_limit_h_max 29
_diffrn_reflns_limit_h_min -27
_diffrn_reflns_limit_k_max 16
_diffrn_reflns_limit_k_min -16
_diffrn_reflns_limit_l_max 73
_diffrn_reflns_limit_l_min -73
_diffrn_reflns_number 230518
_diffrn_reflns_theta_full 25.25
_diffrn_reflns_theta_max 25.25
_diffrn_reflns_theta_min 1.33
_exptl_absorpt_coefficient_mu 3.279
_exptl_absorpt_correction_T_max 0.3538
_exptl_absorpt_correction_T_min 0.2909
_exptl_absorpt_correction_type multi-scan
_exptl_crystal_colour colorless
_exptl_crystal_density_diffrn 2.627
_exptl_crystal_density_method 'not measured'
_exptl_crystal_description block
_exptl_crystal_F_000 15464
_exptl_crystal_size_max 0.50
_exptl_crystal_size_mid 0.40
_exptl_crystal_size_min 0.40
_refine_diff_density_max 1.907
_refine_diff_density_min -2.038
_refine_diff_density_rms 0.316
_refine_ls_extinction_method none
_refine_ls_goodness_of_fit_ref 1.197
_refine_ls_hydrogen_treatment constr
_refine_ls_matrix_type full
_refine_ls_number_parameters 1534
_refine_ls_number_reflns 18747
_refine_ls_number_restraints 0
_refine_ls_restrained_S_all 1.197
_refine_ls_R_factor_all 0.0927
_refine_ls_R_factor_gt 0.0830
_refine_ls_shift/su_max 0.001
_refine_ls_shift/su_mean 0.000
_refine_ls_structure_factor_coef Fsqd
_refine_ls_weighting_details 'calc w=1/[\s^2^(Fo^2^)+(0.0375P)^2^+1906.8390P] where P=(Fo^2^+2Fc^2^)/3'
_refine_ls_weighting_scheme calc
_refine_ls_wR_factor_gt 0.1882
_refine_ls_wR_factor_ref 0.1939
_reflns_number_gt 16586
_reflns_number_total 18747
_reflns_threshold_expression >2sigma(I)
_cod_data_source_file cg5004963_si_002.cif
_cod_data_source_block 2
_cod_depositor_comments
;
The following automatic conversions were performed:

'_symmetry_cell_setting' value 'Monoclinic' changed to 'monoclinic'
according to
/usr/data/users/saulius/crontab/automatic-downloads/rss-feeds/ACS/lib/dictionaries/cif_core.dic
dictionary named 'cif_core.dic' version 2.4.2 from 2011-04-26.

Automatic conversion script
Id: cif_fix_values 2281 2013-09-26 08:29:07Z andrius 

 Adding full bibliography for 4511003--4511008.cif.
;
_cod_original_sg_symbol_H-M C2/c
_cod_database_code 4511004

loop_
_symmetry_equiv_pos_as_xyz
'x, y, z'
'-x, y, -z+1/2'
'x+1/2, y+1/2, z'
'-x+1/2, y+1/2, -z+1/2'
'-x, -y, -z'
'x, -y, z-1/2'
'-x+1/2, -y+1/2, -z'
'x+1/2, -y+1/2, z-1/2'

loop_
_atom_site_label
_atom_site_type_symbol
_atom_site_fract_x
_atom_site_fract_y
_atom_site_fract_z
_atom_site_U_iso_or_equiv
_atom_site_adp_type
_atom_site_occupancy
_atom_site_symmetry_multiplicity
_atom_site_calc_flag
_atom_site_refinement_flags
Ag1 Ag 0.20526(5) 0.32793(8) 0.826046(18) 0.0233(2) Uani 1 1 d .
Ag2 Ag 0.29285(5) 0.47566(7) 0.832806(16) 0.0218(2) Uani 1 1 d .
Ag3 Ag 0.23125(4) 0.41933(8) 0.786328(17) 0.0230(2) Uani 1 1 d .
Ag4 Ag 0.25085(5) 0.20435(8) 0.795026(18) 0.0262(3) Uani 1 1 d .
Ag5 Ag 0.21596(5) 0.12128(8) 0.838023(16) 0.0237(2) Uani 1 1 d .
Ag6 Ag 0.17264(4) 0.27043(8) 0.869657(17) 0.0246(2) Uani 1 1 d .
Ag7 Ag 0.2426(2) 0.2647(4) 0.91029(7) 0.0333(7) Uani 0.82 1 d P
Ag7' Ag 0.2366(12) 0.2917(19) 0.9147(4) 0.057(6) Uani 0.18 1 d P
Ag8 Ag 0.27186(5) 0.37693(8) 0.873645(19) 0.0273(3) Uani 1 1 d .
Ag9 Ag 0.29055(5) 0.59167(7) 0.871095(17) 0.0220(2) Uani 1 1 d .
Ag10 Ag 0.38977(5) 0.53193(10) 0.901300(18) 0.0318(3) Uani 1 1 d .
Ag11 Ag 0.27949(5) 0.49964(8) 0.916781(17) 0.0244(2) Uani 1 1 d .
Ag12 Ag 0.38660(5) 0.45416(8) 0.946344(18) 0.0277(3) Uani 1 1 d .
Ag13 Ag 0.27225(6) 0.37303(9) 0.95362(2) 0.0369(3) Uani 1 1 d .
Ag14 Ag 0.26934(5) 0.54749(8) 0.744252(17) 0.0268(3) Uani 1 1 d .
Ag15 Ag 0.0000 1.0000 1.0000 0.0404(4) Uani 1 2 d S
Ag16 Ag 0.07288(5) 0.04500(9) 0.84846(2) 0.0346(3) Uani 1 1 d .
Ag17 Ag 0.30616(19) 0.8561(2) 0.87082(5) 0.0329(7) Uani 0.85 1 d P
Ag1B Ag 0.3016(13) 0.858(2) 0.8636(4) 0.079(10) Uani 0.15 1 d P
Ag18 Ag 0.2500 0.2500 1.0000 0.0543(7) Uani 0.90 2 d SP
Ag1C Ag 0.2758(15) 0.224(2) 1.0060(6) 0.045(9) Uiso 0.05 1 d P
N1 N 0.2197(6) 0.4973(10) 0.9628(2) 0.035(3) Uani 1 1 d .
N2 N 0.0525(6) 0.8865(10) 0.9905(2) 0.036(3) Uani 1 1 d .
N3 N 0.1432(5) 0.4303(9) 0.77027(19) 0.023(3) Uani 1 1 d .
O1 O 0.1974(5) 0.5198(8) 0.8272(2) 0.038(3) Uani 1 1 d .
O1W O 0.1657(4) 0.0052(8) 0.86063(18) 0.032(2) Uani 1 1 d .
H1WA H 0.1731 0.0154 0.8742 0.039 Uiso 1 1 d R
H1WB H 0.1730 -0.0527 0.8578 0.039 Uiso 1 1 d R
O2W O 0.0352(4) 0.1022(8) 0.87978(16) 0.029(2) Uani 1 1 d .
H2WA H 0.0043 0.1294 0.8760 0.035 Uiso 1 1 d R
H2WB H 0.0575 0.1420 0.8865 0.035 Uiso 1 1 d R
O2 O 0.2171(5) 0.6574(7) 0.84436(17) 0.029(2) Uani 1 1 d .
O3W O 0.3458(4) 0.7221(7) 0.85318(17) 0.027(2) Uani 1 1 d .
O3 O 0.1147(5) 0.3269(9) 0.82218(18) 0.036(3) Uani 1 1 d .
O4 O 0.0966(4) 0.2145(7) 0.84687(16) 0.026(2) Uani 1 1 d .
O4W O 0.2258(5) 0.8509(8) 0.84697(18) 0.038(3) Uani 1 1 d .
H4WA H 0.2072 0.9016 0.8439 0.045 Uiso 1 1 d R
H4WB H 0.2131 0.7977 0.8420 0.045 Uiso 1 1 d R
O5 O 0.3373(4) 0.5951(7) 0.81509(14) 0.024(2) Uani 1 1 d .
O5W O 0.4364(5) 0.6994(9) 0.8811(2) 0.044(3) Uani 1 1 d .
O6 O 0.2995(4) 0.5468(7) 0.78211(15) 0.023(2) Uani 1 1 d .
O6W O 0.1781(8) 0.0462(13) 0.9015(3) 0.085(6) Uani 1 1 d .
O7 O 0.2727(5) 0.3767(7) 0.75311(14) 0.026(2) Uani 1 1 d .
O8 O 0.2686(5) 0.2187(8) 0.75687(16) 0.035(3) Uani 1 1 d .
O9 O 0.1721(4) 0.1229(7) 0.78248(16) 0.027(2) Uani 1 1 d .
O10 O 0.1396(5) 0.0757(9) 0.81376(17) 0.034(3) Uani 1 1 d .
O11 O 0.2919(5) 0.0539(7) 0.79060(15) 0.026(2) Uani 1 1 d .
O12 O 0.2697(5) -0.0038(8) 0.82273(16) 0.031(2) Uani 1 1 d .
O13 O 0.1164(5) 0.2178(8) 0.89926(19) 0.037(3) Uani 1 1 d .
O14 O 0.1570(5) 0.3247(9) 0.92306(17) 0.034(3) Uani 1 1 d .
O15 O 0.1211(4) 0.4048(8) 0.87356(18) 0.033(3) Uani 1 1 d .
O16 O 0.1994(5) 0.4882(8) 0.88411(18) 0.035(3) Uani 1 1 d .
O17 O 0.2501(6) 0.1275(10) 0.9316(2) 0.054(4) Uani 1 1 d .
O18 O 0.2524(6) 0.2113(9) 0.9617(2) 0.051(4) Uani 1 1 d .
O19 O 0.2698(5) 0.7190(7) 0.89087(15) 0.026(2) Uani 1 1 d .
O20 O 0.2474(5) 0.6407(8) 0.92128(18) 0.033(3) Uani 1 1 d .
O21 O 0.3917(5) 0.6711(9) 0.92139(18) 0.039(3) Uani 1 1 d .
O22 O 0.3814(6) 0.6107(8) 0.95516(18) 0.049(4) Uani 1 1 d .
O23 O 0.4832(4) 0.4955(8) 0.90927(17) 0.029(2) Uani 1 1 d .
O24 O 0.4775(5) 0.4173(11) 0.9405(2) 0.049(4) Uani 1 1 d .
O25 O 0.4060(5) 0.3910(9) 0.98261(18) 0.038(3) Uani 1 1 d .
O26 O 0.3221(6) 0.3415(16) 0.9883(2) 0.086(6) Uani 1 1 d .
F1 F 0.0927(5) 0.6127(12) 0.8373(2) 0.073(4) Uani 1 1 d .
F2 F 0.1114(5) 0.6040(9) 0.80463(17) 0.059(3) Uani 1 1 d .
F3 F 0.1271(5) 0.7334(9) 0.8215(2) 0.072(4) Uani 1 1 d .
F4 F -0.0099(5) 0.244(2) 0.8351(3) 0.167(13) Uani 1 1 d .
F5 F 0.0069(5) 0.3498(15) 0.8134(4) 0.141(10) Uani 1 1 d .
F6 F 0.0120(9) 0.218(2) 0.8063(5) 0.191(14) Uani 1 1 d .
F7 F 0.3990(4) 0.7205(6) 0.79644(16) 0.035(2) Uani 1 1 d .
F8 F 0.4211(4) 0.5897(7) 0.78164(19) 0.050(3) Uani 1 1 d .
F9 F 0.3599(4) 0.6851(8) 0.76519(15) 0.046(3) Uani 1 1 d .
F10 F 0.3028(4) 0.3580(7) 0.71318(13) 0.035(2) Uani 1 1 d .
F11 F 0.3619(4) 0.2610(7) 0.73084(15) 0.039(2) Uani 1 1 d .
F12 F 0.2862(4) 0.2068(7) 0.71396(15) 0.038(2) Uani 1 1 d .
F13 F 0.0788(5) -0.0569(8) 0.78979(16) 0.049(3) Uani 1 1 d .
F14 F 0.1102(4) -0.0059(8) 0.76059(14) 0.045(3) Uani 1 1 d .
F15 F 0.0493(5) 0.0753(10) 0.7749(2) 0.073(4) Uani 1 1 d .
F16 F 0.3084(5) -0.1732(8) 0.8105(2) 0.062(3) Uani 1 1 d .
F17 F 0.3328(7) -0.1153(9) 0.78181(17) 0.078(5) Uani 1 1 d .
F18 F 0.3785(5) -0.0844(9) 0.8132(3) 0.077(4) Uani 1 1 d .
F19 F 0.0357(5) 0.2169(10) 0.9271(2) 0.071(4) Uani 1 1 d .
F20 F 0.0640(4) 0.3495(9) 0.94097(17) 0.052(3) Uani 1 1 d .
F21 F 0.0278(5) 0.3430(11) 0.9075(2) 0.069(4) Uani 1 1 d .
F22 F 0.1323(5) 0.6439(8) 0.8853(2) 0.065(3) Uani 1 1 d .
F23 F 0.0600(4) 0.5560(9) 0.8794(2) 0.064(3) Uani 1 1 d .
F24 F 0.1088(7) 0.5511(11) 0.9099(2) 0.088(5) Uani 1 1 d .
F25 F 0.2961(10) -0.0116(16) 0.9591(5) 0.175(12) Uani 1 1 d .
F25' F 0.2904(13) 0.056(2) 0.9841(5) 0.063(7) Uiso 0.45 1 d P
F26 F 0.2160(11) -0.0117(16) 0.9606(5) 0.175(12) Uani 1 1 d .
F27 F 0.2411(13) 0.051(2) 0.9849(5) 0.090(8) Uiso 0.55 1 d P
F28 F 0.1975(9) 0.7966(10) 0.9329(3) 0.118(8) Uani 1 1 d .
F29 F 0.2565(6) 0.8764(8) 0.9171(2) 0.077(4) Uani 1 1 d .
F30 F 0.1822(9) 0.8306(12) 0.8996(3) 0.123(7) Uani 1 1 d .
F31 F 0.4337(10) 0.7747(12) 0.9693(2) 0.118(8) Uani 1 1 d .
F32 F 0.4110(13) 0.8401(10) 0.9391(2) 0.167(13) Uani 1 1 d .
F33 F 0.3533(11) 0.8011(15) 0.9598(5) 0.176(12) Uani 1 1 d .
F34 F 0.5795(6) 0.4185(14) 0.9052(3) 0.103(6) Uani 1 1 d .
F35 F 0.5641(7) 0.3140(15) 0.9277(3) 0.125(8) Uani 1 1 d .
F36 F 0.5934(6) 0.4430(18) 0.9397(3) 0.125(8) Uani 1 1 d .
F37 F 0.4472(10) 0.3033(17) 1.0189(4) 0.095(6) Uiso 0.80 1 d P
F37' F 0.4392(16) 0.350(3) 1.0249(6) -0.001(7) Uiso 0.15 1 d P
F38 F 0.3658(10) 0.2734(19) 1.0273(4) 0.055(6) Uiso 0.50 1 d P
F38' F 0.3767(14) 0.339(3) 1.0317(6) 0.092(9) Uiso 0.50 1 d P
F39 F 0.4194(14) 0.213(2) 1.0081(5) 0.133(10) Uiso 0.70 1 d P
F39' F 0.3641(17) 0.218(3) 1.0167(7) 0.073(11) Uiso 0.35 1 d P
C1 C 0.2872(5) 0.3318(10) 0.8143(2) 0.018(3) Uani 1 1 d .
C2 C 0.3329(6) 0.3092(9) 0.80880(18) 0.014(3) Uani 1 1 d .
C3 C 0.3858(5) 0.2910(10) 0.8008(2) 0.016(3) Uani 1 1 d .
C4 C 0.3996(6) 0.3521(10) 0.7838(2) 0.019(3) Uani 1 1 d .
H4A H 0.3752 0.4026 0.7788 0.023 Uiso 1 1 calc R
C5 C 0.4489(7) 0.3381(11) 0.7744(2) 0.030(3) Uani 1 1 d .
H5A H 0.4583 0.3797 0.7631 0.036 Uiso 1 1 calc R
C6 C 0.4840(6) 0.2641(12) 0.7813(2) 0.029(3) Uani 1 1 d .
H6A H 0.5168 0.2530 0.7745 0.035 Uiso 1 1 calc R
C7 C 0.4711(6) 0.2055(11) 0.7985(2) 0.026(3) Uani 1 1 d .
H7A H 0.4966 0.1565 0.8035 0.031 Uiso 1 1 calc R
C8 C 0.4219(6) 0.2160(10) 0.8086(2) 0.022(3) Uani 1 1 d .
C9 C 0.4138(6) 0.1508(10) 0.8262(2) 0.023(3) Uani 1 1 d .
H9A H 0.4384 0.0975 0.8274 0.027 Uiso 1 1 calc R
C10 C 0.3779(7) 0.1531(11) 0.8410(3) 0.030(3) Uani 1 1 d .
H10A H 0.3506 0.2024 0.8400 0.035 Uiso 1 1 calc R
C11 C 0.3780(6) 0.0832(10) 0.8589(2) 0.020(3) Uani 1 1 d .
C12 C 0.4166(7) 0.0102(11) 0.8621(2) 0.029(3) Uani 1 1 d .
H12A H 0.4453 0.0050 0.8528 0.035 Uiso 1 1 calc R
C13 C 0.4140(7) -0.0551(11) 0.8788(3) 0.034(4) Uani 1 1 d .
H13A H 0.4422 -0.1023 0.8811 0.041 Uiso 1 1 calc R
C14 C 0.3715(7) -0.0544(11) 0.8923(2) 0.033(4) Uani 1 1 d .
H14A H 0.3698 -0.1016 0.9033 0.040 Uiso 1 1 calc R
C15 C 0.3327(6) 0.0153(11) 0.8893(2) 0.029(3) Uani 1 1 d .
H15A H 0.3042 0.0184 0.8988 0.034 Uiso 1 1 calc R
C16 C 0.3338(6) 0.0842(9) 0.8723(2) 0.020(3) Uani 1 1 d .
C17 C 0.2907(6) 0.1574(10) 0.8695(2) 0.023(3) Uani 1 1 d .
C18 C 0.2555(6) 0.2167(10) 0.8686(2) 0.026(3) Uani 1 1 d .
C19 C 0.3438(5) 0.4697(9) 0.8688(2) 0.019(3) Uani 1 1 d .
C20 C 0.3895(6) 0.4427(9) 0.8644(2) 0.016(3) Uani 1 1 d .
C21 C 0.4419(5) 0.4188(10) 0.8553(2) 0.017(3) Uani 1 1 d .
C22 C 0.4519(6) 0.4750(10) 0.8371(2) 0.024(3) Uani 1 1 d .
H22A H 0.4270 0.5250 0.8323 0.028 Uiso 1 1 calc R
C23 C 0.4986(6) 0.4570(11) 0.8262(2) 0.025(3) Uani 1 1 d .
H23A H 0.5042 0.4920 0.8134 0.030 Uiso 1 1 calc R
C24 C 0.5368(7) 0.3879(12) 0.8342(3) 0.034(4) Uani 1 1 d .
H24A H 0.5695 0.3781 0.8272 0.041 Uiso 1 1 calc R
C25 C 0.5274(7) 0.3329(11) 0.8523(2) 0.028(3) Uani 1 1 d .
H25A H 0.5543 0.2867 0.8576 0.033 Uiso 1 1 calc R
C26 C 0.4787(6) 0.3442(10) 0.8629(2) 0.022(3) Uani 1 1 d .
C27 C 0.4731(6) 0.2800(10) 0.8814(2) 0.026(3) Uani 1 1 d .
H27A H 0.5037 0.2384 0.8851 0.032 Uiso 1 1 calc R
C28 C 0.4306(6) 0.2715(10) 0.8938(2) 0.024(3) Uani 1 1 d .
H28A H 0.3992 0.3119 0.8905 0.029 Uiso 1 1 calc R
C29 C 0.4296(6) 0.2045(9) 0.9120(2) 0.019(3) Uani 1 1 d .
C30 C 0.4657(6) 0.1273(10) 0.9155(2) 0.027(3) Uani 1 1 d .
H30A H 0.4915 0.1148 0.9053 0.032 Uiso 1 1 calc R
C31 C 0.4651(7) 0.0685(11) 0.9334(2) 0.030(4) Uani 1 1 d .
H31A H 0.4897 0.0156 0.9354 0.036 Uiso 1 1 calc R
C32 C 0.4275(7) 0.0874(12) 0.9488(3) 0.035(4) Uani 1 1 d .
H32A H 0.4260 0.0465 0.9611 0.041 Uiso 1 1 calc R
C33 C 0.3937(6) 0.1641(11) 0.9461(2) 0.027(3) Uani 1 1 d .
H33A H 0.3700 0.1786 0.9570 0.033 Uiso 1 1 calc R
C34 C 0.3926(6) 0.2225(10) 0.9278(2) 0.019(3) Uani 1 1 d .
C35 C 0.3538(6) 0.3016(10) 0.9251(2) 0.023(3) Uani 1 1 d .
C36 C 0.3196(7) 0.3656(10) 0.9216(2) 0.026(3) Uani 1 1 d .
C37 C 0.2439(9) 0.5805(17) 0.9689(4) 0.061(6) Uani 1 1 d .
H37A H 0.2830 0.5878 0.9691 0.073 Uiso 1 1 calc R
C38 C 0.2110(8) 0.6575(19) 0.9751(4) 0.070(8) Uani 1 1 d .
H38A H 0.2289 0.7147 0.9804 0.084 Uiso 1 1 calc R
C39 C 0.1545(7) 0.6522(12) 0.9738(3) 0.036(4) Uani 1 1 d .
C40 C 0.1320(9) 0.5651(17) 0.9673(5) 0.086(10) Uani 1 1 d .
H40A H 0.0929 0.5560 0.9665 0.104 Uiso 1 1 calc R
C41 C 0.1664(10) 0.489(2) 0.9619(6) 0.112(14) Uani 1 1 d .
H41A H 0.1498 0.4299 0.9574 0.134 Uiso 1 1 calc R
C42 C 0.1199(6) 0.7344(12) 0.9796(2) 0.029(3) Uani 1 1 d .
C43 C 0.0625(7) 0.7292(13) 0.9757(3) 0.041(4) Uani 1 1 d .
H43A H 0.0454 0.6721 0.9699 0.049 Uiso 1 1 calc R
C44 C 0.0292(7) 0.8081(12) 0.9803(3) 0.033(4) Uani 1 1 d .
H44A H -0.0098 0.8062 0.9763 0.039 Uiso 1 1 calc R
C45 C 0.1089(8) 0.8893(13) 0.9940(4) 0.048(5) Uani 1 1 d .
H45A H 0.1260 0.9451 1.0004 0.057 Uiso 1 1 calc R
C46 C 0.1424(7) 0.8157(13) 0.9886(3) 0.042(4) Uani 1 1 d .
H46A H 0.1817 0.8219 0.9912 0.050 Uiso 1 1 calc R
C47 C 0.1111(6) 0.3516(11) 0.7703(2) 0.028(3) Uani 1 1 d .
H47A H 0.1273 0.2942 0.7763 0.034 Uiso 1 1 calc R
C48 C 0.0560(7) 0.3504(12) 0.7620(3) 0.037(4) Uani 1 1 d .
H48A H 0.0360 0.2918 0.7616 0.044 Uiso 1 1 calc R
C49 C 0.0294(6) 0.4323(10) 0.7544(2) 0.021(3) Uani 1 1 d .
C50 C 0.0637(7) 0.5131(13) 0.7533(3) 0.037(4) Uani 1 1 d .
H50A H 0.0490 0.5707 0.7468 0.044 Uiso 1 1 calc R
C51 C 0.1197(6) 0.5085(10) 0.7617(3) 0.029(3) Uani 1 1 d .
H51A H 0.1417 0.5645 0.7613 0.035 Uiso 1 1 calc R
C52 C 0.1876(6) 0.6031(11) 0.8324(2) 0.026(3) Uani 1 1 d .
C53 C 0.1308(8) 0.6395(12) 0.8241(3) 0.037(4) Uani 1 1 d .
C54 C 0.0838(6) 0.2727(10) 0.8313(2) 0.024(3) Uani 1 1 d .
C55 C 0.0237(7) 0.2790(16) 0.8228(3) 0.049(5) Uani 1 1 d .
C56 C 0.3324(6) 0.5937(9) 0.7948(2) 0.021(3) Uani 1 1 d .
C57 C 0.3767(6) 0.6501(10) 0.7840(2) 0.023(3) Uani 1 1 d .
C58 C 0.2803(6) 0.2928(10) 0.7472(2) 0.019(3) Uani 1 1 d .
C59 C 0.3073(6) 0.2793(11) 0.7262(2) 0.024(3) Uani 1 1 d .
C60 C 0.1399(6) 0.0785(11) 0.7938(2) 0.024(3) Uani 1 1 d .
C61 C 0.0942(7) 0.0215(12) 0.7798(2) 0.031(4) Uani 1 1 d .
C62 C 0.2928(6) -0.0056(10) 0.8052(2) 0.026(3) Uani 1 1 d .
C63 C 0.3288(6) -0.0945(11) 0.8025(2) 0.027(3) Uani 1 1 d .
C64 C 0.1173(6) 0.2790(11) 0.9144(2) 0.026(3) Uani 1 1 d .
C65 C 0.0614(7) 0.2983(13) 0.9224(2) 0.033(4) Uani 1 1 d .
C66 C 0.1482(5) 0.4764(10) 0.8814(2) 0.017(3) Uani 1 1 d .
C67 C 0.1122(8) 0.5587(13) 0.8885(3) 0.046(5) Uani 1 1 d .
C68 C 0.2510(8) 0.1362(12) 0.9510(3) 0.041(4) Uani 1 1 d .
C69 C 0.2562(14) 0.0394(17) 0.9639(5) 0.081(8) Uani 1 1 d .
C70 C 0.2494(7) 0.7091(11) 0.9087(3) 0.035(4) Uani 1 1 d .
C71 C 0.2202(10) 0.8024(11) 0.9156(4) 0.056(6) Uani 1 1 d .
C72 C 0.3893(7) 0.6765(12) 0.9417(3) 0.034(4) Uani 1 1 d .
C73 C 0.3998(12) 0.7766(15) 0.9522(3) 0.066(7) Uani 1 1 d .
C74 C 0.5003(7) 0.4447(14) 0.9249(3) 0.040(4) Uani 1 1 d .
C75 C 0.5609(10) 0.408(2) 0.9248(4) 0.078(9) Uani 1 1 d .
C76 C 0.3723(7) 0.3481(12) 0.9931(2) 0.033(4) Uani 1 1 d .
C77 C 0.3967(9) 0.298(2) 1.0140(4) 0.067(7) Uani 1 1 d .

loop_
_atom_site_aniso_label
_atom_site_aniso_U_11
_atom_site_aniso_U_22
_atom_site_aniso_U_33
_atom_site_aniso_U_23
_atom_site_aniso_U_13
_atom_site_aniso_U_12
Ag1 0.0221(6) 0.0225(5) 0.0279(6) -0.0027(4) 0.0143(4) -0.0037(4)
Ag2 0.0272(6) 0.0207(5) 0.0176(5) -0.0028(4) 0.0031(4) -0.0024(4)
Ag3 0.0168(5) 0.0305(6) 0.0212(5) 0.0036(4) 0.0002(4) 0.0005(4)
Ag4 0.0380(7) 0.0195(5) 0.0222(5) -0.0074(4) 0.0093(5) -0.0097(5)
Ag5 0.0327(6) 0.0227(5) 0.0157(5) -0.0026(4) 0.0024(4) -0.0016(5)
Ag6 0.0178(5) 0.0348(6) 0.0218(5) -0.0021(5) 0.0042(4) -0.0009(5)
Ag7 0.0233(13) 0.0571(18) 0.0194(16) 0.0058(11) 0.0014(11) -0.0075(11)
Ag7' 0.031(8) 0.107(19) 0.034(10) 0.013(9) 0.007(6) -0.023(11)
Ag8 0.0275(6) 0.0254(6) 0.0305(6) 0.0015(5) 0.0094(5) -0.0104(5)
Ag9 0.0282(6) 0.0165(5) 0.0221(5) 0.0000(4) 0.0070(4) 0.0037(4)
Ag10 0.0278(6) 0.0485(7) 0.0186(5) -0.0059(5) -0.0006(4) -0.0033(5)
Ag11 0.0266(6) 0.0238(5) 0.0238(5) 0.0056(4) 0.0075(4) 0.0065(4)
Ag12 0.0298(6) 0.0289(6) 0.0247(6) 0.0006(5) 0.0050(5) -0.0018(5)
Ag13 0.0467(8) 0.0381(7) 0.0295(6) 0.0089(5) 0.0215(6) 0.0126(6)
Ag14 0.0389(7) 0.0272(6) 0.0143(5) 0.0063(4) 0.0033(4) 0.0006(5)
Ag15 0.0381(11) 0.0423(10) 0.0427(10) 0.0011(8) 0.0136(8) 0.0168(8)
Ag16 0.0299(7) 0.0341(7) 0.0407(7) -0.0041(5) 0.0088(5) -0.0075(5)
Ag17 0.0378(13) 0.0206(10) 0.0404(14) -0.0016(11) 0.0042(11) -0.0058(8)
Ag1B 0.041(9) 0.080(14) 0.12(2) -0.068(15) 0.005(14) -0.002(9)
Ag18 0.0451(17) 0.087(2) 0.0340(13) 0.0173(14) 0.0196(12) -0.0141(16)
N1 0.035(8) 0.035(8) 0.036(8) 0.009(6) 0.008(6) 0.011(6)
N2 0.030(8) 0.040(8) 0.038(8) 0.001(6) 0.012(6) 0.011(6)
N3 0.023(6) 0.026(6) 0.022(6) -0.001(5) 0.007(5) 0.002(5)
O1 0.028(6) 0.025(6) 0.059(8) -0.007(5) -0.006(5) 0.006(5)
O1W 0.028(6) 0.032(6) 0.036(6) 0.003(5) 0.000(5) 0.000(5)
O2W 0.023(6) 0.039(6) 0.027(5) 0.000(5) 0.007(4) -0.002(5)
O2 0.042(7) 0.015(5) 0.029(6) 0.000(4) 0.000(5) 0.002(5)
O3W 0.030(6) 0.021(5) 0.032(6) -0.004(4) 0.016(5) -0.007(4)
O3 0.025(6) 0.048(7) 0.036(6) 0.005(5) 0.009(5) -0.008(5)
O4 0.024(5) 0.032(6) 0.023(5) 0.002(4) 0.005(4) -0.005(4)
O4W 0.046(7) 0.028(6) 0.037(6) -0.001(5) -0.004(5) 0.002(5)
O5 0.030(6) 0.027(5) 0.012(5) 0.005(4) -0.003(4) -0.007(4)
O5W 0.038(7) 0.055(8) 0.037(7) 0.003(6) -0.011(5) -0.002(6)
O6 0.027(5) 0.021(5) 0.022(5) 0.009(4) 0.001(4) -0.011(4)
O6W 0.102(14) 0.078(12) 0.071(11) -0.025(10) -0.017(10) 0.003(10)
O7 0.046(7) 0.025(5) 0.009(4) 0.001(4) 0.011(4) 0.003(5)
O8 0.059(8) 0.027(6) 0.020(5) -0.005(4) 0.009(5) -0.009(5)
O9 0.035(6) 0.028(5) 0.020(5) -0.012(4) 0.010(4) -0.006(5)
O10 0.032(6) 0.049(7) 0.024(6) -0.011(5) 0.008(5) -0.007(5)
O11 0.043(7) 0.026(5) 0.011(4) 0.007(4) 0.005(4) 0.009(5)
O12 0.043(7) 0.029(6) 0.024(5) -0.006(4) 0.009(5) 0.007(5)
O13 0.032(6) 0.041(7) 0.039(6) 0.002(5) 0.006(5) -0.009(5)
O14 0.028(6) 0.047(7) 0.029(6) 0.001(5) 0.003(5) -0.002(5)
O15 0.023(6) 0.037(6) 0.041(6) -0.002(5) 0.009(5) 0.001(5)
O16 0.035(7) 0.035(6) 0.036(6) -0.002(5) 0.011(5) 0.010(5)
O17 0.059(9) 0.050(8) 0.056(9) -0.006(7) 0.013(7) -0.012(7)
O18 0.085(10) 0.034(7) 0.042(7) -0.004(6) 0.046(7) 0.001(7)
O19 0.041(6) 0.024(5) 0.017(5) -0.005(4) 0.015(4) 0.008(5)
O20 0.035(6) 0.030(6) 0.035(6) 0.009(5) 0.012(5) 0.009(5)
O21 0.050(8) 0.041(7) 0.027(6) -0.006(5) 0.013(5) 0.007(6)
O22 0.095(11) 0.029(6) 0.024(6) -0.002(5) 0.007(6) -0.007(7)
O23 0.025(6) 0.034(6) 0.029(6) 0.001(5) 0.005(4) 0.002(5)
O24 0.024(6) 0.087(10) 0.040(7) 0.029(7) 0.017(5) 0.009(6)
O25 0.032(6) 0.055(8) 0.028(6) 0.015(5) 0.007(5) 0.000(6)
O26 0.040(9) 0.167(19) 0.051(9) 0.056(11) 0.005(7) -0.034(10)
F1 0.032(6) 0.139(13) 0.052(7) 0.010(8) 0.016(5) 0.011(7)
F2 0.050(7) 0.087(9) 0.036(6) -0.021(6) -0.011(5) 0.008(6)
F3 0.058(8) 0.052(7) 0.102(11) -0.003(7) -0.015(7) 0.023(6)
F4 0.021(7) 0.40(4) 0.085(11) 0.103(18) 0.007(7) -0.018(13)
F5 0.026(7) 0.153(17) 0.24(2) 0.133(18) -0.003(10) 0.013(9)
F6 0.086(15) 0.27(3) 0.20(3) -0.10(2) -0.074(16) -0.001(18)
F7 0.031(5) 0.020(4) 0.053(6) -0.009(4) 0.002(4) -0.010(4)
F8 0.032(6) 0.041(6) 0.080(8) -0.012(5) 0.029(5) 0.005(5)
F9 0.049(6) 0.055(6) 0.033(5) 0.020(5) 0.002(4) -0.027(5)
F10 0.048(6) 0.038(5) 0.020(4) 0.010(4) 0.015(4) 0.000(4)
F11 0.037(6) 0.051(6) 0.031(5) 0.003(4) 0.014(4) 0.007(5)
F12 0.046(6) 0.041(5) 0.029(5) -0.012(4) 0.008(4) -0.010(5)
F13 0.058(7) 0.058(7) 0.034(5) -0.013(5) 0.027(5) -0.031(5)
F14 0.055(7) 0.059(7) 0.023(5) -0.011(4) 0.020(4) -0.028(5)
F15 0.038(7) 0.084(9) 0.091(10) -0.015(8) -0.017(6) 0.013(6)
F16 0.062(8) 0.036(6) 0.093(9) 0.013(6) 0.036(7) 0.010(5)
F17 0.137(13) 0.067(8) 0.034(6) 0.003(6) 0.033(7) 0.073(9)
F18 0.044(7) 0.054(7) 0.127(12) -0.035(8) -0.025(7) 0.019(6)
F19 0.060(8) 0.073(9) 0.089(10) -0.013(7) 0.043(7) -0.029(7)
F20 0.043(6) 0.071(8) 0.046(6) -0.027(6) 0.017(5) -0.002(5)
F21 0.043(7) 0.110(11) 0.053(7) 0.017(7) 0.000(6) 0.018(7)
F22 0.072(8) 0.029(6) 0.097(10) -0.013(6) 0.025(7) 0.009(5)
F23 0.028(6) 0.067(8) 0.099(10) -0.003(7) 0.007(6) 0.021(5)
F24 0.126(13) 0.083(10) 0.064(9) -0.004(7) 0.050(9) 0.046(9)
F25 0.14(2) 0.099(15) 0.28(3) 0.082(19) 0.01(2) 0.066(15)
F26 0.18(2) 0.116(17) 0.23(3) 0.088(18) 0.00(2) -0.075(17)
F28 0.21(2) 0.046(8) 0.125(13) 0.007(8) 0.133(14) 0.026(10)
F29 0.112(12) 0.028(6) 0.103(11) -0.021(6) 0.059(9) -0.016(7)
F30 0.144(17) 0.080(11) 0.143(17) 0.005(11) 0.011(13) 0.080(12)
F31 0.22(2) 0.077(10) 0.043(8) 0.011(7) -0.034(11) -0.044(12)
F32 0.41(4) 0.038(8) 0.046(8) 0.003(7) 0.000(14) -0.057(14)
F33 0.15(2) 0.088(14) 0.30(3) -0.089(19) 0.06(2) 0.020(14)
F34 0.060(9) 0.159(16) 0.102(11) 0.070(11) 0.060(8) 0.051(10)
F35 0.072(11) 0.145(17) 0.164(18) 0.076(15) 0.049(11) 0.069(12)
F36 0.027(7) 0.23(2) 0.112(14) -0.028(15) -0.019(8) 0.004(11)
C1 0.011(7) 0.022(7) 0.021(7) -0.006(5) 0.005(5) 0.002(5)
C2 0.025(7) 0.015(6) 0.002(5) 0.000(5) -0.001(5) -0.006(5)
C3 0.015(7) 0.025(7) 0.009(6) -0.004(5) 0.000(5) 0.001(5)
C4 0.021(7) 0.028(7) 0.008(6) 0.004(5) 0.000(5) -0.004(6)
C5 0.037(9) 0.028(8) 0.024(8) 0.007(6) 0.005(7) 0.000(7)
C6 0.025(8) 0.041(9) 0.023(7) 0.000(7) 0.006(6) 0.009(7)
C7 0.020(8) 0.037(9) 0.021(7) 0.005(6) 0.005(6) 0.005(6)
C8 0.022(7) 0.031(8) 0.013(6) 0.005(6) 0.005(5) 0.003(6)
C9 0.024(8) 0.020(7) 0.025(7) 0.013(6) 0.007(6) 0.008(6)
C10 0.028(8) 0.024(8) 0.035(8) 0.002(6) -0.006(7) -0.001(6)
C11 0.019(7) 0.019(7) 0.023(7) -0.007(6) 0.001(5) 0.001(6)
C12 0.040(9) 0.029(8) 0.020(7) -0.002(6) 0.005(6) 0.007(7)
C13 0.039(10) 0.027(8) 0.035(9) 0.011(7) 0.001(7) 0.012(7)
C14 0.049(10) 0.026(8) 0.023(8) 0.013(6) -0.006(7) -0.004(7)
C15 0.029(8) 0.033(8) 0.026(8) 0.004(6) 0.008(6) -0.013(7)
C16 0.019(7) 0.014(6) 0.024(7) 0.006(5) -0.010(6) -0.001(5)
C17 0.009(7) 0.025(7) 0.034(8) -0.004(6) 0.000(6) -0.005(6)
C18 0.031(9) 0.019(7) 0.027(8) -0.012(6) 0.007(6) -0.009(6)
C19 0.013(7) 0.015(6) 0.028(7) 0.004(5) -0.001(5) -0.003(5)
C20 0.021(7) 0.014(6) 0.013(6) 0.005(5) 0.008(5) 0.005(5)
C21 0.008(6) 0.028(7) 0.013(6) -0.004(5) -0.003(5) -0.002(5)
C22 0.033(8) 0.027(8) 0.010(6) -0.001(6) 0.004(6) 0.003(6)
C23 0.020(7) 0.034(8) 0.023(7) 0.009(6) 0.007(6) -0.006(6)
C24 0.034(9) 0.035(9) 0.039(9) -0.001(7) 0.027(7) 0.005(7)
C25 0.044(10) 0.026(8) 0.017(7) 0.004(6) 0.022(6) 0.007(7)
C26 0.017(7) 0.022(7) 0.027(7) -0.005(6) 0.009(6) -0.002(6)
C27 0.024(8) 0.023(7) 0.034(8) 0.013(6) 0.015(6) 0.008(6)
C28 0.029(8) 0.019(7) 0.026(7) 0.011(6) 0.011(6) 0.012(6)
C29 0.031(8) 0.018(7) 0.010(6) 0.002(5) 0.005(5) 0.003(6)
C30 0.023(8) 0.025(8) 0.031(8) 0.000(6) 0.004(6) 0.005(6)
C31 0.037(9) 0.028(8) 0.026(8) -0.002(6) 0.008(7) 0.018(7)
C32 0.046(10) 0.029(8) 0.031(8) 0.005(7) 0.013(7) -0.007(7)
C33 0.034(9) 0.028(8) 0.024(7) 0.011(6) 0.020(6) 0.010(7)
C34 0.015(7) 0.023(7) 0.016(6) -0.001(5) -0.001(5) 0.002(5)
C35 0.018(7) 0.029(8) 0.026(7) 0.008(6) 0.015(6) -0.005(6)
C36 0.042(9) 0.027(8) 0.010(6) 0.002(6) 0.011(6) 0.009(7)
C37 0.034(11) 0.070(15) 0.084(16) -0.032(13) 0.027(10) 0.003(10)
C38 0.026(10) 0.097(18) 0.082(16) -0.058(14) -0.023(10) 0.024(11)
C39 0.034(9) 0.032(9) 0.042(10) -0.013(7) 0.009(7) 0.007(7)
C40 0.028(11) 0.065(15) 0.17(3) -0.056(17) 0.024(14) -0.014(10)
C41 0.037(13) 0.077(18) 0.22(4) -0.10(2) 0.007(17) -0.002(12)
C42 0.030(8) 0.045(9) 0.013(7) -0.002(6) 0.006(6) 0.004(7)
C43 0.034(10) 0.033(9) 0.053(11) 0.000(8) -0.009(8) -0.002(7)
C44 0.028(9) 0.034(9) 0.039(9) -0.005(7) 0.015(7) 0.001(7)
C45 0.032(10) 0.034(10) 0.076(14) -0.015(9) 0.000(9) 0.006(8)
C46 0.027(9) 0.044(10) 0.053(11) -0.012(9) 0.005(8) 0.002(8)
C47 0.022(8) 0.029(8) 0.031(8) 0.009(6) -0.008(6) -0.001(6)
C48 0.028(9) 0.029(8) 0.050(10) -0.002(8) -0.006(7) -0.003(7)
C49 0.027(8) 0.017(7) 0.018(7) -0.009(5) -0.005(6) 0.002(6)
C50 0.033(9) 0.042(10) 0.033(9) 0.006(7) -0.007(7) 0.002(8)
C51 0.025(8) 0.017(7) 0.044(9) -0.004(6) -0.002(7) -0.004(6)
C52 0.031(8) 0.032(8) 0.019(7) 0.003(6) 0.020(6) 0.008(7)
C53 0.052(11) 0.038(9) 0.022(8) 0.006(7) 0.004(7) 0.006(8)
C54 0.020(8) 0.025(7) 0.028(8) 0.001(6) 0.002(6) -0.004(6)
C55 0.027(10) 0.071(14) 0.047(11) 0.029(10) -0.003(8) -0.001(9)
C56 0.040(9) 0.007(6) 0.016(7) -0.004(5) 0.003(6) 0.003(6)
C57 0.026(8) 0.026(7) 0.018(7) -0.009(6) 0.006(6) -0.002(6)
C58 0.023(7) 0.020(7) 0.014(6) 0.008(5) -0.001(5) -0.002(6)
C59 0.031(8) 0.029(8) 0.013(6) 0.012(6) 0.006(6) -0.003(6)
C60 0.024(8) 0.033(8) 0.017(7) 0.003(6) 0.007(6) 0.008(6)
C61 0.032(9) 0.044(9) 0.019(7) 0.004(7) 0.009(6) -0.009(7)
C62 0.029(8) 0.016(7) 0.030(8) -0.006(6) -0.002(6) 0.003(6)
C63 0.031(8) 0.031(8) 0.017(7) -0.002(6) -0.001(6) 0.017(7)
C64 0.025(8) 0.030(8) 0.023(7) 0.014(6) 0.000(6) 0.002(6)
C65 0.033(9) 0.047(10) 0.018(7) 0.001(7) 0.000(6) 0.001(8)
C66 0.013(7) 0.026(7) 0.013(6) 0.002(5) 0.006(5) 0.010(6)
C67 0.048(12) 0.031(9) 0.065(13) 0.003(9) 0.028(10) 0.017(8)
C68 0.041(10) 0.028(9) 0.052(12) 0.000(8) -0.003(8) -0.006(8)
C69 0.10(2) 0.039(13) 0.11(2) -0.001(14) 0.032(18) -0.015(14)
C70 0.032(9) 0.017(8) 0.058(11) -0.017(8) 0.016(8) 0.004(6)
C71 0.097(17) 0.007(7) 0.075(14) 0.005(8) 0.062(13) 0.010(9)
C72 0.032(9) 0.032(9) 0.036(9) -0.015(7) -0.002(7) -0.001(7)
C73 0.12(2) 0.039(11) 0.034(11) 0.008(9) 0.000(12) 0.031(13)
C74 0.026(9) 0.061(12) 0.035(9) 0.019(9) 0.008(7) 0.000(8)
C75 0.045(14) 0.13(3) 0.058(14) 0.037(16) 0.022(11) 0.038(16)
C76 0.044(11) 0.032(8) 0.020(7) 0.008(6) -0.013(7) 0.006(7)
C77 0.040(12) 0.11(2) 0.054(13) 0.052(14) 0.020(10) 0.023(12)

loop_
_atom_type_symbol
_atom_type_description
_atom_type_scat_dispersion_real
_atom_type_scat_dispersion_imag
_atom_type_scat_source
C C 0.0033 0.0016 'International Tables Vol C Tables 4.2.6.8 and 6.1.1.4'
H H 0.0000 0.0000 'International Tables Vol C Tables 4.2.6.8 and 6.1.1.4'
N N 0.0061 0.0033 'International Tables Vol C Tables 4.2.6.8 and 6.1.1.4'
O O 0.0106 0.0060 'International Tables Vol C Tables 4.2.6.8 and 6.1.1.4'
F F 0.0171 0.0103 'International Tables Vol C Tables 4.2.6.8 and 6.1.1.4'
Ag Ag -0.8971 1.1015 'International Tables Vol C Tables 4.2.6.8 and 6.1.1.4'

loop_
_geom_angle_atom_site_label_1
_geom_angle_atom_site_label_2
_geom_angle_atom_site_label_3
_geom_angle
_geom_angle_site_symmetry_1
_geom_angle_site_symmetry_3
O3 Ag1 C1 154.5(5) . .
O3 Ag1 Ag4 112.0(3) . .
C1 Ag1 Ag4 50.9(3) . .
O3 Ag1 Ag3 102.6(3) . .
C1 Ag1 Ag3 54.6(4) . .
Ag4 Ag1 Ag3 64.47(4) . .
O3 Ag1 Ag2 135.9(3) . .
C1 Ag1 Ag2 50.7(3) . .
Ag4 Ag1 Ag2 101.08(4) . .
Ag3 Ag1 Ag2 66.02(4) . .
O3 Ag1 Ag5 94.6(3) . .
C1 Ag1 Ag5 92.7(4) . .
Ag4 Ag1 Ag5 63.61(4) . .
Ag3 Ag1 Ag5 128.04(5) . .
Ag2 Ag1 Ag5 126.75(5) . .
O3 Ag1 Ag6 74.8(3) . .
C1 Ag1 Ag6 129.8(4) . .
Ag4 Ag1 Ag6 126.30(5) . .
Ag3 Ag1 Ag6 169.21(5) . .
Ag2 Ag1 Ag6 108.34(5) . .
Ag5 Ag1 Ag6 62.75(4) . .
O3 Ag1 Ag8 119.6(3) . .
C1 Ag1 Ag8 85.0(3) . .
Ag4 Ag1 Ag8 122.31(5) . .
Ag3 Ag1 Ag8 122.52(5) . .
Ag2 Ag1 Ag8 56.57(3) . .
Ag5 Ag1 Ag8 87.64(4) . .
Ag6 Ag1 Ag8 53.21(3) . .
C1 Ag2 O5 113.6(4) . .
C1 Ag2 O1 98.5(4) . .
O5 Ag2 O1 103.7(4) . .
C1 Ag2 C19 114.8(5) . .
O5 Ag2 C19 103.8(4) . .
O1 Ag2 C19 122.3(4) . .
C1 Ag2 Ag9 153.3(3) . .
O5 Ag2 Ag9 91.8(2) . .
O1 Ag2 Ag9 82.6(3) . .
C19 Ag2 Ag9 47.0(3) . .
C1 Ag2 Ag1 47.0(3) . .
O5 Ag2 Ag1 142.8(2) . .
O1 Ag2 Ag1 59.3(3) . .
C19 Ag2 Ag1 113.1(3) . .
Ag9 Ag2 Ag1 115.72(5) . .
C1 Ag2 Ag8 90.4(3) . .
O5 Ag2 Ag8 149.9(2) . .
O1 Ag2 Ag8 89.6(3) . .
C19 Ag2 Ag8 47.3(3) . .
Ag9 Ag2 Ag8 62.83(4) . .
Ag1 Ag2 Ag8 67.01(4) . .
C1 Ag2 Ag3 48.9(3) . .
O5 Ag2 Ag3 87.1(2) . .
O1 Ag2 Ag3 65.0(3) . .
C19 Ag2 Ag3 163.6(3) . .
Ag9 Ag2 Ag3 146.27(5) . .
Ag1 Ag2 Ag3 55.99(3) . .
Ag8 Ag2 Ag3 122.92(5) . .
N3 Ag3 C1 141.3(4) . .
N3 Ag3 O7 95.8(4) . .
C1 Ag3 O7 103.1(4) . .
N3 Ag3 O6 121.2(4) . .
C1 Ag3 O6 96.3(4) . .
O7 Ag3 O6 75.4(3) . .
N3 Ag3 Ag1 97.0(3) . .
C1 Ag3 Ag1 47.6(3) . .
O7 Ag3 Ag1 138.3(2) . .
O6 Ag3 Ag1 128.2(2) . .
N3 Ag3 Ag4 105.3(3) . .
C1 Ag3 Ag4 46.8(3) . .
O7 Ag3 Ag4 80.7(2) . .
O6 Ag3 Ag4 129.1(2) . .
Ag1 Ag3 Ag4 57.64(4) . .
N3 Ag3 Ag2 135.0(3) . .
C1 Ag3 Ag2 46.2(3) . .
O7 Ag3 Ag2 128.2(3) . .
O6 Ag3 Ag2 70.2(2) . .
Ag1 Ag3 Ag2 58.00(4) . .
Ag4 Ag3 Ag2 92.04(4) . .
N3 Ag3 Ag14 87.1(3) . .
C1 Ag3 Ag14 130.1(3) . .
O7 Ag3 Ag14 46.6(2) . .
O6 Ag3 Ag14 44.8(2) . .
Ag1 Ag3 Ag14 172.69(5) . .
Ag4 Ag3 Ag14 127.18(4) . .
Ag2 Ag3 Ag14 114.98(4) . .
C1 Ag4 O9 146.4(4) . .
C1 Ag4 O11 128.1(4) . .
O9 Ag4 O11 82.1(4) . .
C1 Ag4 O8 110.0(4) . .
O9 Ag4 O8 86.6(4) . .
O11 Ag4 O8 80.9(3) . .
C1 Ag4 C2 29.0(4) . .
O9 Ag4 C2 174.6(4) . .
O11 Ag4 C2 103.3(4) . .
O8 Ag4 C2 93.6(4) . .
C1 Ag4 Ag1 48.4(3) . .
O9 Ag4 Ag1 99.1(2) . .
O11 Ag4 Ag1 143.9(2) . .
O8 Ag4 Ag1 135.1(3) . .
C2 Ag4 Ag1 76.9(3) . .
C1 Ag4 Ag3 50.9(3) . .
O9 Ag4 Ag3 108.6(3) . .
O11 Ag4 Ag3 155.6(2) . .
O8 Ag4 Ag3 78.0(3) . .
C2 Ag4 Ag3 66.2(3) . .
Ag1 Ag4 Ag3 57.89(4) . .
C1 Ag4 Ag5 88.3(3) . .
O9 Ag4 Ag5 79.0(3) . .
O11 Ag4 Ag5 85.5(2) . .
O8 Ag4 Ag5 161.4(3) . .
C2 Ag4 Ag5 101.8(3) . .
Ag1 Ag4 Ag5 59.81(4) . .
Ag3 Ag4 Ag5 117.66(4) . .
C1 Ag4 Ag14 159.4(3) . 4_546
O9 Ag4 Ag14 50.3(2) . 4_546
O11 Ag4 Ag14 49.2(2) . 4_546
O8 Ag4 Ag14 50.9(3) . 4_546
C2 Ag4 Ag14 133.3(3) . 4_546
Ag1 Ag4 Ag14 148.97(5) . 4_546
Ag3 Ag4 Ag14 121.17(5) . 4_546
Ag5 Ag4 Ag14 110.55(4) . 4_546
O10 Ag5 C18 150.2(5) . .
O10 Ag5 O12 88.6(4) . .
C18 Ag5 O12 121.0(5) . .
O10 Ag5 O1W 77.5(4) . .
C18 Ag5 O1W 95.6(4) . .
O12 Ag5 O1W 93.6(4) . .
O10 Ag5 C17 170.3(4) . .
C18 Ag5 C17 27.4(5) . .
O12 Ag5 C17 94.1(4) . .
O1W Ag5 C17 93.0(4) . .
O10 Ag5 Ag1 93.6(3) . .
C18 Ag5 Ag1 71.2(4) . .
O12 Ag5 Ag1 129.5(3) . .
O1W Ag5 Ag1 136.2(3) . .
C17 Ag5 Ag1 91.9(3) . .
O10 Ag5 Ag4 79.8(3) . .
C18 Ag5 Ag4 109.9(4) . .
O12 Ag5 Ag4 74.4(3) . .
O1W Ag5 Ag4 154.6(3) . .
C17 Ag5 Ag4 109.9(3) . .
Ag1 Ag5 Ag4 56.59(3) . .
O10 Ag5 Ag6 106.7(3) . .
C18 Ag5 Ag6 43.5(4) . .
O12 Ag5 Ag6 162.9(3) . .
O1W Ag5 Ag6 82.5(3) . .
C17 Ag5 Ag6 69.6(3) . .
Ag1 Ag5 Ag6 58.75(4) . .
Ag4 Ag5 Ag6 115.28(5) . .
C18 Ag6 O15 144.4(5) . .
C18 Ag6 O4 123.0(4) . .
O15 Ag6 O4 86.2(4) . .
C18 Ag6 O13 120.1(5) . .
O15 Ag6 O13 79.6(4) . .
O4 Ag6 O13 83.4(4) . .
C18 Ag6 Ag8 52.9(4) . .
O15 Ag6 Ag8 91.5(3) . .
O4 Ag6 Ag8 147.4(2) . .
O13 Ag6 Ag8 128.1(3) . .
C18 Ag6 Ag7 63.3(4) . .
O15 Ag6 Ag7 102.1(3) . .
O4 Ag6 Ag7 150.7(3) . .
O13 Ag6 Ag7 70.8(3) . .
Ag8 Ag6 Ag7 61.31(12) . .
C18 Ag6 Ag1 74.4(4) . .
O15 Ag6 Ag1 94.2(3) . .
O4 Ag6 Ag1 79.3(2) . .
O13 Ag6 Ag1 162.0(3) . .
Ag8 Ag6 Ag1 68.41(4) . .
Ag7 Ag6 Ag1 127.15(12) . .
C18 Ag6 Ag7' 71.1(6) . .
O15 Ag6 Ag7' 93.1(5) . .
O4 Ag6 Ag7' 151.0(6) . .
O13 Ag6 Ag7' 68.1(6) . .
Ag8 Ag6 Ag7' 61.5(6) . .
Ag7 Ag6 Ag7' 9.0(5) . .
Ag1 Ag6 Ag7' 129.5(6) . .
C18 Ag6 Ag5 50.9(4) . .
O15 Ag6 Ag5 147.3(3) . .
O4 Ag6 Ag5 72.2(3) . .
O13 Ag6 Ag5 120.4(3) . .
Ag8 Ag6 Ag5 93.86(4) . .
Ag7 Ag6 Ag5 108.74(9) . .
Ag1 Ag6 Ag5 58.50(4) . .
Ag7' Ag6 Ag5 117.7(4) . .
O17 Ag7 C36 108.2(5) . .
O17 Ag7 O14 96.9(5) . .
C36 Ag7 O14 111.5(5) . .
O17 Ag7 C18 108.8(5) . .
C36 Ag7 C18 105.0(5) . .
O14 Ag7 C18 125.4(5) . .
O17 Ag7 Ag6 121.3(4) . .
C36 Ag7 Ag6 127.5(4) . .
O14 Ag7 Ag6 80.2(3) . .
C18 Ag7 Ag6 45.2(3) . .
O17 Ag7 Ag8 151.3(4) . .
C36 Ag7 Ag8 70.1(3) . .
O14 Ag7 Ag8 110.6(3) . .
C18 Ag7 Ag8 48.0(3) . .
Ag6 Ag7 Ag8 58.35(10) . .
O17 Ag7 Ag13 85.4(4) . .
C36 Ag7 Ag13 49.8(3) . .
O14 Ag7 Ag13 71.3(3) . .
C18 Ag7 Ag13 154.6(4) . .
Ag6 Ag7 Ag13 143.35(17) . .
Ag8 Ag7 Ag13 110.83(17) . .
O14 Ag7' C36 132.5(11) . .
O14 Ag7' O17 100.4(12) . .
C36 Ag7' O17 105.3(12) . .
O14 Ag7' Ag13 84.6(7) . .
C36 Ag7' Ag13 56.6(7) . .
O17 Ag7' Ag13 90.1(9) . .
O14 Ag7' Ag8 118.1(13) . .
C36 Ag7' Ag8 69.5(8) . .
O17 Ag7' Ag8 132.1(8) . .
Ag13 Ag7' Ag8 119.2(10) . .
O14 Ag7' Ag6 81.7(10) . .
C36 Ag7' Ag6 124.8(11) . .
O17 Ag7' Ag6 108.5(9) . .
Ag13 Ag7' Ag6 158.5(10) . .
Ag8 Ag7' Ag6 55.4(5) . .
O14 Ag7' Ag11 95.6(9) . .
C36 Ag7' Ag11 43.3(6) . .
O17 Ag7' Ag11 144.1(12) . .
Ag13 Ag7' Ag11 59.6(5) . .
Ag8 Ag7' Ag11 62.4(6) . .
Ag6 Ag7' Ag11 105.4(9) . .
C19 Ag8 C18 132.9(5) . .
C19 Ag8 O16 104.9(5) . .
C18 Ag8 O16 122.0(5) . .
C19 Ag8 Ag6 166.6(4) . .
C18 Ag8 Ag6 48.5(4) . .
O16 Ag8 Ag6 74.5(3) . .
C19 Ag8 Ag7 133.1(4) . .
C18 Ag8 Ag7 61.5(4) . .
O16 Ag8 Ag7 84.1(3) . .
Ag6 Ag8 Ag7 60.34(12) . .
C19 Ag8 Ag2 53.4(4) . .
C18 Ag8 Ag2 112.5(4) . .
O16 Ag8 Ag2 96.9(3) . .
Ag6 Ag8 Ag2 113.20(5) . .
Ag7 Ag8 Ag2 173.01(11) . .
C19 Ag8 Ag7' 130.1(7) . .
C18 Ag8 Ag7' 70.5(6) . .
O16 Ag8 Ag7' 75.9(5) . .
Ag6 Ag8 Ag7' 63.1(5) . .
Ag7 Ag8 Ag7' 9.4(5) . .
Ag2 Ag8 Ag7' 172.4(5) . .
C19 Ag8 Ag9 45.0(3) . .
C18 Ag8 Ag9 169.3(4) . .
O16 Ag8 Ag9 60.6(3) . .
Ag6 Ag8 Ag9 130.36(5) . .
Ag7 Ag8 Ag9 128.60(9) . .
Ag2 Ag8 Ag9 57.09(3) . .
Ag7' Ag8 Ag9 119.5(4) . .
C19 Ag8 Ag11 79.7(4) . .
C18 Ag8 Ag11 129.8(4) . .
O16 Ag8 Ag11 54.5(3) . .
Ag6 Ag8 Ag11 109.51(5) . .
Ag7 Ag8 Ag11 68.52(9) . .
Ag2 Ag8 Ag11 117.64(5) . .
Ag7' Ag8 Ag11 60.1(5) . .
Ag9 Ag8 Ag11 60.76(4) . .
C19 Ag8 Ag1 108.7(4) . .
C18 Ag8 Ag1 67.1(4) . .
O16 Ag8 Ag1 94.0(3) . .
Ag6 Ag8 Ag1 58.38(4) . .
Ag7 Ag8 Ag1 116.66(11) . .
Ag2 Ag8 Ag1 56.41(3) . .
Ag7' Ag8 Ag1 121.1(5) . .
Ag9 Ag8 Ag1 102.84(4) . .
Ag11 Ag8 Ag1 148.28(5) . .
C19 Ag9 O19 146.6(5) . .
C19 Ag9 O2 130.1(4) . .
O19 Ag9 O2 83.2(4) . .
C19 Ag9 O3W 100.9(4) . .
O19 Ag9 O3W 80.1(3) . .
O2 Ag9 O3W 79.6(4) . .
C19 Ag9 Ag2 55.5(4) . .
O19 Ag9 Ag2 157.0(3) . .
O2 Ag9 Ag2 74.7(2) . .
O3W Ag9 Ag2 89.4(2) . .
C19 Ag9 Ag10 51.3(4) . .
O19 Ag9 Ag10 95.4(3) . .
O2 Ag9 Ag10 172.2(3) . .
O3W Ag9 Ag10 92.6(2) . .
Ag2 Ag9 Ag10 105.64(5) . .
C19 Ag9 Ag8 46.8(3) . .
O19 Ag9 Ag8 135.3(3) . .
O2 Ag9 Ag8 107.5(2) . .
O3W Ag9 Ag8 143.8(2) . .
Ag2 Ag9 Ag8 60.08(4) . .
Ag10 Ag9 Ag8 78.87(4) . .
C19 Ag9 Ag11 81.1(4) . .
O19 Ag9 Ag11 78.0(3) . .
O2 Ag9 Ag11 128.9(3) . .
O3W Ag9 Ag11 140.6(2) . .
Ag2 Ag9 Ag11 121.26(5) . .
Ag10 Ag9 Ag11 57.77(4) . .
Ag8 Ag9 Ag11 61.40(4) . .
O21 Ag10 O23 96.2(4) . .
O21 Ag10 C19 138.6(4) . .
O23 Ag10 C19 117.5(4) . .
O21 Ag10 C20 151.1(4) . .
O23 Ag10 C20 89.5(4) . .
C19 Ag10 C20 28.1(4) . .
O21 Ag10 Ag11 85.6(3) . .
O23 Ag10 Ag11 142.2(3) . .
C19 Ag10 Ag11 81.8(3) . .
C20 Ag10 Ag11 106.9(3) . .
O21 Ag10 Ag12 79.0(3) . .
O23 Ag10 Ag12 81.0(3) . .
C19 Ag10 Ag12 126.9(3) . .
C20 Ag10 Ag12 129.9(3) . .
Ag11 Ag10 Ag12 62.14(4) . .
O21 Ag10 Ag9 93.9(3) . .
O23 Ag10 Ag9 153.1(3) . .
C19 Ag10 Ag9 45.4(3) . .
C20 Ag10 Ag9 70.2(3) . .
Ag11 Ag10 Ag9 63.43(4) . .
Ag12 Ag10 Ag9 125.47(5) . .
C36 Ag11 O20 164.0(5) . .
C36 Ag11 Ag13 54.2(4) . .
O20 Ag11 Ag13 114.0(3) . .
C36 Ag11 Ag10 76.4(4) . .
O20 Ag11 Ag10 104.6(3) . .
Ag13 Ag11 Ag10 118.48(5) . .
C36 Ag11 Ag12 52.3(4) . .
O20 Ag11 Ag12 114.0(3) . .
Ag13 Ag11 Ag12 61.75(4) . .
Ag10 Ag11 Ag12 59.36(4) . .
C36 Ag11 Ag7' 47.1(7) . .
O20 Ag11 Ag7' 138.2(6) . .
Ag13 Ag11 Ag7' 53.8(5) . .
Ag10 Ag11 Ag7' 116.2(4) . .
Ag12 Ag11 Ag7' 95.1(6) . .
C36 Ag11 Ag9 114.0(4) . .
O20 Ag11 Ag9 78.8(3) . .
Ag13 Ag11 Ag9 166.59(5) . .
Ag10 Ag11 Ag9 58.80(4) . .
Ag12 Ag11 Ag9 118.07(5) . .
Ag7' Ag11 Ag9 114.2(5) . .
C36 Ag11 Ag8 67.8(4) . .
O20 Ag11 Ag8 128.2(3) . .
Ag13 Ag11 Ag8 109.04(5) . .
Ag10 Ag11 Ag8 77.59(4) . .
Ag12 Ag11 Ag8 110.97(5) . .
Ag7' Ag11 Ag8 57.6(4) . .
Ag9 Ag11 Ag8 57.84(3) . .
O22 Ag12 O24 109.2(6) . .
O22 Ag12 O25 98.1(4) . .
O24 Ag12 O25 88.2(4) . .
O22 Ag12 C36 126.2(5) . .
O24 Ag12 C36 111.6(5) . .
O25 Ag12 C36 116.5(5) . .
O22 Ag12 C35 154.0(5) . .
O24 Ag12 C35 89.1(5) . .
O25 Ag12 C35 100.8(4) . .
C36 Ag12 C35 28.0(5) . .
O22 Ag12 Ag10 83.1(3) . .
O24 Ag12 Ag10 79.5(3) . .
O25 Ag12 Ag10 167.4(3) . .
C36 Ag12 Ag10 71.6(3) . .
C35 Ag12 Ag10 82.3(3) . .
O22 Ag12 Ag13 104.4(4) . .
O24 Ag12 Ag13 145.5(4) . .
O25 Ag12 Ag13 79.5(3) . .
C36 Ag12 Ag13 49.8(3) . .
C35 Ag12 Ag13 62.3(3) . .
Ag10 Ag12 Ag13 112.50(5) . .
O22 Ag12 Ag11 83.0(4) . .
O24 Ag12 Ag11 135.0(3) . .
O25 Ag12 Ag11 134.1(3) . .
C36 Ag12 Ag11 43.2(3) . .
C35 Ag12 Ag11 71.1(3) . .
Ag10 Ag12 Ag11 58.50(4) . .
Ag13 Ag12 Ag11 56.33(4) . .
N1 Ag13 O18 123.1(5) . .
N1 Ag13 O26 99.3(6) . .
O18 Ag13 O26 74.4(6) . .
N1 Ag13 C36 125.0(5) . .
O18 Ag13 C36 104.9(4) . .
O26 Ag13 C36 119.5(6) . .
N1 Ag13 Ag7' 114.2(7) . .
O18 Ag13 Ag7' 74.5(7) . .
O26 Ag13 Ag7' 143.1(8) . .
C36 Ag13 Ag7' 52.1(7) . .
N1 Ag13 Ag11 79.1(3) . .
O18 Ag13 Ag11 140.8(3) . .
O26 Ag13 Ag11 138.5(4) . .
C36 Ag13 Ag11 45.9(3) . .
Ag7' Ag13 Ag11 66.6(7) . .
N1 Ag13 Ag12 107.1(4) . .
O18 Ag13 Ag12 126.0(4) . .
O26 Ag13 Ag12 79.7(3) . .
C36 Ag13 Ag12 51.3(4) . .
Ag7' Ag13 Ag12 103.5(6) . .
Ag11 Ag13 Ag12 61.92(4) . .
N1 Ag13 Ag7 120.6(4) . .
O18 Ag13 Ag7 71.4(3) . .
O26 Ag13 Ag7 137.3(6) . .
C36 Ag13 Ag7 49.6(4) . .
Ag7' Ag13 Ag7 6.4(6) . .
Ag11 Ag13 Ag7 69.45(11) . .
Ag12 Ag13 Ag7 100.65(11) . .
N1 Ag13 Ag1C 82.4(7) . 7_557
O18 Ag13 Ag1C 47.8(7) . 7_557
O26 Ag13 Ag1C 53.7(7) . 7_557
C36 Ag13 Ag1C 151.8(7) . 7_557
Ag7' Ag13 Ag1C 114.0(9) . 7_557
Ag11 Ag13 Ag1C 159.4(6) . 7_557
Ag12 Ag13 Ag1C 133.3(7) . 7_557
Ag7 Ag13 Ag1C 113.6(7) . 7_557
O6 Ag14 O7 77.1(3) . .
O6 Ag14 O11 161.3(4) . 4_556
O7 Ag14 O11 103.4(3) . 4_556
O6 Ag14 O9 120.7(3) . 4_556
O7 Ag14 O9 123.1(3) . 4_556
O11 Ag14 O9 75.2(3) 4_556 4_556
O6 Ag14 O8 95.9(3) . 4_556
O7 Ag14 O8 157.0(4) . 4_556
O11 Ag14 O8 76.3(3) 4_556 4_556
O9 Ag14 O8 79.4(3) 4_556 4_556
O6 Ag14 Ag4 137.7(2) . 4_556
O7 Ag14 Ag4 145.0(2) . 4_556
O11 Ag14 Ag4 45.9(2) 4_556 4_556
O9 Ag14 Ag4 44.2(2) 4_556 4_556
O8 Ag14 Ag4 47.8(2) 4_556 4_556
O6 Ag14 Ag3 47.1(2) . .
O7 Ag14 Ag3 46.7(2) . .
O11 Ag14 Ag3 120.0(2) 4_556 .
O9 Ag14 Ag3 161.5(2) 4_556 .
O8 Ag14 Ag3 113.1(2) 4_556 .
Ag4 Ag14 Ag3 153.98(5) 4_556 .
N2 Ag15 N2 179.994(11) 5_577 .
O1W Ag16 O2W 104.9(4) . .
O1W Ag16 O4 91.2(4) . .
O2W Ag16 O4 79.5(4) . .
O1W Ag16 C23 132.2(5) . 3_445
O2W Ag16 C23 107.5(4) . 3_445
O4 Ag16 C23 128.4(4) . 3_445
O1W Ag16 C24 101.1(5) . 3_445
O2W Ag16 C24 115.9(4) . 3_445
O4 Ag16 C24 156.4(5) . 3_445
C23 Ag16 C24 32.5(5) 3_445 3_445
O4W Ag17 C14 149.0(5) . 1_565
O4W Ag17 O3W 92.1(4) . .
C14 Ag17 O3W 113.3(5) 1_565 .
O4W Ag17 O19 88.5(4) . .
C14 Ag17 O19 112.8(5) 1_565 .
O3W Ag17 O19 78.8(3) . .
O4W Ag17 C15 117.8(5) . 1_565
C14 Ag17 C15 31.8(5) 1_565 1_565
O3W Ag17 C15 141.7(5) . 1_565
O19 Ag17 C15 122.3(4) . 1_565
O4W Ag1B O3W 104.3(12) . .
O4W Ag1B C14 149.0(16) . 1_565
O3W Ag1B C14 106.7(13) . 1_565
Ag1C Ag18 Ag1C 179.99(8) 7_557 .
Ag1C Ag18 O26 79(3) 7_557 7_557
Ag1C Ag18 O26 101(3) . 7_557
Ag1C Ag18 O26 101(3) 7_557 .
Ag1C Ag18 O26 79(3) . .
O26 Ag18 O26 180.0(8) 7_557 .
Ag1C Ag18 O18 105(3) 7_557 7_557
Ag1C Ag18 O18 75(3) . 7_557
O26 Ag18 O18 74.1(6) 7_557 7_557
O26 Ag18 O18 105.9(6) . 7_557
Ag1C Ag18 O18 75(3) 7_557 .
Ag1C Ag18 O18 105(3) . .
O26 Ag18 O18 105.9(6) 7_557 .
O26 Ag18 O18 74.1(6) . .
O18 Ag18 O18 179.999(6) 7_557 .
Ag18 Ag1C Ag1C 0(2) . 7_557
Ag18 Ag1C F39' 151(4) . .
Ag1C Ag1C F39' 151(4) 7_557 .
Ag18 Ag1C O26 81(3) . .
Ag1C Ag1C O26 81(3) 7_557 .
F39' Ag1C O26 70.3(16) . .
Ag18 Ag1C O18 86(3) . 7_557
Ag1C Ag1C O18 86(3) 7_557 7_557
F39' Ag1C O18 97.1(18) . 7_557
O26 Ag1C O18 109.0(15) . 7_557
Ag18 Ag1C F38 136(3) . .
Ag1C Ag1C F38 136(3) 7_557 .
F39' Ag1C F38 23.5(12) . .
O26 Ag1C F38 67.5(12) . .
O18 Ag1C F38 76.5(12) 7_557 .
Ag18 Ag1C O26 62(2) . 7_557
Ag1C Ag1C O26 62(2) 7_557 7_557
F39' Ag1C O26 146(2) . 7_557
O26 Ag1C O26 143.6(16) . 7_557
O18 Ag1C O26 70.8(11) 7_557 7_557
F38 Ag1C O26 141.1(17) . 7_557
Ag18 Ag1C Ag13 103(3) . 7_557
Ag1C Ag1C Ag13 103(3) 7_557 7_557
F39' Ag1C Ag13 100.2(16) . 7_557
O26 Ag1C Ag13 155.4(16) . 7_557
O18 Ag1C Ag13 48.3(7) 7_557 7_557
F38 Ag1C Ag13 94.5(12) . 7_557
O26 Ag1C Ag13 47.6(7) 7_557 7_557
C41 N1 C37 119.7(17) . .
C41 N1 Ag13 120.6(14) . .
C37 N1 Ag13 119.7(12) . .
C44 N2 C45 117.2(14) . .
C44 N2 Ag15 119.6(11) . .
C45 N2 Ag15 123.2(12) . .
C51 N3 C47 117.0(13) . .
C51 N3 Ag3 125.5(10) . .
C47 N3 Ag3 117.5(9) . .
C52 O1 Ag2 114.5(10) . .
Ag16 O1W Ag5 99.9(4) . .
Ag16 O1W H1WA 111.7 . .
Ag5 O1W H1WA 111.8 . .
Ag16 O1W H1WB 111.8 . .
Ag5 O1W H1WB 111.8 . .
H1WA O1W H1WB 109.6 . .
Ag16 O2W H2WA 109.3 . .
Ag16 O2W H2WB 109.6 . .
H2WA O2W H2WB 109.8 . .
C52 O2 Ag9 120.1(9) . .
Ag1B O3W Ag17 10.6(7) . .
Ag1B O3W Ag9 100.6(9) . .
Ag17 O3W Ag9 96.1(3) . .
C54 O3 Ag1 127.1(10) . .
C54 O4 Ag6 110.8(9) . .
C54 O4 Ag16 127.6(9) . .
Ag6 O4 Ag16 118.4(4) . .
Ag1B O4W Ag17 8.7(9) . .
Ag1B O4W H4WA 120.6 . .
Ag17 O4W H4WA 120.5 . .
Ag1B O4W H4WB 120.3 . .
Ag17 O4W H4WB 120.5 . .
H4WA O4W H4WB 118.8 . .
C56 O5 Ag2 117.5(9) . .
C56 O6 Ag14 136.9(9) . .
C56 O6 Ag3 134.9(9) . .
Ag14 O6 Ag3 88.1(3) . .
C58 O7 Ag14 148.5(8) . .
C58 O7 Ag3 124.1(8) . .
Ag14 O7 Ag3 86.7(3) . .
C58 O8 Ag4 127.2(9) . .
C58 O8 Ag14 149.8(9) . 4_546
Ag4 O8 Ag14 81.4(3) . 4_546
C60 O9 Ag4 127.0(9) . .
C60 O9 Ag14 125.4(9) . 4_546
Ag4 O9 Ag14 85.5(3) . 4_546
C60 O10 Ag5 122.8(10) . .
C62 O11 Ag4 119.7(9) . .
C62 O11 Ag14 125.2(10) . 4_546
Ag4 O11 Ag14 84.9(3) . 4_546
C62 O12 Ag5 130.4(9) . .
C64 O13 Ag6 111.9(9) . .
C64 O14 Ag7' 118.4(12) . .
C64 O14 Ag7 109.5(10) . .
Ag7' O14 Ag7 9.0(8) . .
C66 O15 Ag6 115.1(9) . .
C66 O16 Ag8 127.2(9) . .
C68 O17 Ag7 118.2(12) . .
C68 O17 Ag7' 107.9(13) . .
Ag7 O17 Ag7' 10.7(5) . .
C68 O18 Ag1C 141.4(15) . 7_557
C68 O18 Ag13 133.8(12) . .
Ag1C O18 Ag13 83.9(10) 7_557 .
C68 O18 Ag18 134.6(12) . .
Ag1C O18 Ag18 18.7(9) 7_557 .
Ag13 O18 Ag18 91.0(4) . .
C70 O19 Ag9 121.2(9) . .
C70 O19 Ag17 135.2(9) . .
Ag9 O19 Ag17 103.2(4) . .
C70 O20 Ag11 126.2(10) . .
C72 O21 Ag10 125.7(11) . .
C72 O22 Ag12 121.9(10) . .
C74 O23 Ag10 122.0(10) . .
C74 O24 Ag12 124.6(11) . .
C76 O25 Ag12 125.8(10) . .
C76 O26 Ag1C 117.1(15) . .
C76 O26 Ag18 136.2(13) . .
Ag1C O26 Ag18 19.3(9) . .
C76 O26 Ag13 126.8(11) . .
Ag1C O26 Ag13 109.2(11) . .
Ag18 O26 Ag13 93.1(5) . .
C76 O26 Ag1C 152.9(15) . 7_557
Ag1C O26 Ag1C 36.4(16) . 7_557
Ag18 O26 Ag1C 17.2(8) . 7_557
Ag13 O26 Ag1C 78.7(9) . 7_557
F27 F25' C69 63(2) . .
F25' F27 C69 67(2) . .
F37' F37 C77 83(4) . .
F37' F37 F39 140(4) . .
C77 F37 F39 58(2) . .
F37 F37' C77 62(3) . .
F37 F37' F38' 109(4) . .
C77 F37' F38' 54(2) . .
F38' F38 F39' 152(5) . .
F38' F38 C77 76(3) . .
F39' F38 C77 76(3) . .
F38' F38 Ag1C 126(3) . .
F39' F38 Ag1C 59(3) . .
C77 F38 Ag1C 107(2) . .
F38 F38' C77 60(3) . .
F38 F38' F37' 104(3) . .
C77 F38' F37' 54(2) . .
C77 F39 F39' 58(2) . .
C77 F39 F37 49.6(17) . .
F39' F39 F37 100(3) . .
F38 F39' C77 58(3) . .
F38 F39' F39 106(4) . .
C77 F39' F39 56(2) . .
F38 F39' Ag1C 98(3) . .
C77 F39' Ag1C 119(3) . .
F39 F39' Ag1C 142(3) . .
C2 C1 Ag1 163.5(12) . .
C2 C1 Ag4 87.9(9) . .
Ag1 C1 Ag4 80.7(4) . .
C2 C1 Ag2 110.6(10) . .
Ag1 C1 Ag2 82.3(4) . .
Ag4 C1 Ag2 160.5(6) . .
C2 C1 Ag3 112.6(10) . .
Ag1 C1 Ag3 77.8(4) . .
Ag4 C1 Ag3 82.3(4) . .
Ag2 C1 Ag3 84.9(4) . .
C1 C2 C3 174.1(14) . .
C1 C2 Ag4 63.1(8) . .
C3 C2 Ag4 118.3(8) . .
C8 C3 C4 120.8(12) . .
C8 C3 C2 123.5(12) . .
C4 C3 C2 115.7(12) . .
C5 C4 C3 120.1(13) . .
C5 C4 H4A 119.9 . .
C3 C4 H4A 119.9 . .
C6 C5 C4 120.1(14) . .
C6 C5 H5A 120.0 . .
C4 C5 H5A 120.0 . .
C5 C6 C7 119.7(14) . .
C5 C6 H6A 120.1 . .
C7 C6 H6A 120.1 . .
C6 C7 C8 122.8(14) . .
C6 C7 H7A 118.6 . .
C8 C7 H7A 118.6 . .
C7 C8 C3 116.4(12) . .
C7 C8 C9 117.1(13) . .
C3 C8 C9 126.5(13) . .
C10 C9 C8 130.7(13) . .
C10 C9 H9A 114.7 . .
C8 C9 H9A 114.7 . .
C9 C10 C11 123.3(14) . .
C9 C10 H10A 118.3 . .
C11 C10 H10A 118.3 . .
C12 C11 C16 117.6(13) . .
C12 C11 C10 123.0(14) . .
C16 C11 C10 119.2(12) . .
C13 C12 C11 120.7(15) . .
C13 C12 H12A 119.6 . .
C11 C12 H12A 119.6 . .
C12 C13 C14 122.4(15) . .
C12 C13 H13A 118.8 . .
C14 C13 H13A 118.8 . .
C15 C14 C13 118.3(14) . .
C15 C14 Ag17 83.6(10) . 1_545
C13 C14 Ag17 99.1(11) . 1_545
C15 C14 Ag1B 81.7(12) . 1_545
C13 C14 Ag1B 93.4(13) . 1_545
Ag17 C14 Ag1B 7.7(7) 1_545 1_545
C15 C14 H14A 120.9 . .
C13 C14 H14A 120.9 . .
Ag17 C14 H14A 87.4 1_545 .
Ag1B C14 H14A 94.8 1_545 .
C14 C15 C16 121.2(14) . .
C14 C15 Ag17 64.6(9) . 1_545
C16 C15 Ag17 106.4(10) . 1_545
C14 C15 H15A 119.4 . .
C16 C15 H15A 119.4 . .
Ag17 C15 H15A 98.6 1_545 .
C11 C16 C15 119.7(13) . .
C11 C16 C17 120.8(12) . .
C15 C16 C17 119.4(14) . .
C18 C17 C16 175.8(16) . .
C18 C17 Ag5 69.9(9) . .
C16 C17 Ag5 113.0(9) . .
C17 C18 Ag6 155.8(13) . .
C17 C18 Ag8 124.3(12) . .
Ag6 C18 Ag8 78.6(5) . .
C17 C18 Ag5 82.8(10) . .
Ag6 C18 Ag5 85.6(5) . .
Ag8 C18 Ag5 133.8(7) . .
C17 C18 Ag7 106.5(12) . .
Ag6 C18 Ag7 71.5(4) . .
Ag8 C18 Ag7 70.4(4) . .
Ag5 C18 Ag7 143.2(6) . .
C20 C19 Ag9 145.1(11) . .
C20 C19 Ag8 126.1(10) . .
Ag9 C19 Ag8 88.2(5) . .
C20 C19 Ag10 86.8(9) . .
Ag9 C19 Ag10 83.3(5) . .
Ag8 C19 Ag10 114.0(6) . .
C20 C19 Ag2 101.2(10) . .
Ag9 C19 Ag2 77.5(4) . .
Ag8 C19 Ag2 79.3(4) . .
Ag10 C19 Ag2 156.4(6) . .
C19 C20 C21 169.6(13) . .
C19 C20 Ag10 65.0(8) . .
C21 C20 Ag10 121.2(9) . .
C22 C21 C26 121.2(12) . .
C22 C21 C20 113.7(12) . .
C26 C21 C20 125.0(12) . .
C23 C22 C21 119.9(13) . .
C23 C22 H22A 120.0 . .
C21 C22 H22A 120.0 . .
C24 C23 C22 119.7(13) . .
C24 C23 Ag16 74.5(10) . 3
C22 C23 Ag16 102.8(10) . 3
C24 C23 H23A 120.1 . .
C22 C23 H23A 120.1 . .
Ag16 C23 H23A 92.7 3 .
C23 C24 C25 120.5(14) . .
C23 C24 Ag16 73.0(9) . 3
C25 C24 Ag16 106.4(11) . 3
C23 C24 H24A 119.8 . .
C25 C24 H24A 119.8 . .
Ag16 C24 H24A 90.5 3 .
C24 C25 C26 121.6(15) . .
C24 C25 H25A 119.2 . .
C26 C25 H25A 119.2 . .
C21 C26 C25 116.8(13) . .
C21 C26 C27 126.9(13) . .
C25 C26 C27 116.2(13) . .
C28 C27 C26 129.2(13) . .
C28 C27 H27A 115.4 . .
C26 C27 H27A 115.4 . .
C27 C28 C29 124.5(13) . .
C27 C28 H28A 117.8 . .
C29 C28 H28A 117.8 . .
C30 C29 C34 117.8(12) . .
C30 C29 C28 123.6(13) . .
C34 C29 C28 118.5(12) . .
C31 C30 C29 121.6(14) . .
C31 C30 H30A 119.2 . .
C29 C30 H30A 119.2 . .
C30 C31 C32 119.5(14) . .
C30 C31 H31A 120.2 . .
C32 C31 H31A 120.2 . .
C33 C32 C31 119.5(14) . .
C33 C32 H32A 120.2 . .
C31 C32 H32A 120.2 . .
C32 C33 C34 121.8(13) . .
C32 C33 H33A 119.1 . .
C34 C33 H33A 119.1 . .
C33 C34 C29 119.6(12) . .
C33 C34 C35 119.9(12) . .
C29 C34 C35 120.5(12) . .
C36 C35 C34 175.8(16) . .
C36 C35 Ag12 69.6(10) . .
C34 C35 Ag12 114.3(10) . .
C35 C36 Ag11 164.7(14) . .
C35 C36 Ag7' 105.7(14) . .
Ag11 C36 Ag7' 89.5(9) . .
C35 C36 Ag7 96.5(11) . .
Ag11 C36 Ag7 98.6(6) . .
Ag7' C36 Ag7 11.9(5) . .
C35 C36 Ag13 105.1(10) . .
Ag11 C36 Ag13 79.9(5) . .
Ag7' C36 Ag13 71.3(7) . .
Ag7 C36 Ag13 80.7(5) . .
C35 C36 Ag12 82.4(11) . .
Ag11 C36 Ag12 84.5(5) . .
Ag7' C36 Ag12 150.2(8) . .
Ag7 C36 Ag12 158.4(6) . .
Ag13 C36 Ag12 78.9(4) . .
N1 C37 C38 119.6(19) . .
N1 C37 H37A 120.2 . .
C38 C37 H37A 120.2 . .
C39 C38 C37 122(2) . .
C39 C38 H38A 118.9 . .
C37 C38 H38A 118.9 . .
C38 C39 C40 115.4(18) . .
C38 C39 C42 122.1(17) . .
C40 C39 C42 122.5(17) . .
C39 C40 C41 120(2) . .
C39 C40 H40A 119.8 . .
C41 C40 H40A 119.8 . .
N1 C41 C40 123(2) . .
N1 C41 H41A 118.7 . .
C40 C41 H41A 118.7 . .
C46 C42 C43 117.9(16) . .
C46 C42 C39 122.2(15) . .
C43 C42 C39 119.9(15) . .
C42 C43 C44 120.5(16) . .
C42 C43 H43A 119.8 . .
C44 C43 H43A 119.8 . .
N2 C44 C43 120.4(15) . .
N2 C44 H44A 119.8 . .
C43 C44 H44A 119.8 . .
N2 C45 C46 123.4(17) . .
N2 C45 H45A 118.3 . .
C46 C45 H45A 118.3 . .
C42 C46 C45 120.3(17) . .
C42 C46 H46A 119.8 . .
C45 C46 H46A 119.8 . .
N3 C47 C48 123.1(14) . .
N3 C47 H47A 118.5 . .
C48 C47 H47A 118.5 . .
C49 C48 C47 121.2(15) . .
C49 C48 H48A 119.4 . .
C47 C48 H48A 119.4 . .
C48 C49 C50 115.4(14) . .
C48 C49 C49 121.8(10) . 2_556
C50 C49 C49 122.5(10) . 2_556
C51 C50 C49 119.8(15) . .
C51 C50 H50A 120.1 . .
C49 C50 H50A 120.1 . .
N3 C51 C50 123.3(15) . .
N3 C51 H51A 118.4 . .
C50 C51 H51A 118.4 . .
O2 C52 O1 128.3(15) . .
O2 C52 C53 116.6(13) . .
O1 C52 C53 114.9(15) . .
F3 C53 F2 104.4(14) . .
F3 C53 F1 107.7(16) . .
F2 C53 F1 104.1(15) . .
F3 C53 C52 115.0(16) . .
F2 C53 C52 113.8(14) . .
F1 C53 C52 111.0(13) . .
O3 C54 O4 128.4(14) . .
O3 C54 C55 114.8(14) . .
O4 C54 C55 116.8(13) . .
F5 C55 F4 114(2) . .
F5 C55 F6 97(2) . .
F4 C55 F6 96(2) . .
F5 C55 C54 119.1(18) . .
F4 C55 C54 115.8(15) . .
F6 C55 C54 110.3(19) . .
O5 C56 O6 129.1(14) . .
O5 C56 C57 115.6(12) . .
O6 C56 C57 115.0(11) . .
F9 C57 F7 108.2(12) . .
F9 C57 F8 108.2(12) . .
F7 C57 F8 103.8(12) . .
F9 C57 C56 114.8(12) . .
F7 C57 C56 112.7(11) . .
F8 C57 C56 108.5(12) . .
O8 C58 O7 126.3(13) . .
O8 C58 C59 116.5(12) . .
O7 C58 C59 117.2(12) . .
F12 C59 F11 106.5(12) . .
F12 C59 F10 106.0(11) . .
F11 C59 F10 107.1(11) . .
F12 C59 C58 113.7(12) . .
F11 C59 C58 110.3(11) . .
F10 C59 C58 112.9(12) . .
O10 C60 O9 129.5(15) . .
O10 C60 C61 117.4(13) . .
O9 C60 C61 113.2(12) . .
F15 C61 F13 108.0(14) . .
F15 C61 F14 105.6(13) . .
F13 C61 F14 107.2(13) . .
F15 C61 C60 110.6(14) . .
F13 C61 C60 112.6(12) . .
F14 C61 C60 112.5(12) . .
O11 C62 O12 129.6(14) . .
O11 C62 C63 115.8(13) . .
O12 C62 C63 114.6(13) . .
F18 C63 F16 105.0(13) . .
F18 C63 F17 110.4(15) . .
F16 C63 F17 104.3(14) . .
F18 C63 C62 110.9(13) . .
F16 C63 C62 113.2(13) . .
F17 C63 C62 112.6(12) . .
O14 C64 O13 128.6(15) . .
O14 C64 C65 116.9(14) . .
O13 C64 C65 114.6(14) . .
F21 C65 F19 106.5(15) . .
F21 C65 F20 108.1(15) . .
F19 C65 F20 104.6(13) . .
F21 C65 C64 111.4(13) . .
F19 C65 C64 111.7(14) . .
F20 C65 C64 114.1(13) . .
O16 C66 O15 128.8(13) . .
O16 C66 C67 116.7(14) . .
O15 C66 C67 114.5(13) . .
F22 C67 F23 108.3(16) . .
F22 C67 F24 106.7(18) . .
F23 C67 F24 105.2(16) . .
F22 C67 C66 113.8(15) . .
F23 C67 C66 113.5(16) . .
F24 C67 C66 108.7(14) . .
O17 C68 O18 127.6(18) . .
O17 C68 C69 114.3(18) . .
O18 C68 C69 117.9(19) . .
F26 C69 F25 105(3) . .
F26 C69 F27 86(3) . .
F25 C69 F27 125(3) . .
F26 C69 F25' 129(3) . .
F25 C69 F25' 85(3) . .
F27 C69 F25' 50.3(19) . .
F26 C69 C68 114(3) . .
F25 C69 C68 113(2) . .
F27 C69 C68 111(2) . .
F25' C69 C68 108(2) . .
O20 C70 O19 132.7(14) . .
O20 C70 C71 115.2(14) . .
O19 C70 C71 112.1(14) . .
F28 C71 F30 108(2) . .
F28 C71 F29 109.5(19) . .
F30 C71 F29 102.5(17) . .
F28 C71 C70 115.4(15) . .
F30 C71 C70 110.0(18) . .
F29 C71 C70 110.2(16) . .
O21 C72 O22 129.3(15) . .
O21 C72 C73 116.4(16) . .
O22 C72 C73 114.3(15) . .
F32 C73 F31 113(3) . .
F32 C73 F33 107(2) . .
F31 C73 F33 102(2) . .
F32 C73 C72 114.1(17) . .
F31 C73 C72 113.1(17) . .
F33 C73 C72 106(2) . .
O24 C74 O23 131.0(17) . .
O24 C74 C75 114.0(16) . .
O23 C74 C75 115.0(15) . .
F36 C75 F35 105(2) . .
F36 C75 F34 112(3) . .
F35 C75 F34 102(2) . .
F36 C75 C74 113(2) . .
F35 C75 C74 111(2) . .
F34 C75 C74 112.1(18) . .
O26 C76 O25 126.8(14) . .
O26 C76 C77 117.0(17) . .
O25 C76 C77 116.2(16) . .
F38 C77 F37 121(2) . .
F38 C77 F39 103(3) . .
F37 C77 F39 73(2) . .
F38 C77 F38' 44.4(18) . .
F37 C77 F38' 102(3) . .
F39 C77 F38' 140(3) . .
F38 C77 F37' 107(3) . .
F37 C77 F37' 34.4(18) . .
F39 C77 F37' 107(3) . .
F38' C77 F37' 72(3) . .
F38 C77 F39' 45(2) . .
F37 C77 F39' 126(3) . .
F39 C77 F39' 66(3) . .
F38' C77 F39' 89(3) . .
F37' C77 F39' 141(3) . .
F38 C77 C76 119(2) . .
F37 C77 C76 117.7(19) . .
F39 C77 C76 108(2) . .
F38' C77 C76 110(2) . .
F37' C77 C76 112(2) . .
F39' C77 C76 107(2) . .

loop_
_geom_bond_atom_site_label_1
_geom_bond_atom_site_label_2
_geom_bond_distance
_geom_bond_site_symmetry_2
Ag1 O3 2.180(11) .
Ag1 C1 2.183(13) .
Ag1 Ag4 2.8815(15) .
Ag1 Ag3 2.8894(15) .
Ag1 Ag2 2.9561(15) .
Ag1 Ag5 2.9837(16) .
Ag1 Ag6 2.9914(15) .
Ag1 Ag8 3.2667(16) .
Ag2 C1 2.307(13) .
Ag2 O5 2.320(10) .
Ag2 O1 2.381(11) .
Ag2 C19 2.420(13) .
Ag2 Ag9 2.8686(15) .
Ag2 Ag8 2.9616(15) .
Ag2 Ag3 3.1848(15) .
Ag3 N3 2.258(12) .
Ag3 C1 2.410(14) .
Ag3 O7 2.448(9) .
Ag3 O6 2.462(9) .
Ag3 Ag4 3.0782(16) .
Ag3 Ag14 3.3603(15) .
Ag4 C1 2.266(13) .
Ag4 O9 2.284(10) .
Ag4 O11 2.353(10) .
Ag4 O8 2.444(10) .
Ag4 C2 2.539(13) .
Ag4 Ag5 3.0923(15) .
Ag4 Ag14 3.2634(15) 4_546
Ag5 O10 2.340(11) .
Ag5 C18 2.422(14) .
Ag5 O12 2.428(10) .
Ag5 O1W 2.533(11) .
Ag5 C17 2.559(14) .
Ag5 Ag6 3.1109(16) .
Ag6 C18 2.148(16) .
Ag6 O15 2.280(11) .
Ag6 O4 2.328(10) .
Ag6 O13 2.500(11) .
Ag6 Ag8 2.8133(16) .
Ag6 Ag7 2.872(5) .
Ag6 Ag7' 3.05(3) .
Ag7 O17 2.318(16) .
Ag7 C36 2.381(18) .
Ag7 O14 2.442(12) .
Ag7 C18 2.705(15) .
Ag7 Ag8 2.899(6) .
Ag7 Ag13 3.087(4) .
Ag7' O14 2.10(3) .
Ag7' C36 2.26(3) .
Ag7' O17 2.53(3) .
Ag7' Ag13 2.71(2) .
Ag7' Ag8 3.00(3) .
Ag7' Ag11 3.08(3) .
Ag8 C19 2.217(13) .
Ag8 C18 2.288(14) .
Ag8 O16 2.480(11) .
Ag8 Ag9 3.0400(16) .
Ag8 Ag11 3.1527(16) .
Ag9 C19 2.150(13) .
Ag9 O19 2.243(9) .
Ag9 O2 2.468(10) .
Ag9 O3W 2.577(10) .
Ag9 Ag10 2.9965(16) .
Ag9 Ag11 3.1332(15) .
Ag10 O21 2.303(11) .
Ag10 O23 2.320(10) .
Ag10 C19 2.355(14) .
Ag10 C20 2.594(13) .
Ag10 Ag11 2.9633(17) .
Ag10 Ag12 2.9904(17) .
Ag11 C36 2.115(14) .
Ag11 O20 2.147(11) .
Ag11 Ag13 2.8983(16) .
Ag11 Ag12 3.0727(16) .
Ag12 O22 2.260(12) .
Ag12 O24 2.325(12) .
Ag12 O25 2.403(11) .
Ag12 C36 2.442(16) .
Ag12 C35 2.582(15) .
Ag12 Ag13 3.0676(19) .
Ag13 N1 2.260(14) .
Ag13 O18 2.373(12) .
Ag13 O26 2.381(14) .
Ag13 C36 2.388(13) .
Ag13 Ag1C 3.16(4) 7_557
Ag14 O6 2.370(9) .
Ag14 O7 2.447(10) .
Ag14 O11 2.478(10) 4_556
Ag14 O9 2.517(10) 4_556
Ag14 O8 2.560(11) 4_556
Ag14 Ag4 3.2635(15) 4_556
Ag15 N2 2.152(13) 5_577
Ag15 N2 2.152(13) .
Ag16 O1W 2.357(11) .
Ag16 O2W 2.361(10) .
Ag16 O4 2.441(10) .
Ag16 C23 2.470(15) 3_445
Ag16 C24 2.488(17) 3_445
Ag17 O4W 2.311(12) .
Ag17 C14 2.318(17) 1_565
Ag17 O3W 2.413(11) .
Ag17 O19 2.489(11) .
Ag17 C15 2.550(16) 1_565
Ag1B O4W 2.00(3) .
Ag1B O3W 2.30(3) .
Ag1B C14 2.62(3) 1_565
Ag18 Ag1C 0.78(3) 7_557
Ag18 Ag1C 0.78(4) .
Ag18 O26 2.339(14) 7_557
Ag18 O26 2.339(14) .
Ag18 O18 2.431(12) 7_557
Ag18 O18 2.431(12) .
Ag1C Ag1C 1.56(7) 7_557
Ag1C F39' 2.17(5) .
Ag1C O26 2.33(4) .
Ag1C O18 2.35(4) 7_557
Ag1C F38 2.52(4) .
Ag1C O26 2.60(4) 7_557
Ag1C Ag13 3.16(4) 7_557
N1 C41 1.29(3) .
N1 C37 1.34(3) .
N2 C44 1.35(2) .
N2 C45 1.36(2) .
N3 C51 1.315(19) .
N3 C47 1.345(19) .
O1 C52 1.237(18) .
O1W H1WA 0.8501 .
O1W H1WB 0.8499 .
O2W H2WA 0.8499 .
O2W H2WB 0.8500 .
O2 C52 1.232(19) .
O3 C54 1.239(18) .
O4 C54 1.272(18) .
O4W H4WA 0.8502 .
O4W H4WB 0.8498 .
O5 C56 1.241(16) .
O6 C56 1.243(17) .
O7 C58 1.247(17) .
O8 C58 1.243(17) .
O8 Ag14 2.560(11) 4_546
O9 C60 1.261(18) .
O9 Ag14 2.517(10) 4_546
O10 C60 1.235(17) .
O11 C62 1.224(18) .
O11 Ag14 2.478(10) 4_546
O12 C62 1.268(18) .
O13 C64 1.266(19) .
O14 C64 1.226(19) .
O15 C66 1.262(18) .
O16 C66 1.242(17) .
O17 C68 1.20(2) .
O18 C68 1.24(2) .
O18 Ag1C 2.35(4) 7_557
O19 C70 1.26(2) .
O20 C70 1.23(2) .
O21 C72 1.26(2) .
O22 C72 1.27(2) .
O23 C74 1.232(19) .
O24 C74 1.22(2) .
O25 C76 1.25(2) .
O26 C76 1.22(2) .
O26 Ag1C 2.60(4) 7_557
F1 C53 1.35(2) .
F2 C53 1.334(19) .
F3 C53 1.32(2) .
F4 C55 1.26(2) .
F5 C55 1.20(2) .
F6 C55 1.34(3) .
F7 C57 1.327(16) .
F8 C57 1.387(17) .
F9 C57 1.282(17) .
F10 C59 1.360(16) .
F11 C59 1.345(18) .
F12 C59 1.334(18) .
F13 C61 1.329(19) .
F14 C61 1.339(17) .
F15 C61 1.33(2) .
F16 C63 1.32(2) .
F17 C63 1.322(17) .
F18 C63 1.316(19) .
F19 C65 1.34(2) .
F20 C65 1.343(18) .
F21 C65 1.317(19) .
F22 C67 1.31(2) .
F23 C67 1.33(2) .
F24 C67 1.33(2) .
F25 C69 1.26(3) .
F25' F27 1.20(4) .
F25' C69 1.44(4) .
F26 C69 1.21(3) .
F27 C69 1.39(4) .
F28 C71 1.25(2) .
F29 C71 1.35(2) .
F30 C71 1.33(3) .
F31 C73 1.27(3) .
F32 C73 1.25(3) .
F33 C73 1.31(3) .
F34 C75 1.34(3) .
F35 C75 1.33(4) .
F36 C75 1.24(3) .
F37 F37' 0.78(4) .
F37 C77 1.23(3) .
F37 F39 1.54(4) .
F37' C77 1.38(5) .
F37' F38' 1.62(5) .
F38 F38' 0.99(4) .
F38 F39' 1.01(4) .
F38 C77 1.22(3) .
F38' C77 1.37(4) .
F39 C77 1.37(4) .
F39 F39' 1.49(5) .
F39' C77 1.39(5) .
C1 C2 1.232(19) .
C2 C3 1.444(19) .
C3 C8 1.416(19) .
C3 C4 1.417(18) .
C4 C5 1.40(2) .
C4 H4A 0.9500 .
C5 C6 1.38(2) .
C5 H5A 0.9500 .
C6 C7 1.40(2) .
C6 H6A 0.9500 .
C7 C8 1.41(2) .
C7 H7A 0.9500 .
C8 C9 1.446(18) .
C9 C10 1.33(2) .
C9 H9A 0.9500 .
C10 C11 1.47(2) .
C10 H10A 0.9500 .
C11 C12 1.38(2) .
C11 C16 1.42(2) .
C12 C13 1.38(2) .
C12 H12A 0.9500 .
C13 C14 1.39(2) .
C13 H13A 0.9500 .
C14 C15 1.35(2) .
C14 Ag17 2.318(16) 1_545
C14 Ag1B 2.62(3) 1_545
C14 H14A 0.9500 .
C15 C16 1.428(19) .
C15 Ag17 2.550(16) 1_545
C15 H15A 0.9500 .
C16 C17 1.457(19) .
C17 C18 1.19(2) .
C19 C20 1.225(19) .
C20 C21 1.480(18) .
C21 C22 1.409(19) .
C21 C26 1.418(19) .
C22 C23 1.40(2) .
C22 H22A 0.9500 .
C23 C24 1.39(2) .
C23 Ag16 2.469(15) 3
C23 H23A 0.9500 .
C24 C25 1.39(2) .
C24 Ag16 2.488(17) 3
C24 H24A 0.9500 .
C25 C26 1.42(2) .
C25 H25A 0.9500 .
C26 C27 1.47(2) .
C27 C28 1.35(2) .
C27 H27A 0.9500 .
C28 C29 1.463(18) .
C28 H28A 0.9500 .
C29 C30 1.39(2) .
C29 C34 1.414(19) .
C30 C31 1.38(2) .
C30 H30A 0.9500 .
C31 C32 1.41(2) .
C31 H31A 0.9500 .
C32 C33 1.35(2) .
C32 H32A 0.9500 .
C33 C34 1.391(19) .
C33 H33A 0.9500 .
C34 C35 1.45(2) .
C35 C36 1.22(2) .
C37 C38 1.41(3) .
C37 H37A 0.9500 .
C38 C39 1.36(3) .
C38 H38A 0.9500 .
C39 C40 1.38(3) .
C39 C42 1.49(2) .
C40 C41 1.41(3) .
C40 H40A 0.9500 .
C41 H41A 0.9500 .
C42 C46 1.35(2) .
C42 C43 1.39(2) .
C43 C44 1.41(2) .
C43 H43A 0.9500 .
C44 H44A 0.9500 .
C45 C46 1.37(2) .
C45 H45A 0.9500 .
C46 H46A 0.9500 .
C47 C48 1.38(2) .
C47 H47A 0.9500 .
C48 C49 1.37(2) .
C48 H48A 0.9500 .
C49 C50 1.41(2) .
C49 C49 1.47(3) 2_556
C50 C51 1.40(2) .
C50 H50A 0.9500 .
C51 H51A 0.9500 .
C52 C53 1.50(2) .
C54 C55 1.49(2) .
C56 C57 1.54(2) .
C58 C59 1.518(19) .
C60 C61 1.55(2) .
C62 C63 1.535(19) .
C64 C65 1.51(2) .
C66 C67 1.54(2) .
C68 C69 1.57(3) .
C70 C71 1.56(2) .
C72 C73 1.55(3) .
C74 C75 1.55(3) .
C76 C77 1.53(2) .

loop_
_geom_torsion_atom_site_label_1
_geom_torsion_atom_site_label_2
_geom_torsion_atom_site_label_3
_geom_torsion_atom_site_label_4
_geom_torsion
_geom_torsion_site_symmetry_1
_geom_torsion_site_symmetry_4
O3 Ag1 Ag2 C1 -146.2(6) . .
Ag4 Ag1 Ag2 C1 -7.6(5) . .
Ag3 Ag1 Ag2 C1 -63.0(5) . .
Ag5 Ag1 Ag2 C1 57.7(5) . .
Ag6 Ag1 Ag2 C1 126.9(5) . .
Ag8 Ag1 Ag2 C1 114.0(5) . .
O3 Ag1 Ag2 O5 -75.2(6) . .
C1 Ag1 Ag2 O5 71.1(6) . .
Ag4 Ag1 Ag2 O5 63.5(4) . .
Ag3 Ag1 Ag2 O5 8.1(4) . .
Ag5 Ag1 Ag2 O5 128.7(4) . .
Ag6 Ag1 Ag2 O5 -162.0(4) . .
Ag8 Ag1 Ag2 O5 -174.9(4) . .
O3 Ag1 Ag2 O1 -4.3(6) . .
C1 Ag1 Ag2 O1 141.9(6) . .
Ag4 Ag1 Ag2 O1 134.4(4) . .
Ag3 Ag1 Ag2 O1 79.0(4) . .
Ag5 Ag1 Ag2 O1 -160.4(4) . .
Ag6 Ag1 Ag2 O1 -91.2(4) . .
Ag8 Ag1 Ag2 O1 -104.1(4) . .
O3 Ag1 Ag2 C19 110.7(6) . .
C1 Ag1 Ag2 C19 -103.1(6) . .
Ag4 Ag1 Ag2 C19 -110.6(4) . .
Ag3 Ag1 Ag2 C19 -166.0(4) . .
Ag5 Ag1 Ag2 C19 -45.4(4) . .
Ag6 Ag1 Ag2 C19 23.8(4) . .
Ag8 Ag1 Ag2 C19 10.9(4) . .
O3 Ag1 Ag2 Ag9 58.8(4) . .
C1 Ag1 Ag2 Ag9 -155.0(5) . .
Ag4 Ag1 Ag2 Ag9 -162.54(5) . .
Ag3 Ag1 Ag2 Ag9 142.05(5) . .
Ag5 Ag1 Ag2 Ag9 -97.32(6) . .
Ag6 Ag1 Ag2 Ag9 -28.08(6) . .
Ag8 Ag1 Ag2 Ag9 -40.99(5) . .
O3 Ag1 Ag2 Ag8 99.8(4) . .
C1 Ag1 Ag2 Ag8 -114.0(5) . .
Ag4 Ag1 Ag2 Ag8 -121.55(5) . .
Ag3 Ag1 Ag2 Ag8 -176.96(5) . .
Ag5 Ag1 Ag2 Ag8 -56.33(6) . .
Ag6 Ag1 Ag2 Ag8 12.91(4) . .
O3 Ag1 Ag2 Ag3 -83.3(4) . .
C1 Ag1 Ag2 Ag3 63.0(5) . .
Ag4 Ag1 Ag2 Ag3 55.40(4) . .
Ag5 Ag1 Ag2 Ag3 120.63(6) . .
Ag6 Ag1 Ag2 Ag3 -170.13(5) . .
Ag8 Ag1 Ag2 Ag3 176.96(5) . .
O3 Ag1 Ag3 N3 -4.9(4) . .
C1 Ag1 Ag3 N3 162.5(5) . .
Ag4 Ag1 Ag3 N3 103.7(3) . .
Ag2 Ag1 Ag3 N3 -139.8(3) . .
Ag5 Ag1 Ag3 N3 101.3(3) . .
Ag6 Ag1 Ag3 N3 -79.5(4) . .
Ag8 Ag1 Ag3 N3 -142.8(3) . .
O3 Ag1 Ag3 C1 -167.4(5) . .
Ag4 Ag1 Ag3 C1 -58.8(4) . .
Ag2 Ag1 Ag3 C1 57.7(4) . .
Ag5 Ag1 Ag3 C1 -61.2(4) . .
Ag6 Ag1 Ag3 C1 118.0(5) . .
Ag8 Ag1 Ag3 C1 54.7(4) . .
O3 Ag1 Ag3 O7 -111.8(5) . .
C1 Ag1 Ag3 O7 55.6(6) . .
Ag4 Ag1 Ag3 O7 -3.2(4) . .
Ag2 Ag1 Ag3 O7 113.2(4) . .
Ag5 Ag1 Ag3 O7 -5.7(4) . .
Ag6 Ag1 Ag3 O7 173.6(5) . .
Ag8 Ag1 Ag3 O7 110.2(4) . .
O3 Ag1 Ag3 O6 134.5(5) . .
C1 Ag1 Ag3 O6 -58.1(5) . .
Ag4 Ag1 Ag3 O6 -116.9(3) . .
Ag2 Ag1 Ag3 O6 -0.4(3) . .
Ag5 Ag1 Ag3 O6 -119.3(3) . .
Ag6 Ag1 Ag3 O6 59.9(4) . .
Ag8 Ag1 Ag3 O6 -3.4(3) . .
O3 Ag1 Ag3 Ag4 -108.6(3) . .
C1 Ag1 Ag3 Ag4 58.8(4) . .
Ag2 Ag1 Ag3 Ag4 116.46(5) . .
Ag5 Ag1 Ag3 Ag4 -2.45(6) . .
Ag6 Ag1 Ag3 Ag4 176.8(3) . .
Ag8 Ag1 Ag3 Ag4 113.45(6) . .
O3 Ag1 Ag3 Ag2 134.9(3) . .
C1 Ag1 Ag3 Ag2 -57.7(4) . .
Ag4 Ag1 Ag3 Ag2 -116.46(5) . .
Ag5 Ag1 Ag3 Ag2 -118.91(7) . .
Ag6 Ag1 Ag3 Ag2 60.3(3) . .
Ag8 Ag1 Ag3 Ag2 -3.01(5) . .
O3 Ag1 Ag3 Ag14 118.3(5) . .
C1 Ag1 Ag3 Ag14 -74.3(6) . .
Ag4 Ag1 Ag3 Ag14 -133.1(4) . .
Ag2 Ag1 Ag3 Ag14 -16.6(4) . .
Ag5 Ag1 Ag3 Ag14 -135.5(4) . .
Ag6 Ag1 Ag3 Ag14 43.7(6) . .
Ag8 Ag1 Ag3 Ag14 -19.6(4) . .
C1 Ag2 Ag3 N3 124.8(6) . .
O5 Ag2 Ag3 N3 -110.2(5) . .
O1 Ag2 Ag3 N3 -3.7(5) . .
C19 Ag2 Ag3 N3 117.0(12) . .
Ag9 Ag2 Ag3 N3 -21.2(5) . .
Ag1 Ag2 Ag3 N3 64.9(4) . .
Ag8 Ag2 Ag3 N3 68.3(4) . .
O5 Ag2 Ag3 C1 125.1(5) . .
O1 Ag2 Ag3 C1 -128.4(5) . .
C19 Ag2 Ag3 C1 -7.8(12) . .
Ag9 Ag2 Ag3 C1 -145.9(4) . .
Ag1 Ag2 Ag3 C1 -59.8(4) . .
Ag8 Ag2 Ag3 C1 -56.5(4) . .
C1 Ag2 Ag3 O7 -69.2(5) . .
O5 Ag2 Ag3 O7 55.9(4) . .
O1 Ag2 Ag3 O7 162.4(4) . .
C19 Ag2 Ag3 O7 -77.0(12) . .
Ag9 Ag2 Ag3 O7 144.9(3) . .
Ag1 Ag2 Ag3 O7 -129.0(3) . .
Ag8 Ag2 Ag3 O7 -125.7(3) . .
C1 Ag2 Ag3 O6 -120.5(5) . .
O5 Ag2 Ag3 O6 4.5(4) . .
O1 Ag2 Ag3 O6 111.0(4) . .
C19 Ag2 Ag3 O6 -128.3(12) . .
Ag9 Ag2 Ag3 O6 93.5(3) . .
Ag1 Ag2 Ag3 O6 179.6(3) . .
Ag8 Ag2 Ag3 O6 -177.0(3) . .
C1 Ag2 Ag3 Ag1 59.8(4) . .
O5 Ag2 Ag3 Ag1 -175.1(3) . .
O1 Ag2 Ag3 Ag1 -68.6(3) . .
C19 Ag2 Ag3 Ag1 52.0(11) . .
Ag9 Ag2 Ag3 Ag1 -86.10(9) . .
Ag8 Ag2 Ag3 Ag1 3.34(5) . .
C1 Ag2 Ag3 Ag4 10.7(4) . .
O5 Ag2 Ag3 Ag4 135.7(3) . .
O1 Ag2 Ag3 Ag4 -117.8(3) . .
C19 Ag2 Ag3 Ag4 2.8(11) . .
Ag9 Ag2 Ag3 Ag4 -135.27(8) . .
Ag1 Ag2 Ag3 Ag4 -49.17(4) . .
Ag8 Ag2 Ag3 Ag4 -45.83(6) . .
C1 Ag2 Ag3 Ag14 -122.5(4) . .
O5 Ag2 Ag3 Ag14 2.6(3) . .
O1 Ag2 Ag3 Ag14 109.1(3) . .
C19 Ag2 Ag3 Ag14 -130.3(11) . .
Ag9 Ag2 Ag3 Ag14 91.60(9) . .
Ag1 Ag2 Ag3 Ag14 177.70(5) . .
Ag8 Ag2 Ag3 Ag14 -178.96(5) . .
O3 Ag1 Ag4 C1 157.8(6) . .
Ag3 Ag1 Ag4 C1 64.0(5) . .
Ag2 Ag1 Ag4 C1 7.5(5) . .
Ag5 Ag1 Ag4 C1 -118.2(5) . .
Ag6 Ag1 Ag4 C1 -115.3(5) . .
Ag8 Ag1 Ag4 C1 -49.8(5) . .
O3 Ag1 Ag4 O9 -12.5(4) . .
C1 Ag1 Ag4 O9 -170.3(5) . .
Ag3 Ag1 Ag4 O9 -106.3(3) . .
Ag2 Ag1 Ag4 O9 -162.8(3) . .
Ag5 Ag1 Ag4 O9 71.5(3) . .
Ag6 Ag1 Ag4 O9 74.4(3) . .
Ag8 Ag1 Ag4 O9 139.9(3) . .
O3 Ag1 Ag4 O11 -101.6(6) . .
C1 Ag1 Ag4 O11 100.6(7) . .
Ag3 Ag1 Ag4 O11 164.5(5) . .
Ag2 Ag1 Ag4 O11 108.1(5) . .
Ag5 Ag1 Ag4 O11 -17.6(5) . .
Ag6 Ag1 Ag4 O11 -14.7(5) . .
Ag8 Ag1 Ag4 O11 50.8(5) . .
O3 Ag1 Ag4 O8 81.8(5) . .
C1 Ag1 Ag4 O8 -76.0(6) . .
Ag3 Ag1 Ag4 O8 -12.0(4) . .
Ag2 Ag1 Ag4 O8 -68.5(4) . .
Ag5 Ag1 Ag4 O8 165.9(4) . .
Ag6 Ag1 Ag4 O8 168.8(4) . .
Ag8 Ag1 Ag4 O8 -125.8(4) . .
O3 Ag1 Ag4 C2 163.7(4) . .
C1 Ag1 Ag4 C2 5.9(5) . .
Ag3 Ag1 Ag4 C2 69.9(3) . .
Ag2 Ag1 Ag4 C2 13.5(3) . .
Ag5 Ag1 Ag4 C2 -112.2(3) . .
Ag6 Ag1 Ag4 C2 -109.3(3) . .
Ag8 Ag1 Ag4 C2 -43.8(3) . .
O3 Ag1 Ag4 Ag3 93.8(3) . .
C1 Ag1 Ag4 Ag3 -64.0(5) . .
Ag2 Ag1 Ag4 Ag3 -56.46(4) . .
Ag5 Ag1 Ag4 Ag3 177.85(5) . .
Ag6 Ag1 Ag4 Ag3 -179.25(7) . .
Ag8 Ag1 Ag4 Ag3 -113.75(5) . .
O3 Ag1 Ag4 Ag5 -84.0(3) . .
C1 Ag1 Ag4 Ag5 118.2(5) . .
Ag3 Ag1 Ag4 Ag5 -177.85(5) . .
Ag2 Ag1 Ag4 Ag5 125.69(5) . .
Ag6 Ag1 Ag4 Ag5 2.90(5) . .
Ag8 Ag1 Ag4 Ag5 68.40(5) . .
O3 Ag1 Ag4 Ag14 -4.3(3) . 4_546
C1 Ag1 Ag4 Ag14 -162.2(5) . 4_546
Ag3 Ag1 Ag4 Ag14 -98.17(10) . 4_546
Ag2 Ag1 Ag4 Ag14 -154.63(9) . 4_546
Ag5 Ag1 Ag4 Ag14 79.68(10) . 4_546
Ag6 Ag1 Ag4 Ag14 82.58(11) . 4_546
Ag8 Ag1 Ag4 Ag14 148.07(8) . 4_546
N3 Ag3 Ag4 C1 -148.6(5) . .
O7 Ag3 Ag4 C1 117.9(5) . .
O6 Ag3 Ag4 C1 55.4(5) . .
Ag1 Ag3 Ag4 C1 -60.0(4) . .
Ag2 Ag3 Ag4 C1 -10.5(4) . .
Ag14 Ag3 Ag4 C1 113.3(4) . .
N3 Ag3 Ag4 O9 0.6(4) . .
C1 Ag3 Ag4 O9 149.1(5) . .
O7 Ag3 Ag4 O9 -93.0(4) . .
O6 Ag3 Ag4 O9 -155.5(4) . .
Ag1 Ag3 Ag4 O9 89.2(3) . .
Ag2 Ag3 Ag4 O9 138.6(3) . .
Ag14 Ag3 Ag4 O9 -97.5(3) . .
N3 Ag3 Ag4 O11 113.7(7) . .
C1 Ag3 Ag4 O11 -97.7(7) . .
O7 Ag3 Ag4 O11 20.1(7) . .
O6 Ag3 Ag4 O11 -42.4(7) . .
Ag1 Ag3 Ag4 O11 -157.7(6) . .
Ag2 Ag3 Ag4 O11 -108.3(6) . .
Ag14 Ag3 Ag4 O11 15.6(6) . .
N3 Ag3 Ag4 O8 82.8(4) . .
C1 Ag3 Ag4 O8 -128.7(5) . .
O7 Ag3 Ag4 O8 -10.8(4) . .
O6 Ag3 Ag4 O8 -73.3(4) . .
Ag1 Ag3 Ag4 O8 171.4(3) . .
Ag2 Ag3 Ag4 O8 -139.2(3) . .
Ag14 Ag3 Ag4 O8 -15.3(3) . .
N3 Ag3 Ag4 C2 -177.7(4) . .
C1 Ag3 Ag4 C2 -29.2(5) . .
O7 Ag3 Ag4 C2 88.7(4) . .
O6 Ag3 Ag4 C2 26.2(4) . .
Ag1 Ag3 Ag4 C2 -89.1(3) . .
Ag2 Ag3 Ag4 C2 -39.7(3) . .
Ag14 Ag3 Ag4 C2 84.2(3) . .
N3 Ag3 Ag4 Ag1 -88.6(3) . .
C1 Ag3 Ag4 Ag1 60.0(4) . .
O7 Ag3 Ag4 Ag1 177.8(3) . .
O6 Ag3 Ag4 Ag1 115.3(3) . .
Ag2 Ag3 Ag4 Ag1 49.43(4) . .
Ag14 Ag3 Ag4 Ag1 173.30(6) . .
N3 Ag3 Ag4 Ag5 -86.5(3) . .
C1 Ag3 Ag4 Ag5 62.1(4) . .
O7 Ag3 Ag4 Ag5 179.9(3) . .
O6 Ag3 Ag4 Ag5 117.4(3) . .
Ag1 Ag3 Ag4 Ag5 2.10(5) . .
Ag2 Ag3 Ag4 Ag5 51.53(6) . .
Ag14 Ag3 Ag4 Ag5 175.40(5) . .
N3 Ag3 Ag4 Ag14 54.8(3) . 4_546
C1 Ag3 Ag4 Ag14 -156.6(4) . 4_546
O7 Ag3 Ag4 Ag14 -38.8(3) . 4_546
O6 Ag3 Ag4 Ag14 -101.3(3) . 4_546
Ag1 Ag3 Ag4 Ag14 143.39(6) . 4_546
Ag2 Ag3 Ag4 Ag14 -167.18(5) . 4_546
Ag14 Ag3 Ag4 Ag14 -43.31(8) . 4_546
O3 Ag1 Ag5 O10 37.1(4) . .
C1 Ag1 Ag5 O10 -118.5(4) . .
Ag4 Ag1 Ag5 O10 -75.3(3) . .
Ag3 Ag1 Ag5 O10 -72.8(3) . .
Ag2 Ag1 Ag5 O10 -159.4(3) . .
Ag6 Ag1 Ag5 O10 107.3(3) . .
Ag8 Ag1 Ag5 O10 156.6(3) . .
O3 Ag1 Ag5 C18 -116.7(5) . .
C1 Ag1 Ag5 C18 87.7(5) . .
Ag4 Ag1 Ag5 C18 131.0(4) . .
Ag3 Ag1 Ag5 C18 133.4(4) . .
Ag2 Ag1 Ag5 C18 46.9(4) . .
Ag6 Ag1 Ag5 C18 -46.4(4) . .
Ag8 Ag1 Ag5 C18 2.8(4) . .
O3 Ag1 Ag5 O12 128.2(5) . .
C1 Ag1 Ag5 O12 -27.4(5) . .
Ag4 Ag1 Ag5 O12 15.9(3) . .
Ag3 Ag1 Ag5 O12 18.3(4) . .
Ag2 Ag1 Ag5 O12 -68.2(4) . .
Ag6 Ag1 Ag5 O12 -161.5(3) . .
Ag8 Ag1 Ag5 O12 -112.3(3) . .
O3 Ag1 Ag5 O1W -38.7(5) . .
C1 Ag1 Ag5 O1W 165.7(5) . .
Ag4 Ag1 Ag5 O1W -151.0(4) . .
Ag3 Ag1 Ag5 O1W -148.6(4) . .
Ag2 Ag1 Ag5 O1W 124.9(4) . .
Ag6 Ag1 Ag5 O1W 31.6(4) . .
Ag8 Ag1 Ag5 O1W 80.8(4) . .
O3 Ag1 Ag5 C17 -134.9(4) . .
C1 Ag1 Ag5 C17 69.5(5) . .
Ag4 Ag1 Ag5 C17 112.7(3) . .
Ag3 Ag1 Ag5 C17 115.2(3) . .
Ag2 Ag1 Ag5 C17 28.6(3) . .
Ag6 Ag1 Ag5 C17 -64.6(3) . .
Ag8 Ag1 Ag5 C17 -15.4(3) . .
O3 Ag1 Ag5 Ag4 112.3(3) . .
C1 Ag1 Ag5 Ag4 -43.2(3) . .
Ag3 Ag1 Ag5 Ag4 2.46(6) . .
Ag2 Ag1 Ag5 Ag4 -84.10(6) . .
Ag6 Ag1 Ag5 Ag4 -177.37(5) . .
Ag8 Ag1 Ag5 Ag4 -128.14(5) . .
O3 Ag1 Ag5 Ag6 -70.3(3) . .
C1 Ag1 Ag5 Ag6 134.1(3) . .
Ag4 Ag1 Ag5 Ag6 177.37(5) . .
Ag3 Ag1 Ag5 Ag6 179.84(7) . .
Ag2 Ag1 Ag5 Ag6 93.27(6) . .
Ag8 Ag1 Ag5 Ag6 49.23(4) . .
C1 Ag4 Ag5 O10 142.5(4) . .
O9 Ag4 Ag5 O10 -6.2(4) . .
O11 Ag4 Ag5 O10 -89.0(4) . .
O8 Ag4 Ag5 O10 -46.0(10) . .
C2 Ag4 Ag5 O10 168.3(4) . .
Ag1 Ag4 Ag5 O10 101.3(3) . .
Ag3 Ag4 Ag5 O10 99.2(3) . .
Ag14 Ag4 Ag5 O10 -45.9(3) 4_546 .
C1 Ag4 Ag5 C18 -8.2(5) . .
O9 Ag4 Ag5 C18 -156.9(5) . .
O11 Ag4 Ag5 C18 120.2(5) . .
O8 Ag4 Ag5 C18 163.3(10) . .
C2 Ag4 Ag5 C18 17.6(5) . .
Ag1 Ag4 Ag5 C18 -49.5(4) . .
Ag3 Ag4 Ag5 C18 -51.5(4) . .
Ag14 Ag4 Ag5 C18 163.3(4) 4_546 .
C1 Ag4 Ag5 O12 -126.1(4) . .
O9 Ag4 Ag5 O12 85.2(4) . .
O11 Ag4 Ag5 O12 2.4(4) . .
O8 Ag4 Ag5 O12 45.4(10) . .
C2 Ag4 Ag5 O12 -100.3(4) . .
Ag1 Ag4 Ag5 O12 -167.3(3) . .
Ag3 Ag4 Ag5 O12 -169.4(3) . .
Ag14 Ag4 Ag5 O12 45.5(3) 4_546 .
C1 Ag4 Ag5 O1W 169.9(7) . .
O9 Ag4 Ag5 O1W 21.2(6) . .
O11 Ag4 Ag5 O1W -61.6(6) . .
O8 Ag4 Ag5 O1W -18.6(11) . .
C2 Ag4 Ag5 O1W -164.3(7) . .
Ag1 Ag4 Ag5 O1W 128.7(6) . .
Ag3 Ag4 Ag5 O1W 126.6(6) . .
Ag14 Ag4 Ag5 O1W -18.5(6) 4_546 .
C1 Ag4 Ag5 C17 -37.4(5) . .
O9 Ag4 Ag5 C17 173.9(4) . .
O11 Ag4 Ag5 C17 91.1(4) . .
O8 Ag4 Ag5 C17 134.1(10) . .
C2 Ag4 Ag5 C17 -11.5(5) . .
Ag1 Ag4 Ag5 C17 -78.6(3) . .
Ag3 Ag4 Ag5 C17 -80.7(4) . .
Ag14 Ag4 Ag5 C17 134.2(3) 4_546 .
C1 Ag4 Ag5 Ag1 41.2(3) . .
O9 Ag4 Ag5 Ag1 -107.4(3) . .
O11 Ag4 Ag5 Ag1 169.7(3) . .
O8 Ag4 Ag5 Ag1 -147.2(9) . .
C2 Ag4 Ag5 Ag1 67.1(3) . .
Ag3 Ag4 Ag5 Ag1 -2.06(5) . .
Ag14 Ag4 Ag5 Ag1 -147.20(6) 4_546 .
C1 Ag4 Ag5 Ag6 38.8(3) . .
O9 Ag4 Ag5 Ag6 -109.9(3) . .
O11 Ag4 Ag5 Ag6 167.2(3) . .
O8 Ag4 Ag5 Ag6 -149.7(9) . .
C2 Ag4 Ag5 Ag6 64.6(3) . .
Ag1 Ag4 Ag5 Ag6 -2.48(5) . .
Ag3 Ag4 Ag5 Ag6 -4.54(7) . .
Ag14 Ag4 Ag5 Ag6 -149.69(5) 4_546 .
O3 Ag1 Ag6 C18 156.9(5) . .
C1 Ag1 Ag6 C18 -15.6(6) . .
Ag4 Ag1 Ag6 C18 50.5(4) . .
Ag3 Ag1 Ag6 C18 -125.9(5) . .
Ag2 Ag1 Ag6 C18 -69.2(4) . .
Ag5 Ag1 Ag6 C18 53.4(4) . .
Ag8 Ag1 Ag6 C18 -55.7(4) . .
O3 Ag1 Ag6 O15 -57.4(4) . .
C1 Ag1 Ag6 O15 130.1(5) . .
Ag4 Ag1 Ag6 O15 -163.8(3) . .
Ag3 Ag1 Ag6 O15 19.8(4) . .
Ag2 Ag1 Ag6 O15 76.5(3) . .
Ag5 Ag1 Ag6 O15 -160.9(3) . .
Ag8 Ag1 Ag6 O15 90.0(3) . .
O3 Ag1 Ag6 O4 27.9(4) . .
C1 Ag1 Ag6 O4 -144.5(5) . .
Ag4 Ag1 Ag6 O4 -78.5(3) . .
Ag3 Ag1 Ag6 O4 105.1(4) . .
Ag2 Ag1 Ag6 O4 161.9(3) . .
Ag5 Ag1 Ag6 O4 -75.6(3) . .
Ag8 Ag1 Ag6 O4 175.3(3) . .
O3 Ag1 Ag6 O13 11.4(10) . .
C1 Ag1 Ag6 O13 -161.0(10) . .
Ag4 Ag1 Ag6 O13 -95.0(9) . .
Ag3 Ag1 Ag6 O13 88.6(10) . .
Ag2 Ag1 Ag6 O13 145.3(9) . .
Ag5 Ag1 Ag6 O13 -92.1(9) . .
Ag8 Ag1 Ag6 O13 158.8(9) . .
O3 Ag1 Ag6 Ag8 -147.4(3) . .
C1 Ag1 Ag6 Ag8 40.2(5) . .
Ag4 Ag1 Ag6 Ag8 106.19(6) . .
Ag3 Ag1 Ag6 Ag8 -70.2(3) . .
Ag2 Ag1 Ag6 Ag8 -13.46(5) . .
Ag5 Ag1 Ag6 Ag8 109.11(5) . .
O3 Ag1 Ag6 Ag7 -166.0(4) . .
C1 Ag1 Ag6 Ag7 21.6(5) . .
Ag4 Ag1 Ag6 Ag7 87.57(13) . .
Ag3 Ag1 Ag6 Ag7 -88.8(3) . .
Ag2 Ag1 Ag6 Ag7 -32.08(13) . .
Ag5 Ag1 Ag6 Ag7 90.49(12) . .
Ag8 Ag1 Ag6 Ag7 -18.62(12) . .
O3 Ag1 Ag6 Ag7' -154.9(7) . .
C1 Ag1 Ag6 Ag7' 32.6(8) . .
Ag4 Ag1 Ag6 Ag7' 98.7(6) . .
Ag3 Ag1 Ag6 Ag7' -77.7(7) . .
Ag2 Ag1 Ag6 Ag7' -21.0(6) . .
Ag5 Ag1 Ag6 Ag7' 101.6(6) . .
Ag8 Ag1 Ag6 Ag7' -7.5(6) . .
O3 Ag1 Ag6 Ag5 103.5(3) . .
C1 Ag1 Ag6 Ag5 -68.9(5) . .
Ag4 Ag1 Ag6 Ag5 -2.92(6) . .
Ag3 Ag1 Ag6 Ag5 -179(77) . .
Ag2 Ag1 Ag6 Ag5 -122.57(5) . .
Ag8 Ag1 Ag6 Ag5 -109.11(5) . .
O10 Ag5 Ag6 C18 -179.2(6) . .
O12 Ag5 Ag6 C18 28.6(11) . .
O1W Ag5 Ag6 C18 106.3(6) . .
C17 Ag5 Ag6 C18 10.3(6) . .
Ag1 Ag5 Ag6 C18 -95.2(5) . .
Ag4 Ag5 Ag6 C18 -92.8(5) . .
O10 Ag5 Ag6 O15 -46.8(6) . .
C18 Ag5 Ag6 O15 132.4(7) . .
O12 Ag5 Ag6 O15 161.0(10) . .
O1W Ag5 Ag6 O15 -121.3(6) . .
C17 Ag5 Ag6 O15 142.7(6) . .
Ag1 Ag5 Ag6 O15 37.2(5) . .
Ag4 Ag5 Ag6 O15 39.6(5) . .
O10 Ag5 Ag6 O4 4.2(4) . .
C18 Ag5 Ag6 O4 -176.6(6) . .
O12 Ag5 Ag6 O4 -148.0(10) . .
O1W Ag5 Ag6 O4 -70.3(4) . .
C17 Ag5 Ag6 O4 -166.3(4) . .
Ag1 Ag5 Ag6 O4 88.2(3) . .
Ag4 Ag5 Ag6 O4 90.6(3) . .
O10 Ag5 Ag6 O13 75.0(4) . .
C18 Ag5 Ag6 O13 -105.8(6) . .
O12 Ag5 Ag6 O13 -77.2(10) . .
O1W Ag5 Ag6 O13 0.5(4) . .
C17 Ag5 Ag6 O13 -95.5(5) . .
Ag1 Ag5 Ag6 O13 159.0(3) . .
Ag4 Ag5 Ag6 O13 161.5(3) . .
O10 Ag5 Ag6 Ag8 -145.7(3) . .
C18 Ag5 Ag6 Ag8 33.5(5) . .
O12 Ag5 Ag6 Ag8 62.1(9) . .
O1W Ag5 Ag6 Ag8 139.8(2) . .
C17 Ag5 Ag6 Ag8 43.8(3) . .
Ag1 Ag5 Ag6 Ag8 -61.72(4) . .
Ag4 Ag5 Ag6 Ag8 -59.29(6) . .
O10 Ag5 Ag6 Ag7 153.3(3) . .
C18 Ag5 Ag6 Ag7 -27.5(5) . .
O12 Ag5 Ag6 Ag7 1.1(9) . .
O1W Ag5 Ag6 Ag7 78.8(3) . .
C17 Ag5 Ag6 Ag7 -17.2(4) . .
Ag1 Ag5 Ag6 Ag7 -122.69(13) . .
Ag4 Ag5 Ag6 Ag7 -120.26(13) . .
O10 Ag5 Ag6 Ag1 -84.0(3) . .
C18 Ag5 Ag6 Ag1 95.2(5) . .
O12 Ag5 Ag6 Ag1 123.8(9) . .
O1W Ag5 Ag6 Ag1 -158.5(2) . .
C17 Ag5 Ag6 Ag1 105.5(3) . .
Ag4 Ag5 Ag6 Ag1 2.42(5) . .
O10 Ag5 Ag6 Ag7' 154.6(7) . .
C18 Ag5 Ag6 Ag7' -26.2(8) . .
O12 Ag5 Ag6 Ag7' 2.4(11) . .
O1W Ag5 Ag6 Ag7' 80.1(7) . .
C17 Ag5 Ag6 Ag7' -15.9(7) . .
Ag1 Ag5 Ag6 Ag7' -121.4(6) . .
Ag4 Ag5 Ag6 Ag7' -119.0(6) . .
C18 Ag6 Ag7 O17 -85.8(6) . .
O15 Ag6 Ag7 O17 128.8(5) . .
O4 Ag6 Ag7 O17 24.7(7) . .
O13 Ag6 Ag7 O17 54.4(5) . .
Ag8 Ag6 Ag7 O17 -146.2(5) . .
Ag1 Ag6 Ag7 O17 -126.4(5) . .
Ag7' Ag6 Ag7 O17 125(4) . .
Ag5 Ag6 Ag7 O17 -62.2(5) . .
C18 Ag6 Ag7 C36 72.4(6) . .
O15 Ag6 Ag7 C36 -73.1(5) . .
O4 Ag6 Ag7 C36 -177.1(7) . .
O13 Ag6 Ag7 C36 -147.4(6) . .
Ag8 Ag6 Ag7 C36 12.0(4) . .
Ag1 Ag6 Ag7 C36 31.8(5) . .
Ag7' Ag6 Ag7 C36 -77(4) . .
Ag5 Ag6 Ag7 C36 96.0(5) . .
C18 Ag6 Ag7 O14 -177.9(5) . .
O15 Ag6 Ag7 O14 36.6(4) . .
O4 Ag6 Ag7 O14 -67.4(6) . .
O13 Ag6 Ag7 O14 -37.7(4) . .
Ag8 Ag6 Ag7 O14 121.7(3) . .
Ag1 Ag6 Ag7 O14 141.5(3) . .
Ag7' Ag6 Ag7 O14 33(4) . .
Ag5 Ag6 Ag7 O14 -154.3(3) . .
O15 Ag6 Ag7 C18 -145.4(5) . .
O4 Ag6 Ag7 C18 110.5(7) . .
O13 Ag6 Ag7 C18 140.3(5) . .
Ag8 Ag6 Ag7 C18 -60.4(4) . .
Ag1 Ag6 Ag7 C18 -40.6(4) . .
Ag7' Ag6 Ag7 C18 -149(4) . .
Ag5 Ag6 Ag7 C18 23.6(4) . .
C18 Ag6 Ag7 Ag8 60.4(4) . .
O15 Ag6 Ag7 Ag8 -85.1(3) . .
O4 Ag6 Ag7 Ag8 170.9(5) . .
O13 Ag6 Ag7 Ag8 -159.4(3) . .
Ag1 Ag6 Ag7 Ag8 19.78(11) . .
Ag7' Ag6 Ag7 Ag8 -89(4) . .
Ag5 Ag6 Ag7 Ag8 83.99(8) . .
C18 Ag6 Ag7 Ag13 143.0(6) . .
O15 Ag6 Ag7 Ag13 -2.4(5) . .
O4 Ag6 Ag7 Ag13 -106.5(6) . .
O13 Ag6 Ag7 Ag13 -76.8(4) . .
Ag8 Ag6 Ag7 Ag13 82.6(3) . .
Ag1 Ag6 Ag7 Ag13 102.4(3) . .
Ag7' Ag6 Ag7 Ag13 -6(4) . .
Ag5 Ag6 Ag7 Ag13 166.6(3) . .
C18 Ag6 Ag7' O14 -169.9(11) . .
O15 Ag6 Ag7' O14 42.7(9) . .
O4 Ag6 Ag7' O14 -45.0(16) . .
O13 Ag6 Ag7' O14 -34.7(7) . .
Ag8 Ag6 Ag7' O14 132.8(10) . .
Ag7 Ag6 Ag7' O14 -141(5) . .
Ag1 Ag6 Ag7' O14 140.8(6) . .
Ag5 Ag6 Ag7' O14 -148.6(6) . .
C18 Ag6 Ag7' C36 53.3(11) . .
O15 Ag6 Ag7' C36 -94.1(12) . .
O4 Ag6 Ag7' C36 178.2(7) . .
O13 Ag6 Ag7' C36 -171.6(14) . .
Ag8 Ag6 Ag7' C36 -4.0(9) . .
Ag7 Ag6 Ag7' C36 82(4) . .
Ag1 Ag6 Ag7' C36 3.9(15) . .
Ag5 Ag6 Ag7' C36 74.5(13) . .
C18 Ag6 Ag7' O17 -71.6(9) . .
O15 Ag6 Ag7' O17 141.0(8) . .
O4 Ag6 Ag7' O17 53.3(14) . .
O13 Ag6 Ag7' O17 63.5(9) . .
Ag8 Ag6 Ag7' O17 -128.9(9) . .
Ag7 Ag6 Ag7' O17 -43(4) . .
Ag1 Ag6 Ag7' O17 -121.0(8) . .
Ag5 Ag6 Ag7' O17 -50.4(10) . .
C18 Ag6 Ag7' Ag13 140(3) . .
O15 Ag6 Ag7' Ag13 -8(3) . .
O4 Ag6 Ag7' Ag13 -96(3) . .
O13 Ag6 Ag7' Ag13 -85(3) . .
Ag8 Ag6 Ag7' Ag13 82(3) . .
Ag7 Ag6 Ag7' Ag13 169(7) . .
Ag1 Ag6 Ag7' Ag13 90(3) . .
Ag5 Ag6 Ag7' Ag13 161(3) . .
C18 Ag6 Ag7' Ag8 57.3(5) . .
O15 Ag6 Ag7' Ag8 -90.1(4) . .
O4 Ag6 Ag7' Ag8 -177.8(8) . .
O13 Ag6 Ag7' Ag8 -167.5(5) . .
Ag7 Ag6 Ag7' Ag8 86(4) . .
Ag1 Ag6 Ag7' Ag8 8.0(6) . .
Ag5 Ag6 Ag7' Ag8 78.6(4) . .
C18 Ag6 Ag7' Ag11 96.6(8) . .
O15 Ag6 Ag7' Ag11 -50.8(6) . .
O4 Ag6 Ag7' Ag11 -138.5(9) . .
O13 Ag6 Ag7' Ag11 -128.2(7) . .
Ag8 Ag6 Ag7' Ag11 39.3(5) . .
Ag7 Ag6 Ag7' Ag11 126(5) . .
Ag1 Ag6 Ag7' Ag11 47.2(8) . .
Ag5 Ag6 Ag7' Ag11 117.8(5) . .
C18 Ag6 Ag8 C19 101.9(16) . .
O15 Ag6 Ag8 C19 -78.3(16) . .
O4 Ag6 Ag8 C19 7.0(16) . .
O13 Ag6 Ag8 C19 -156.2(16) . .
Ag7 Ag6 Ag8 C19 178.7(16) . .
Ag1 Ag6 Ag8 C19 15.6(15) . .
Ag7' Ag6 Ag8 C19 -171.0(16) . .
Ag5 Ag6 Ag8 C19 69.4(15) . .
O15 Ag6 Ag8 C18 179.7(6) . .
O4 Ag6 Ag8 C18 -94.9(7) . .
O13 Ag6 Ag8 C18 101.8(6) . .
Ag7 Ag6 Ag8 C18 76.8(5) . .
Ag1 Ag6 Ag8 C18 -86.3(5) . .
Ag7' Ag6 Ag8 C18 87.1(7) . .
Ag5 Ag6 Ag8 C18 -32.5(5) . .
C18 Ag6 Ag8 O16 -168.9(6) . .
O15 Ag6 Ag8 O16 10.9(4) . .
O4 Ag6 Ag8 O16 96.2(6) . .
O13 Ag6 Ag8 O16 -67.0(4) . .
Ag7 Ag6 Ag8 O16 -92.1(3) . .
Ag1 Ag6 Ag8 O16 104.8(3) . .
Ag7' Ag6 Ag8 O16 -81.8(6) . .
Ag5 Ag6 Ag8 O16 158.7(3) . .
C18 Ag6 Ag8 Ag7 -76.8(5) . .
O15 Ag6 Ag8 Ag7 102.9(3) . .
O4 Ag6 Ag8 Ag7 -171.7(5) . .
O13 Ag6 Ag8 Ag7 25.0(4) . .
Ag1 Ag6 Ag8 Ag7 -163.14(10) . .
Ag7' Ag6 Ag8 Ag7 10.3(6) . .
Ag5 Ag6 Ag8 Ag7 -109.28(10) . .
C18 Ag6 Ag8 Ag2 100.2(5) . .
O15 Ag6 Ag8 Ag2 -80.0(3) . .
O4 Ag6 Ag8 Ag2 5.3(5) . .
O13 Ag6 Ag8 Ag2 -158.0(4) . .
Ag7 Ag6 Ag8 Ag2 177.02(10) . .
Ag1 Ag6 Ag8 Ag2 13.89(5) . .
Ag7' Ag6 Ag8 Ag2 -172.7(5) . .
Ag5 Ag6 Ag8 Ag2 67.74(6) . .
C18 Ag6 Ag8 Ag7' -87.1(7) . .
O15 Ag6 Ag8 Ag7' 92.7(6) . .
O4 Ag6 Ag8 Ag7' 178.0(7) . .
O13 Ag6 Ag8 Ag7' 14.8(6) . .
Ag7 Ag6 Ag8 Ag7' -10.3(6) . .
Ag1 Ag6 Ag8 Ag7' -173.4(5) . .
Ag5 Ag6 Ag8 Ag7' -119.5(5) . .
C18 Ag6 Ag8 Ag9 165.9(5) . .
O15 Ag6 Ag8 Ag9 -14.3(3) . .
O4 Ag6 Ag8 Ag9 71.0(5) . .
O13 Ag6 Ag8 Ag9 -92.3(4) . .
Ag7 Ag6 Ag8 Ag9 -117.28(11) . .
Ag1 Ag6 Ag8 Ag9 79.59(6) . .
Ag7' Ag6 Ag8 Ag9 -107.0(5) . .
Ag5 Ag6 Ag8 Ag9 133.44(6) . .
C18 Ag6 Ag8 Ag11 -126.4(5) . .
O15 Ag6 Ag8 Ag11 53.4(3) . .
O4 Ag6 Ag8 Ag11 138.7(5) . .
O13 Ag6 Ag8 Ag11 -24.5(4) . .
Ag7 Ag6 Ag8 Ag11 -49.55(9) . .
Ag1 Ag6 Ag8 Ag11 147.31(5) . .
Ag7' Ag6 Ag8 Ag11 -39.3(5) . .
Ag5 Ag6 Ag8 Ag11 -158.83(4) . .
C18 Ag6 Ag8 Ag1 86.3(5) . .
O15 Ag6 Ag8 Ag1 -93.9(3) . .
O4 Ag6 Ag8 Ag1 -8.6(5) . .
O13 Ag6 Ag8 Ag1 -171.8(4) . .
Ag7 Ag6 Ag8 Ag1 163.14(10) . .
Ag7' Ag6 Ag8 Ag1 173.4(5) . .
Ag5 Ag6 Ag8 Ag1 53.86(4) . .
O17 Ag7 Ag8 C19 -81.2(10) . .
C36 Ag7 Ag8 C19 10.5(6) . .
O14 Ag7 Ag8 C19 116.8(6) . .
C18 Ag7 Ag8 C19 -123.6(7) . .
Ag6 Ag7 Ag8 C19 -179.6(5) . .
Ag13 Ag7 Ag8 C19 39.7(5) . .
O17 Ag7 Ag8 C18 42.4(10) . .
C36 Ag7 Ag8 C18 134.1(6) . .
O14 Ag7 Ag8 C18 -119.6(6) . .
Ag6 Ag7 Ag8 C18 -56.0(5) . .
Ag13 Ag7 Ag8 C18 163.3(5) . .
O17 Ag7 Ag8 O16 173.9(9) . .
C36 Ag7 Ag8 O16 -94.4(5) . .
O14 Ag7 Ag8 O16 11.9(4) . .
C18 Ag7 Ag8 O16 131.5(5) . .
Ag6 Ag7 Ag8 O16 75.5(3) . .
Ag13 Ag7 Ag8 O16 -65.2(3) . .
O17 Ag7 Ag8 Ag6 98.4(9) . .
C36 Ag7 Ag8 Ag6 -169.9(4) . .
O14 Ag7 Ag8 Ag6 -63.6(3) . .
C18 Ag7 Ag8 Ag6 56.0(5) . .
Ag13 Ag7 Ag8 Ag6 -140.70(17) . .
O17 Ag7 Ag8 Ag2 75.3(14) . .
C36 Ag7 Ag8 Ag2 167.0(9) . .
O14 Ag7 Ag8 Ag2 -86.7(9) . .
C18 Ag7 Ag8 Ag2 32.9(10) . .
Ag6 Ag7 Ag8 Ag2 -23.1(9) . .
Ag13 Ag7 Ag8 Ag2 -163.8(7) . .
O17 Ag7 Ag8 Ag7' -157(5) . .
C36 Ag7 Ag8 Ag7' -66(4) . .
O14 Ag7 Ag8 Ag7' 41(4) . .
C18 Ag7 Ag8 Ag7' 160(4) . .
Ag6 Ag7 Ag8 Ag7' 104(4) . .
Ag13 Ag7 Ag8 Ag7' -36(4) . .
O17 Ag7 Ag8 Ag9 -141.7(8) . .
C36 Ag7 Ag8 Ag9 -50.0(4) . .
O14 Ag7 Ag8 Ag9 56.4(4) . .
C18 Ag7 Ag8 Ag9 175.9(5) . .
Ag6 Ag7 Ag8 Ag9 119.93(10) . .
Ag13 Ag7 Ag8 Ag9 -20.8(2) . .
O17 Ag7 Ag8 Ag11 -132.1(9) . .
C36 Ag7 Ag8 Ag11 -40.3(4) . .
O14 Ag7 Ag8 Ag11 66.0(3) . .
C18 Ag7 Ag8 Ag11 -174.4(5) . .
Ag6 Ag7 Ag8 Ag11 129.58(9) . .
Ag13 Ag7 Ag8 Ag11 -11.12(10) . .
O17 Ag7 Ag8 Ag1 82.3(9) . .
C36 Ag7 Ag8 Ag1 174.1(4) . .
O14 Ag7 Ag8 Ag1 -79.6(3) . .
C18 Ag7 Ag8 Ag1 40.0(5) . .
Ag6 Ag7 Ag8 Ag1 -16.04(9) . .
Ag13 Ag7 Ag8 Ag1 -156.74(11) . .
C1 Ag2 Ag8 C19 124.3(5) . .
O5 Ag2 Ag8 C19 -19.8(7) . .
O1 Ag2 Ag8 C19 -137.2(5) . .
Ag9 Ag2 Ag8 C19 -55.3(4) . .
Ag1 Ag2 Ag8 C19 166.3(4) . .
Ag3 Ag2 Ag8 C19 163.3(4) . .
C1 Ag2 Ag8 C18 -3.2(5) . .
O5 Ag2 Ag8 C18 -147.4(7) . .
O1 Ag2 Ag8 C18 95.2(5) . .
C19 Ag2 Ag8 C18 -127.6(6) . .
Ag9 Ag2 Ag8 C18 177.1(4) . .
Ag1 Ag2 Ag8 C18 38.7(4) . .
Ag3 Ag2 Ag8 C18 35.7(4) . .
C1 Ag2 Ag8 O16 -132.2(4) . .
O5 Ag2 Ag8 O16 83.7(6) . .
O1 Ag2 Ag8 O16 -33.7(4) . .
C19 Ag2 Ag8 O16 103.5(5) . .
Ag9 Ag2 Ag8 O16 48.1(3) . .
Ag1 Ag2 Ag8 O16 -90.2(3) . .
Ag3 Ag2 Ag8 O16 -93.3(3) . .
C1 Ag2 Ag8 Ag6 -56.1(3) . .
O5 Ag2 Ag8 Ag6 159.7(5) . .
O1 Ag2 Ag8 Ag6 42.3(3) . .
C19 Ag2 Ag8 Ag6 179.5(4) . .
Ag9 Ag2 Ag8 Ag6 124.18(6) . .
Ag1 Ag2 Ag8 Ag6 -14.20(5) . .
Ag3 Ag2 Ag8 Ag6 -17.21(8) . .
C1 Ag2 Ag8 Ag7 -34.4(9) . .
O5 Ag2 Ag8 Ag7 -178.5(10) . .
O1 Ag2 Ag8 Ag7 64.1(9) . .
C19 Ag2 Ag8 Ag7 -158.7(10) . .
Ag9 Ag2 Ag8 Ag7 146.0(8) . .
Ag1 Ag2 Ag8 Ag7 7.6(8) . .
Ag3 Ag2 Ag8 Ag7 4.6(9) . .
C1 Ag2 Ag8 Ag7' -115(4) . .
O5 Ag2 Ag8 Ag7' 101(4) . .
O1 Ag2 Ag8 Ag7' -17(4) . .
C19 Ag2 Ag8 Ag7' 120(4) . .
Ag9 Ag2 Ag8 Ag7' 65(4) . .
Ag1 Ag2 Ag8 Ag7' -73(4) . .
Ag3 Ag2 Ag8 Ag7' -76(4) . .
C1 Ag2 Ag8 Ag9 179.7(3) . .
O5 Ag2 Ag8 Ag9 35.5(5) . .
O1 Ag2 Ag8 Ag9 -81.8(3) . .
C19 Ag2 Ag8 Ag9 55.3(4) . .
Ag1 Ag2 Ag8 Ag9 -138.38(5) . .
Ag3 Ag2 Ag8 Ag9 -141.38(6) . .
C1 Ag2 Ag8 Ag11 174.5(3) . .
O5 Ag2 Ag8 Ag11 30.3(5) . .
O1 Ag2 Ag8 Ag11 -87.1(3) . .
C19 Ag2 Ag8 Ag11 50.1(4) . .
Ag9 Ag2 Ag8 Ag11 -5.22(5) . .
Ag1 Ag2 Ag8 Ag11 -143.60(6) . .
Ag3 Ag2 Ag8 Ag11 -146.61(5) . .
C1 Ag2 Ag8 Ag1 -41.9(3) . .
O5 Ag2 Ag8 Ag1 173.9(5) . .
O1 Ag2 Ag8 Ag1 56.5(3) . .
C19 Ag2 Ag8 Ag1 -166.3(4) . .
Ag9 Ag2 Ag8 Ag1 138.38(5) . .
Ag3 Ag2 Ag8 Ag1 -3.00(5) . .
O14 Ag7' Ag8 C19 121.9(11) . .
C36 Ag7' Ag8 C19 -6.3(10) . .
O17 Ag7' Ag8 C19 -98.7(15) . .
Ag13 Ag7' Ag8 C19 21.8(14) . .
Ag6 Ag7' Ag8 C19 177.3(5) . .
Ag11 Ag7' Ag8 C19 40.8(8) . .
O14 Ag7' Ag8 C18 -107.9(13) . .
C36 Ag7' Ag8 C18 124.0(8) . .
O17 Ag7' Ag8 C18 31.6(14) . .
Ag13 Ag7' Ag8 C18 152.0(12) . .
Ag6 Ag7' Ag8 C18 -52.5(5) . .
Ag11 Ag7' Ag8 C18 171.0(7) . .
O14 Ag7' Ag8 O16 24.2(10) . .
C36 Ag7' Ag8 O16 -104.0(7) . .
O17 Ag7' Ag8 O16 163.6(16) . .
Ag13 Ag7' Ag8 O16 -75.9(9) . .
Ag6 Ag7' Ag8 O16 79.6(4) . .
Ag11 Ag7' Ag8 O16 -56.9(4) . .
O14 Ag7' Ag8 Ag6 -55.4(10) . .
C36 Ag7' Ag8 Ag6 176.5(8) . .
O17 Ag7' Ag8 Ag6 84.1(14) . .
Ag13 Ag7' Ag8 Ag6 -155.5(11) . .
Ag11 Ag7' Ag8 Ag6 -136.5(5) . .
O14 Ag7' Ag8 Ag7 -126(5) . .
C36 Ag7' Ag8 Ag7 106(4) . .
O17 Ag7' Ag8 Ag7 13(3) . .
Ag13 Ag7' Ag8 Ag7 134(5) . .
Ag6 Ag7' Ag8 Ag7 -71(4) . .
Ag11 Ag7' Ag8 Ag7 153(4) . .
O14 Ag7' Ag8 Ag2 7(5) . .
C36 Ag7' Ag8 Ag2 -121(4) . .
O17 Ag7' Ag8 Ag2 146(3) . .
Ag13 Ag7' Ag8 Ag2 -93(4) . .
Ag6 Ag7' Ag8 Ag2 62(4) . .
Ag11 Ag7' Ag8 Ag2 -74(4) . .
O14 Ag7' Ag8 Ag9 67.8(13) . .
C36 Ag7' Ag8 Ag9 -60.4(8) . .
O17 Ag7' Ag8 Ag9 -152.8(12) . .
Ag13 Ag7' Ag8 Ag9 -32.3(12) . .
Ag6 Ag7' Ag8 Ag9 123.2(3) . .
Ag11 Ag7' Ag8 Ag9 -13.3(6) . .
O14 Ag7' Ag8 Ag11 81.1(10) . .
C36 Ag7' Ag8 Ag11 -47.1(5) . .
O17 Ag7' Ag8 Ag11 -139.5(17) . .
Ag13 Ag7' Ag8 Ag11 -19.0(6) . .
Ag6 Ag7' Ag8 Ag11 136.5(5) . .
O14 Ag7' Ag8 Ag1 -62.0(12) . .
C36 Ag7' Ag8 Ag1 169.9(4) . .
O17 Ag7' Ag8 Ag1 77.5(16) . .
Ag13 Ag7' Ag8 Ag1 -162.0(7) . .
Ag6 Ag7' Ag8 Ag1 -6.6(5) . .
Ag11 Ag7' Ag8 Ag1 -143.0(2) . .
O3 Ag1 Ag8 C19 -139.5(5) . .
C1 Ag1 Ag8 C19 33.6(5) . .
Ag4 Ag1 Ag8 C19 70.1(4) . .
Ag3 Ag1 Ag8 C19 -8.3(4) . .
Ag2 Ag1 Ag8 C19 -11.6(4) . .
Ag5 Ag1 Ag8 C19 126.5(4) . .
Ag6 Ag1 Ag8 C19 -176.2(4) . .
O3 Ag1 Ag8 C18 90.9(6) . .
C1 Ag1 Ag8 C18 -96.0(6) . .
Ag4 Ag1 Ag8 C18 -59.5(4) . .
Ag3 Ag1 Ag8 C18 -137.9(4) . .
Ag2 Ag1 Ag8 C18 -141.2(4) . .
Ag5 Ag1 Ag8 C18 -3.1(4) . .
Ag6 Ag1 Ag8 C18 54.2(4) . .
O3 Ag1 Ag8 O16 -32.3(5) . .
C1 Ag1 Ag8 O16 140.8(5) . .
Ag4 Ag1 Ag8 O16 177.3(3) . .
Ag3 Ag1 Ag8 O16 98.9(3) . .
Ag2 Ag1 Ag8 O16 95.6(3) . .
Ag5 Ag1 Ag8 O16 -126.3(3) . .
Ag6 Ag1 Ag8 O16 -69.1(3) . .
O3 Ag1 Ag8 Ag6 36.7(4) . .
C1 Ag1 Ag8 Ag6 -150.2(4) . .
Ag4 Ag1 Ag8 Ag6 -113.69(6) . .
Ag3 Ag1 Ag8 Ag6 167.94(6) . .
Ag2 Ag1 Ag8 Ag6 164.65(5) . .
Ag5 Ag1 Ag8 Ag6 -57.22(4) . .
O3 Ag1 Ag8 Ag7 53.1(4) . .
C1 Ag1 Ag8 Ag7 -133.8(4) . .
Ag4 Ag1 Ag8 Ag7 -97.30(11) . .
Ag3 Ag1 Ag8 Ag7 -175.67(10) . .
Ag2 Ag1 Ag8 Ag7 -178.97(11) . .
Ag5 Ag1 Ag8 Ag7 -40.84(11) . .
Ag6 Ag1 Ag8 Ag7 16.38(10) . .
O3 Ag1 Ag8 Ag2 -127.9(4) . .
C1 Ag1 Ag8 Ag2 45.2(4) . .
Ag4 Ag1 Ag8 Ag2 81.67(5) . .
Ag3 Ag1 Ag8 Ag2 3.30(5) . .
Ag5 Ag1 Ag8 Ag2 138.13(5) . .
Ag6 Ag1 Ag8 Ag2 -164.65(5) . .
O3 Ag1 Ag8 Ag7' 43.6(7) . .
C1 Ag1 Ag8 Ag7' -143.3(7) . .
Ag4 Ag1 Ag8 Ag7' -106.8(5) . .
Ag3 Ag1 Ag8 Ag7' 174.8(5) . .
Ag2 Ag1 Ag8 Ag7' 171.5(5) . .
Ag5 Ag1 Ag8 Ag7' -50.3(5) . .
Ag6 Ag1 Ag8 Ag7' 6.9(5) . .
O3 Ag1 Ag8 Ag9 -93.0(4) . .
C1 Ag1 Ag8 Ag9 80.1(4) . .
Ag4 Ag1 Ag8 Ag9 116.55(5) . .
Ag3 Ag1 Ag8 Ag9 38.18(6) . .
Ag2 Ag1 Ag8 Ag9 34.88(4) . .
Ag5 Ag1 Ag8 Ag9 173.02(4) . .
Ag6 Ag1 Ag8 Ag9 -129.76(5) . .
O3 Ag1 Ag8 Ag11 -38.8(4) . .
C1 Ag1 Ag8 Ag11 134.3(4) . .
Ag4 Ag1 Ag8 Ag11 170.80(7) . .
Ag3 Ag1 Ag8 Ag11 92.43(9) . .
Ag2 Ag1 Ag8 Ag11 89.13(9) . .
Ag5 Ag1 Ag8 Ag11 -132.73(8) . .
Ag6 Ag1 Ag8 Ag11 -75.51(9) . .
C1 Ag2 Ag9 C19 55.0(8) . .
O5 Ag2 Ag9 C19 -107.3(5) . .
O1 Ag2 Ag9 C19 149.2(5) . .
Ag1 Ag2 Ag9 C19 98.5(4) . .
Ag8 Ag2 Ag9 C19 55.7(4) . .
Ag3 Ag2 Ag9 C19 165.1(4) . .
C1 Ag2 Ag9 O19 -138.8(10) . .
O5 Ag2 Ag9 O19 58.9(8) . .
O1 Ag2 Ag9 O19 -44.6(8) . .
C19 Ag2 Ag9 O19 166.2(8) . .
Ag1 Ag2 Ag9 O19 -95.3(7) . .
Ag8 Ag2 Ag9 O19 -138.0(7) . .
Ag3 Ag2 Ag9 O19 -28.7(7) . .
C1 Ag2 Ag9 O2 -121.9(8) . .
O5 Ag2 Ag9 O2 75.8(4) . .
O1 Ag2 Ag9 O2 -27.7(4) . .
C19 Ag2 Ag9 O2 -176.9(5) . .
Ag1 Ag2 Ag9 O2 -78.4(3) . .
Ag8 Ag2 Ag9 O2 -121.1(3) . .
Ag3 Ag2 Ag9 O2 -11.8(3) . .
C1 Ag2 Ag9 O3W 158.7(8) . .
O5 Ag2 Ag9 O3W -3.6(3) . .
O1 Ag2 Ag9 O3W -107.1(4) . .
C19 Ag2 Ag9 O3W 103.7(5) . .
Ag1 Ag2 Ag9 O3W -157.8(2) . .
Ag8 Ag2 Ag9 O3W 159.4(2) . .
Ag3 Ag2 Ag9 O3W -91.2(3) . .
C1 Ag2 Ag9 Ag10 66.2(7) . .
O5 Ag2 Ag9 Ag10 -96.1(2) . .
O1 Ag2 Ag9 Ag10 160.3(3) . .
C19 Ag2 Ag9 Ag10 11.1(4) . .
Ag1 Ag2 Ag9 Ag10 109.64(6) . .
Ag8 Ag2 Ag9 Ag10 66.90(5) . .
Ag3 Ag2 Ag9 Ag10 176.26(7) . .
C1 Ag2 Ag9 Ag8 -0.7(7) . .
O5 Ag2 Ag9 Ag8 -163.0(2) . .
O1 Ag2 Ag9 Ag8 93.4(3) . .
C19 Ag2 Ag9 Ag8 -55.7(4) . .
Ag1 Ag2 Ag9 Ag8 42.74(5) . .
Ag3 Ag2 Ag9 Ag8 109.36(9) . .
C1 Ag2 Ag9 Ag11 4.7(7) . .
O5 Ag2 Ag9 Ag11 -157.6(2) . .
O1 Ag2 Ag9 Ag11 98.9(3) . .
C19 Ag2 Ag9 Ag11 -50.3(4) . .
Ag1 Ag2 Ag9 Ag11 48.19(7) . .
Ag8 Ag2 Ag9 Ag11 5.45(5) . .
Ag3 Ag2 Ag9 Ag11 114.81(8) . .
C18 Ag8 Ag9 C19 -84(2) . .
O16 Ag8 Ag9 C19 169.0(6) . .
Ag6 Ag8 Ag9 C19 -162.9(5) . .
Ag7 Ag8 Ag9 C19 115.9(5) . .
Ag2 Ag8 Ag9 C19 -69.1(5) . .
Ag7' Ag8 Ag9 C19 118.8(8) . .
Ag11 Ag8 Ag9 C19 105.6(5) . .
Ag1 Ag8 Ag9 C19 -103.7(5) . .
C19 Ag8 Ag9 O19 -132.8(6) . .
C18 Ag8 Ag9 O19 143(2) . .
O16 Ag8 Ag9 O19 36.2(5) . .
Ag6 Ag8 Ag9 O19 64.4(4) . .
Ag7 Ag8 Ag9 O19 -16.9(4) . .
Ag2 Ag8 Ag9 O19 158.1(4) . .
Ag7' Ag8 Ag9 O19 -14.0(8) . .
Ag11 Ag8 Ag9 O19 -27.2(4) . .
Ag1 Ag8 Ag9 O19 123.6(4) . .
C19 Ag8 Ag9 O2 129.0(6) . .
C18 Ag8 Ag9 O2 45(2) . .
O16 Ag8 Ag9 O2 -62.0(4) . .
Ag6 Ag8 Ag9 O2 -33.8(3) . .
Ag7 Ag8 Ag9 O2 -115.1(3) . .
Ag2 Ag8 Ag9 O2 59.9(3) . .
Ag7' Ag8 Ag9 O2 -112.2(7) . .
Ag11 Ag8 Ag9 O2 -125.4(3) . .
Ag1 Ag8 Ag9 O2 25.4(3) . .
C19 Ag8 Ag9 O3W 32.6(7) . .
C18 Ag8 Ag9 O3W -51(2) . .
O16 Ag8 Ag9 O3W -158.4(5) . .
Ag6 Ag8 Ag9 O3W -130.2(4) . .
Ag7 Ag8 Ag9 O3W 148.5(4) . .
Ag2 Ag8 Ag9 O3W -36.5(4) . .
Ag7' Ag8 Ag9 O3W 151.4(8) . .
Ag11 Ag8 Ag9 O3W 138.2(4) . .
Ag1 Ag8 Ag9 O3W -71.0(4) . .
C19 Ag8 Ag9 Ag2 69.1(5) . .
C18 Ag8 Ag9 Ag2 -15(2) . .
O16 Ag8 Ag9 Ag2 -121.9(3) . .
Ag6 Ag8 Ag9 Ag2 -93.78(7) . .
Ag7 Ag8 Ag9 Ag2 -175.00(15) . .
Ag7' Ag8 Ag9 Ag2 -172.1(6) . .
Ag11 Ag8 Ag9 Ag2 174.70(5) . .
Ag1 Ag8 Ag9 Ag2 -34.58(4) . .
C19 Ag8 Ag9 Ag10 -46.4(5) . .
C18 Ag8 Ag9 Ag10 -130(2) . .
O16 Ag8 Ag9 Ag10 122.6(3) . .
Ag6 Ag8 Ag9 Ag10 150.74(6) . .
Ag7 Ag8 Ag9 Ag10 69.51(15) . .
Ag2 Ag8 Ag9 Ag10 -115.48(5) . .
Ag7' Ag8 Ag9 Ag10 72.4(6) . .
Ag11 Ag8 Ag9 Ag10 59.21(4) . .
Ag1 Ag8 Ag9 Ag10 -150.06(4) . .
C19 Ag8 Ag9 Ag11 -105.6(5) . .
C18 Ag8 Ag9 Ag11 171(2) . .
O16 Ag8 Ag9 Ag11 63.4(3) . .
Ag6 Ag8 Ag9 Ag11 91.52(7) . .
Ag7 Ag8 Ag9 Ag11 10.30(15) . .
Ag2 Ag8 Ag9 Ag11 -174.70(5) . .
Ag7' Ag8 Ag9 Ag11 13.2(6) . .
Ag1 Ag8 Ag9 Ag11 150.73(5) . .
C19 Ag9 Ag10 O21 171.3(5) . .
O19 Ag9 Ag10 O21 -10.9(4) . .
O2 Ag9 Ag10 O21 68.1(18) . .
O3W Ag9 Ag10 O21 69.4(4) . .
Ag2 Ag9 Ag10 O21 159.5(3) . .
Ag8 Ag9 Ag10 O21 -146.1(3) . .
Ag11 Ag9 Ag10 O21 -83.1(3) . .
C19 Ag9 Ag10 O23 59.3(8) . .
O19 Ag9 Ag10 O23 -122.9(7) . .
O2 Ag9 Ag10 O23 -43.9(19) . .
O3W Ag9 Ag10 O23 -42.6(6) . .
Ag2 Ag9 Ag10 O23 47.6(6) . .
Ag8 Ag9 Ag10 O23 101.9(6) . .
Ag11 Ag9 Ag10 O23 165.0(6) . .
O19 Ag9 Ag10 C19 177.8(5) . .
O2 Ag9 Ag10 C19 -103.2(19) . .
O3W Ag9 Ag10 C19 -101.9(5) . .
Ag2 Ag9 Ag10 C19 -11.8(5) . .
Ag8 Ag9 Ag10 C19 42.6(5) . .
Ag11 Ag9 Ag10 C19 105.6(5) . .
C19 Ag9 Ag10 C20 16.1(5) . .
O19 Ag9 Ag10 C20 -166.2(4) . .
O2 Ag9 Ag10 C20 -87.1(18) . .
O3W Ag9 Ag10 C20 -85.9(4) . .
Ag2 Ag9 Ag10 C20 4.3(3) . .
Ag8 Ag9 Ag10 C20 58.6(3) . .
Ag11 Ag9 Ag10 C20 121.7(3) . .
C19 Ag9 Ag10 Ag11 -105.6(5) . .
O19 Ag9 Ag10 Ag11 72.1(3) . .
O2 Ag9 Ag10 Ag11 151.2(18) . .
O3W Ag9 Ag10 Ag11 152.4(2) . .
Ag2 Ag9 Ag10 Ag11 -117.42(5) . .
Ag8 Ag9 Ag10 Ag11 -63.08(4) . .
C19 Ag9 Ag10 Ag12 -109.5(5) . .
O19 Ag9 Ag10 Ag12 68.3(3) . .
O2 Ag9 Ag10 Ag12 147.3(18) . .
O3W Ag9 Ag10 Ag12 148.6(2) . .
Ag2 Ag9 Ag10 Ag12 -121.27(6) . .
Ag8 Ag9 Ag10 Ag12 -66.93(6) . .
Ag11 Ag9 Ag10 Ag12 -3.85(5) . .
O21 Ag10 Ag11 C36 -133.8(5) . .
O23 Ag10 Ag11 C36 -39.4(6) . .
C19 Ag10 Ag11 C36 85.7(5) . .
C20 Ag10 Ag11 C36 72.8(5) . .
Ag12 Ag10 Ag11 C36 -54.0(4) . .
Ag9 Ag10 Ag11 C36 129.6(4) . .
O21 Ag10 Ag11 O20 29.7(4) . .
O23 Ag10 Ag11 O20 124.1(5) . .
C19 Ag10 Ag11 O20 -110.8(4) . .
C20 Ag10 Ag11 O20 -123.7(4) . .
Ag12 Ag10 Ag11 O20 109.5(3) . .
Ag9 Ag10 Ag11 O20 -66.9(3) . .
O21 Ag10 Ag11 Ag13 -98.5(3) . .
O23 Ag10 Ag11 Ag13 -4.1(4) . .
C19 Ag10 Ag11 Ag13 121.0(3) . .
C20 Ag10 Ag11 Ag13 108.0(3) . .
Ag12 Ag10 Ag11 Ag13 -18.70(6) . .
Ag9 Ag10 Ag11 Ag13 164.85(6) . .
O21 Ag10 Ag11 Ag12 -79.8(3) . .
O23 Ag10 Ag11 Ag12 14.6(4) . .
C19 Ag10 Ag11 Ag12 139.7(3) . .
C20 Ag10 Ag11 Ag12 126.7(3) . .
Ag9 Ag10 Ag11 Ag12 -176.45(5) . .
O21 Ag10 Ag11 Ag7' -159.7(7) . .
O23 Ag10 Ag11 Ag7' -65.3(7) . .
C19 Ag10 Ag11 Ag7' 59.8(7) . .
C20 Ag10 Ag11 Ag7' 46.8(6) . .
Ag12 Ag10 Ag11 Ag7' -79.9(6) . .
Ag9 Ag10 Ag11 Ag7' 103.7(6) . .
O21 Ag10 Ag11 Ag9 96.6(3) . .
O23 Ag10 Ag11 Ag9 -169.0(4) . .
C19 Ag10 Ag11 Ag9 -43.9(3) . .
C20 Ag10 Ag11 Ag9 -56.8(3) . .
Ag12 Ag10 Ag11 Ag9 176.45(5) . .
O21 Ag10 Ag11 Ag8 156.4(3) . .
O23 Ag10 Ag11 Ag8 -109.2(4) . .
C19 Ag10 Ag11 Ag8 15.9(3) . .
C20 Ag10 Ag11 Ag8 2.9(3) . .
Ag12 Ag10 Ag11 Ag8 -123.80(5) . .
Ag9 Ag10 Ag11 Ag8 59.75(4) . .
O14 Ag7' Ag11 C36 152.3(13) . .
O17 Ag7' Ag11 C36 35.9(14) . .
Ag13 Ag7' Ag11 C36 72.0(7) . .
Ag8 Ag7' Ag11 C36 -88.8(6) . .
Ag6 Ag7' Ag11 C36 -124.8(9) . .
O14 Ag7' Ag11 O20 -6.0(14) . .
C36 Ag7' Ag11 O20 -158.3(7) . .
O17 Ag7' Ag11 O20 -122.4(15) . .
Ag13 Ag7' Ag11 O20 -86.4(9) . .
Ag8 Ag7' Ag11 O20 112.9(6) . .
Ag6 Ag7' Ag11 O20 76.8(9) . .
O14 Ag7' Ag11 Ag13 80.3(8) . .
C36 Ag7' Ag11 Ag13 -72.0(7) . .
O17 Ag7' Ag11 Ag13 -36.1(13) . .
Ag8 Ag7' Ag11 Ag13 -160.8(7) . .
Ag6 Ag7' Ag11 Ag13 163.2(9) . .
O14 Ag7' Ag11 Ag10 -172.3(6) . .
C36 Ag7' Ag11 Ag10 35.4(8) . .
O17 Ag7' Ag11 Ag10 71.3(15) . .
Ag13 Ag7' Ag11 Ag10 107.4(3) . .
Ag8 Ag7' Ag11 Ag10 -53.4(6) . .
Ag6 Ag7' Ag11 Ag10 -89.4(7) . .
O14 Ag7' Ag11 Ag12 129.5(8) . .
C36 Ag7' Ag11 Ag12 -22.9(6) . .
O17 Ag7' Ag11 Ag12 13.0(15) . .
Ag13 Ag7' Ag11 Ag12 49.1(4) . .
Ag8 Ag7' Ag11 Ag12 -111.6(3) . .
Ag6 Ag7' Ag11 Ag12 -147.7(5) . .
O14 Ag7' Ag11 Ag9 -106.6(7) . .
C36 Ag7' Ag11 Ag9 101.1(7) . .
O17 Ag7' Ag11 Ag9 137.0(13) . .
Ag13 Ag7' Ag11 Ag9 173.05(15) . .
Ag8 Ag7' Ag11 Ag9 12.3(6) . .
Ag6 Ag7' Ag11 Ag9 -23.7(8) . .
O14 Ag7' Ag11 Ag8 -118.9(11) . .
C36 Ag7' Ag11 Ag8 88.8(6) . .
O17 Ag7' Ag11 Ag8 124.7(17) . .
Ag13 Ag7' Ag11 Ag8 160.8(7) . .
Ag6 Ag7' Ag11 Ag8 -36.0(3) . .
C19 Ag9 Ag11 C36 -5.6(6) . .
O19 Ag9 Ag11 C36 -159.5(6) . .
O2 Ag9 Ag11 C36 129.7(6) . .
O3W Ag9 Ag11 C36 -101.9(6) . .
Ag2 Ag9 Ag11 C36 34.3(5) . .
Ag10 Ag9 Ag11 C36 -55.1(5) . .
Ag8 Ag9 Ag11 C36 39.7(5) . .
C19 Ag9 Ag11 O20 164.4(5) . .
O19 Ag9 Ag11 O20 10.5(4) . .
O2 Ag9 Ag11 O20 -60.3(4) . .
O3W Ag9 Ag11 O20 68.0(5) . .
Ag2 Ag9 Ag11 O20 -155.7(3) . .
Ag10 Ag9 Ag11 O20 114.9(3) . .
Ag8 Ag9 Ag11 O20 -150.3(3) . .
C19 Ag9 Ag11 Ag13 -32.6(4) . .
O19 Ag9 Ag11 Ag13 173.5(4) . .
O2 Ag9 Ag11 Ag13 102.6(4) . .
O3W Ag9 Ag11 Ag13 -129.0(4) . .
Ag2 Ag9 Ag11 Ag13 7.3(3) . .
Ag10 Ag9 Ag11 Ag13 -82.2(2) . .
Ag8 Ag9 Ag11 Ag13 12.7(2) . .
C19 Ag9 Ag11 Ag10 49.5(3) . .
O19 Ag9 Ag11 Ag10 -104.3(3) . .
O2 Ag9 Ag11 Ag10 -175.2(3) . .
O3W Ag9 Ag11 Ag10 -46.8(4) . .
Ag2 Ag9 Ag11 Ag10 89.43(6) . .
Ag8 Ag9 Ag11 Ag10 94.81(5) . .
C19 Ag9 Ag11 Ag12 53.0(3) . .
O19 Ag9 Ag11 Ag12 -100.9(3) . .
O2 Ag9 Ag11 Ag12 -171.7(3) . .
O3W Ag9 Ag11 Ag12 -43.4(4) . .
Ag2 Ag9 Ag11 Ag12 92.89(7) . .
Ag10 Ag9 Ag11 Ag12 3.46(5) . .
Ag8 Ag9 Ag11 Ag12 98.27(5) . .
C19 Ag9 Ag11 Ag7' -57.5(7) . .
O19 Ag9 Ag11 Ag7' 148.6(6) . .
O2 Ag9 Ag11 Ag7' 77.7(6) . .
O3W Ag9 Ag11 Ag7' -153.9(7) . .
Ag2 Ag9 Ag11 Ag7' -17.6(6) . .
Ag10 Ag9 Ag11 Ag7' -107.1(6) . .
Ag8 Ag9 Ag11 Ag7' -12.3(6) . .
C19 Ag9 Ag11 Ag8 -45.3(3) . .
O19 Ag9 Ag11 Ag8 160.8(3) . .
O2 Ag9 Ag11 Ag8 90.0(3) . .
O3W Ag9 Ag11 Ag8 -141.6(4) . .
Ag2 Ag9 Ag11 Ag8 -5.38(5) . .
Ag10 Ag9 Ag11 Ag8 -94.81(5) . .
C19 Ag8 Ag11 C36 -97.1(6) . .
C18 Ag8 Ag11 C36 41.3(7) . .
O16 Ag8 Ag11 C36 146.1(6) . .
Ag6 Ag8 Ag11 C36 93.0(5) . .
Ag7 Ag8 Ag11 C36 47.7(5) . .
Ag2 Ag8 Ag11 C36 -135.9(5) . .
Ag7' Ag8 Ag11 C36 52.3(8) . .
Ag9 Ag8 Ag11 C36 -140.9(5) . .
Ag1 Ag8 Ag11 C36 154.0(5) . .
C19 Ag8 Ag11 O20 82.0(5) . .
C18 Ag8 Ag11 O20 -139.6(6) . .
O16 Ag8 Ag11 O20 -34.8(5) . .
Ag6 Ag8 Ag11 O20 -87.9(4) . .
Ag7 Ag8 Ag11 O20 -133.2(4) . .
Ag2 Ag8 Ag11 O20 43.2(4) . .
Ag7' Ag8 Ag11 O20 -128.6(7) . .
Ag9 Ag8 Ag11 O20 38.2(4) . .
Ag1 Ag8 Ag11 O20 -26.9(4) . .
C19 Ag8 Ag11 Ag13 -133.1(3) . .
C18 Ag8 Ag11 Ag13 5.3(5) . .
O16 Ag8 Ag11 Ag13 110.1(3) . .
Ag6 Ag8 Ag11 Ag13 57.00(6) . .
Ag7 Ag8 Ag11 Ag13 11.72(12) . .
Ag2 Ag8 Ag11 Ag13 -171.90(5) . .
Ag7' Ag8 Ag11 Ag13 16.3(6) . .
Ag9 Ag8 Ag11 Ag13 -176.92(6) . .
Ag1 Ag8 Ag11 Ag13 118.01(8) . .
C19 Ag8 Ag11 Ag10 -17.0(3) . .
C18 Ag8 Ag11 Ag10 121.5(5) . .
O16 Ag8 Ag11 Ag10 -133.8(3) . .
Ag6 Ag8 Ag11 Ag10 173.14(5) . .
Ag7 Ag8 Ag11 Ag10 127.86(12) . .
Ag2 Ag8 Ag11 Ag10 -55.76(6) . .
Ag7' Ag8 Ag11 Ag10 132.5(6) . .
Ag9 Ag8 Ag11 Ag10 -60.78(4) . .
Ag1 Ag8 Ag11 Ag10 -125.86(9) . .
C19 Ag8 Ag11 Ag12 -67.0(3) . .
C18 Ag8 Ag11 Ag12 71.5(5) . .
O16 Ag8 Ag11 Ag12 176.3(3) . .
Ag6 Ag8 Ag11 Ag12 123.17(5) . .
Ag7 Ag8 Ag11 Ag12 77.89(12) . .
Ag2 Ag8 Ag11 Ag12 -105.73(6) . .
Ag7' Ag8 Ag11 Ag12 82.5(6) . .
Ag9 Ag8 Ag11 Ag12 -110.75(5) . .
Ag1 Ag8 Ag11 Ag12 -175.82(7) . .
C19 Ag8 Ag11 Ag7' -149.5(7) . .
C18 Ag8 Ag11 Ag7' -11.0(8) . .
O16 Ag8 Ag11 Ag7' 93.7(7) . .
Ag6 Ag8 Ag11 Ag7' 40.7(6) . .
Ag7 Ag8 Ag11 Ag7' -4.6(7) . .
Ag2 Ag8 Ag11 Ag7' 171.8(6) . .
Ag9 Ag8 Ag11 Ag7' 166.7(6) . .
Ag1 Ag8 Ag11 Ag7' 101.7(6) . .
C19 Ag8 Ag11 Ag9 43.8(3) . .
C18 Ag8 Ag11 Ag9 -177.7(5) . .
O16 Ag8 Ag11 Ag9 -73.0(3) . .
Ag6 Ag8 Ag11 Ag9 -126.08(6) . .
Ag7 Ag8 Ag11 Ag9 -171.36(12) . .
Ag2 Ag8 Ag11 Ag9 5.02(5) . .
Ag7' Ag8 Ag11 Ag9 -166.7(6) . .
Ag1 Ag8 Ag11 Ag9 -65.07(9) . .
O21 Ag10 Ag12 O22 4.8(5) . .
O23 Ag10 Ag12 O22 103.0(5) . .
C19 Ag10 Ag12 O22 -139.3(6) . .
C20 Ag10 Ag12 O22 -175.2(6) . .
Ag11 Ag10 Ag12 O22 -86.0(4) . .
Ag9 Ag10 Ag12 O22 -82.1(4) . .
O21 Ag10 Ag12 O24 -106.2(5) . .
O23 Ag10 Ag12 O24 -8.1(5) . .
C19 Ag10 Ag12 O24 109.7(6) . .
C20 Ag10 Ag12 O24 73.7(6) . .
Ag11 Ag10 Ag12 O24 162.9(4) . .
Ag9 Ag10 Ag12 O24 166.8(4) . .
O21 Ag10 Ag12 O25 -91.5(15) . .
O23 Ag10 Ag12 O25 6.7(15) . .
C19 Ag10 Ag12 O25 124.5(15) . .
C20 Ag10 Ag12 O25 88.5(15) . .
Ag11 Ag10 Ag12 O25 177.7(15) . .
Ag9 Ag10 Ag12 O25 -178.4(15) . .
O21 Ag10 Ag12 C36 136.7(5) . .
O23 Ag10 Ag12 C36 -125.2(4) . .
C19 Ag10 Ag12 C36 -7.4(5) . .
C20 Ag10 Ag12 C36 -43.4(5) . .
Ag11 Ag10 Ag12 C36 45.8(4) . .
Ag9 Ag10 Ag12 C36 49.7(4) . .
O21 Ag10 Ag12 C35 163.3(5) . .
O23 Ag10 Ag12 C35 -98.6(4) . .
C19 Ag10 Ag12 C35 19.2(5) . .
C20 Ag10 Ag12 C35 -16.8(5) . .
Ag11 Ag10 Ag12 C35 72.5(3) . .
Ag9 Ag10 Ag12 C35 76.4(3) . .
O21 Ag10 Ag12 Ag13 107.6(3) . .
O23 Ag10 Ag12 Ag13 -154.3(3) . .
C19 Ag10 Ag12 Ag13 -36.5(4) . .
C20 Ag10 Ag12 Ag13 -72.5(4) . .
Ag11 Ag10 Ag12 Ag13 16.75(5) . .
Ag9 Ag10 Ag12 Ag13 20.64(8) . .
O21 Ag10 Ag12 Ag11 90.8(3) . .
O23 Ag10 Ag12 Ag11 -171.0(3) . .
C19 Ag10 Ag12 Ag11 -53.3(4) . .
C20 Ag10 Ag12 Ag11 -89.2(4) . .
Ag9 Ag10 Ag12 Ag11 3.89(5) . .
C36 Ag11 Ag12 O22 -177.4(6) . .
O20 Ag11 Ag12 O22 -7.1(5) . .
Ag13 Ag11 Ag12 O22 -112.5(3) . .
Ag10 Ag11 Ag12 O22 86.2(3) . .
Ag7' Ag11 Ag12 O22 -156.3(5) . .
Ag9 Ag11 Ag12 O22 82.7(3) . .
Ag8 Ag11 Ag12 O22 146.5(3) . .
C36 Ag11 Ag12 O24 72.4(7) . .
O20 Ag11 Ag12 O24 -117.3(6) . .
Ag13 Ag11 Ag12 O24 137.3(5) . .
Ag10 Ag11 Ag12 O24 -24.1(5) . .
Ag7' Ag11 Ag12 O24 93.5(7) . .
Ag9 Ag11 Ag12 O24 -27.5(5) . .
Ag8 Ag11 Ag12 O24 36.3(5) . .
C36 Ag11 Ag12 O25 -82.9(6) . .
O20 Ag11 Ag12 O25 87.4(5) . .
Ag13 Ag11 Ag12 O25 -18.0(4) . .
Ag10 Ag11 Ag12 O25 -179.3(4) . .
Ag7' Ag11 Ag12 O25 -61.8(6) . .
Ag9 Ag11 Ag12 O25 177.3(4) . .
Ag8 Ag11 Ag12 O25 -118.9(4) . .
O20 Ag11 Ag12 C36 170.3(6) . .
Ag13 Ag11 Ag12 C36 64.9(5) . .
Ag10 Ag11 Ag12 C36 -96.4(5) . .
Ag7' Ag11 Ag12 C36 21.1(6) . .
Ag9 Ag11 Ag12 C36 -99.8(5) . .
Ag8 Ag11 Ag12 C36 -36.0(5) . .
C36 Ag11 Ag12 C35 3.9(6) . .
O20 Ag11 Ag12 C35 174.2(4) . .
Ag13 Ag11 Ag12 C35 68.8(3) . .
Ag10 Ag11 Ag12 C35 -92.5(3) . .
Ag7' Ag11 Ag12 C35 25.0(5) . .
Ag9 Ag11 Ag12 C35 -96.0(3) . .
Ag8 Ag11 Ag12 C35 -32.2(3) . .
C36 Ag11 Ag12 Ag10 96.4(5) . .
O20 Ag11 Ag12 Ag10 -93.3(3) . .
Ag13 Ag11 Ag12 Ag10 161.35(5) . .
Ag7' Ag11 Ag12 Ag10 117.5(4) . .
Ag9 Ag11 Ag12 Ag10 -3.44(5) . .
Ag8 Ag11 Ag12 Ag10 60.36(5) . .
C36 Ag11 Ag12 Ag13 -64.9(5) . .
O20 Ag11 Ag12 Ag13 105.4(3) . .
Ag10 Ag11 Ag12 Ag13 -161.35(5) . .
Ag7' Ag11 Ag12 Ag13 -43.8(4) . .
Ag9 Ag11 Ag12 Ag13 -164.78(6) . .
Ag8 Ag11 Ag12 Ag13 -100.99(5) . .
O14 Ag7' Ag13 N1 -34.6(12) . .
C36 Ag7' Ag13 N1 116.6(7) . .
O17 Ag7' Ag13 N1 -135.0(7) . .
Ag8 Ag7' Ag13 N1 84.7(10) . .
Ag6 Ag7' Ag13 N1 16(3) . .
Ag11 Ag7' Ag13 N1 65.2(6) . .
O14 Ag7' Ag13 O18 85.3(9) . .
C36 Ag7' Ag13 O18 -123.6(8) . .
O17 Ag7' Ag13 O18 -15.2(7) . .
Ag8 Ag7' Ag13 O18 -155.5(11) . .
Ag6 Ag7' Ag13 O18 135(3) . .
Ag11 Ag7' Ag13 O18 -175.0(5) . .
O14 Ag7' Ag13 O26 118.8(10) . .
C36 Ag7' Ag13 O26 -90.1(12) . .
O17 Ag7' Ag13 O26 18.3(15) . .
Ag8 Ag7' Ag13 O26 -122.0(11) . .
Ag6 Ag7' Ag13 O26 169(2) . .
Ag11 Ag7' Ag13 O26 -141.5(8) . .
O14 Ag7' Ag13 C36 -151.2(13) . .
O17 Ag7' Ag13 C36 108.4(10) . .
Ag8 Ag7' Ag13 C36 -31.9(7) . .
Ag6 Ag7' Ag13 C36 -101(3) . .
Ag11 Ag7' Ag13 C36 -51.4(6) . .
O14 Ag7' Ag13 Ag11 -99.7(9) . .
C36 Ag7' Ag13 Ag11 51.4(6) . .
O17 Ag7' Ag13 Ag11 159.8(9) . .
Ag8 Ag7' Ag13 Ag11 19.5(7) . .
Ag6 Ag7' Ag13 Ag11 -50(3) . .
O14 Ag7' Ag13 Ag12 -150.6(7) . .
C36 Ag7' Ag13 Ag12 0.6(8) . .
O17 Ag7' Ag13 Ag12 109.0(7) . .
Ag8 Ag7' Ag13 Ag12 -31.3(10) . .
Ag6 Ag7' Ag13 Ag12 -100(3) . .
Ag11 Ag7' Ag13 Ag12 -50.9(3) . .
O14 Ag7' Ag13 Ag7 145(7) . .
C36 Ag7' Ag13 Ag7 -64(6) . .
O17 Ag7' Ag13 Ag7 44(6) . .
Ag8 Ag7' Ag13 Ag7 -96(7) . .
Ag6 Ag7' Ag13 Ag7 -165(9) . .
Ag11 Ag7' Ag13 Ag7 -115(7) . .
O14 Ag7' Ag13 Ag1C 57.8(12) . 7_557
C36 Ag7' Ag13 Ag1C -151.0(9) . 7_557
O17 Ag7' Ag13 Ag1C -42.7(11) . 7_557
Ag8 Ag7' Ag13 Ag1C 177.1(9) . 7_557
Ag6 Ag7' Ag13 Ag1C 108(3) . 7_557
Ag11 Ag7' Ag13 Ag1C 157.5(7) . 7_557
C36 Ag11 Ag13 N1 178.3(7) . .
O20 Ag11 Ag13 N1 10.7(5) . .
Ag10 Ag11 Ag13 N1 134.5(4) . .
Ag12 Ag11 Ag13 N1 116.2(4) . .
Ag7' Ag11 Ag13 N1 -122.5(7) . .
Ag9 Ag11 Ag13 N1 -150.9(5) . .
Ag8 Ag11 Ag13 N1 -139.6(4) . .
C36 Ag11 Ag13 O18 -51.6(8) . .
O20 Ag11 Ag13 O18 140.9(7) . .
Ag10 Ag11 Ag13 O18 -95.4(6) . .
Ag12 Ag11 Ag13 O18 -113.6(6) . .
Ag7' Ag11 Ag13 O18 7.7(8) . .
Ag9 Ag11 Ag13 O18 -20.8(6) . .
Ag8 Ag11 Ag13 O18 -9.5(6) . .
C36 Ag11 Ag13 O26 86.5(10) . .
O20 Ag11 Ag13 O26 -81.0(9) . .
Ag10 Ag11 Ag13 O26 42.7(8) . .
Ag12 Ag11 Ag13 O26 24.4(8) . .
Ag7' Ag11 Ag13 O26 145.7(10) . .
Ag9 Ag11 Ag13 O26 117.3(8) . .
Ag8 Ag11 Ag13 O26 128.6(8) . .
O20 Ag11 Ag13 C36 -167.5(7) . .
Ag10 Ag11 Ag13 C36 -43.8(6) . .
Ag12 Ag11 Ag13 C36 -62.0(6) . .
Ag7' Ag11 Ag13 C36 59.2(8) . .
Ag9 Ag11 Ag13 C36 30.8(6) . .
Ag8 Ag11 Ag13 C36 42.1(6) . .
C36 Ag11 Ag13 Ag7' -59.2(8) . .
O20 Ag11 Ag13 Ag7' 133.3(7) . .
Ag10 Ag11 Ag13 Ag7' -103.0(6) . .
Ag12 Ag11 Ag13 Ag7' -121.3(6) . .
Ag9 Ag11 Ag13 Ag7' -28.4(6) . .
Ag8 Ag11 Ag13 Ag7' -17.1(6) . .
C36 Ag11 Ag13 Ag12 62.0(5) . .
O20 Ag11 Ag13 Ag12 -105.5(3) . .
Ag10 Ag11 Ag13 Ag12 18.25(5) . .
Ag7' Ag11 Ag13 Ag12 121.3(6) . .
Ag9 Ag11 Ag13 Ag12 92.8(2) . .
Ag8 Ag11 Ag13 Ag12 104.14(5) . .
C36 Ag11 Ag13 Ag7 -53.0(6) . .
O20 Ag11 Ag13 Ag7 139.5(4) . .
Ag10 Ag11 Ag13 Ag7 -96.82(11) . .
Ag12 Ag11 Ag13 Ag7 -115.07(11) . .
Ag7' Ag11 Ag13 Ag7 6.2(7) . .
Ag9 Ag11 Ag13 Ag7 -22.2(3) . .
Ag8 Ag11 Ag13 Ag7 -10.92(11) . .
C36 Ag11 Ag13 Ag1C -155.5(19) . 7_557
O20 Ag11 Ag13 Ag1C 37.0(19) . 7_557
Ag10 Ag11 Ag13 Ag1C 160.7(19) . 7_557
Ag12 Ag11 Ag13 Ag1C 142.5(19) . 7_557
Ag7' Ag11 Ag13 Ag1C -96(2) . 7_557
Ag9 Ag11 Ag13 Ag1C -124.7(19) . 7_557
Ag8 Ag11 Ag13 Ag1C -113.4(19) . 7_557
O22 Ag12 Ag13 N1 4.0(5) . .
O24 Ag12 Ag13 N1 170.8(7) . .
O25 Ag12 Ag13 N1 99.8(5) . .
C36 Ag12 Ag13 N1 -121.5(6) . .
C35 Ag12 Ag13 N1 -151.9(5) . .
Ag10 Ag12 Ag13 N1 -84.3(4) . .
Ag11 Ag12 Ag13 N1 -67.2(4) . .
O22 Ag12 Ag13 O18 -154.5(5) . .
O24 Ag12 Ag13 O18 12.3(7) . .
O25 Ag12 Ag13 O18 -58.7(5) . .
C36 Ag12 Ag13 O18 79.9(6) . .
C35 Ag12 Ag13 O18 49.5(5) . .
Ag10 Ag12 Ag13 O18 117.1(4) . .
Ag11 Ag12 Ag13 O18 134.3(4) . .
O22 Ag12 Ag13 O26 -92.6(6) . .
O24 Ag12 Ag13 O26 74.2(8) . .
O25 Ag12 Ag13 O26 3.2(7) . .
C36 Ag12 Ag13 O26 141.8(7) . .
C35 Ag12 Ag13 O26 111.4(7) . .
Ag10 Ag12 Ag13 O26 179.0(6) . .
Ag11 Ag12 Ag13 O26 -163.8(6) . .
O22 Ag12 Ag13 C36 125.5(5) . .
O24 Ag12 Ag13 C36 -67.6(7) . .
O25 Ag12 Ag13 C36 -138.7(5) . .
C35 Ag12 Ag13 C36 -30.4(6) . .
Ag10 Ag12 Ag13 C36 37.2(4) . .
Ag11 Ag12 Ag13 C36 54.3(4) . .
O22 Ag12 Ag13 Ag7' 125.0(7) . .
O24 Ag12 Ag13 Ag7' -68.2(8) . .
O25 Ag12 Ag13 Ag7' -139.2(7) . .
C36 Ag12 Ag13 Ag7' -0.6(8) . .
C35 Ag12 Ag13 Ag7' -31.0(7) . .
Ag10 Ag12 Ag13 Ag7' 36.6(6) . .
Ag11 Ag12 Ag13 Ag7' 53.8(6) . .
O22 Ag12 Ag13 Ag11 71.2(3) . .
O24 Ag12 Ag13 Ag11 -122.0(5) . .
O25 Ag12 Ag13 Ag11 167.0(3) . .
C36 Ag12 Ag13 Ag11 -54.3(4) . .
C35 Ag12 Ag13 Ag11 -84.8(4) . .
Ag10 Ag12 Ag13 Ag11 -17.17(5) . .
O22 Ag12 Ag13 Ag7 130.9(3) . .
O24 Ag12 Ag13 Ag7 -62.3(6) . .
O25 Ag12 Ag13 Ag7 -133.3(3) . .
C36 Ag12 Ag13 Ag7 5.3(5) . .
C35 Ag12 Ag13 Ag7 -25.1(4) . .
Ag10 Ag12 Ag13 Ag7 42.49(11) . .
Ag11 Ag12 Ag13 Ag7 59.66(10) . .
O22 Ag12 Ag13 Ag1C -91.7(9) . 7_557
O24 Ag12 Ag13 Ag1C 75.1(10) . 7_557
O25 Ag12 Ag13 Ag1C 4.1(9) . 7_557
C36 Ag12 Ag13 Ag1C 142.8(10) . 7_557
C35 Ag12 Ag13 Ag1C 112.3(9) . 7_557
Ag10 Ag12 Ag13 Ag1C 179.9(9) . 7_557
Ag11 Ag12 Ag13 Ag1C -162.9(9) . 7_557
O17 Ag7 Ag13 N1 -129.5(6) . .
C36 Ag7 Ag13 N1 111.8(6) . .
O14 Ag7 Ag13 N1 -30.7(5) . .
C18 Ag7 Ag13 N1 104.8(10) . .
Ag6 Ag7 Ag13 N1 10.3(6) . .
Ag8 Ag7 Ag13 N1 74.9(5) . .
O17 Ag7 Ag13 O18 -11.4(5) . .
C36 Ag7 Ag13 O18 -130.1(6) . .
O14 Ag7 Ag13 O18 87.4(5) . .
C18 Ag7 Ag13 O18 -137.1(10) . .
Ag6 Ag7 Ag13 O18 128.4(5) . .
Ag8 Ag7 Ag13 O18 -167.0(4) . .
O17 Ag7 Ag13 O26 27.0(6) . .
C36 Ag7 Ag13 O26 -91.7(7) . .
O14 Ag7 Ag13 O26 125.8(6) . .
C18 Ag7 Ag13 O26 -98.7(10) . .
Ag6 Ag7 Ag13 O26 166.8(5) . .
Ag8 Ag7 Ag13 O26 -128.6(5) . .
O17 Ag7 Ag13 C36 118.6(6) . .
O14 Ag7 Ag13 C36 -142.5(6) . .
C18 Ag7 Ag13 C36 -7.0(10) . .
Ag6 Ag7 Ag13 C36 -101.5(6) . .
Ag8 Ag7 Ag13 C36 -36.9(5) . .
O17 Ag7 Ag13 Ag7' -130(7) . .
C36 Ag7 Ag13 Ag7' 111(7) . .
O14 Ag7 Ag13 Ag7' -31(6) . .
C18 Ag7 Ag13 Ag7' 104(7) . .
Ag6 Ag7 Ag13 Ag7' 10(6) . .
Ag8 Ag7 Ag13 Ag7' 74(7) . .
O17 Ag7 Ag13 Ag11 167.6(4) . .
C36 Ag7 Ag13 Ag11 49.0(5) . .
O14 Ag7 Ag13 Ag11 -93.5(3) . .
C18 Ag7 Ag13 Ag11 41.9(9) . .
Ag6 Ag7 Ag13 Ag11 -52.6(3) . .
Ag8 Ag7 Ag13 Ag11 12.03(12) . .
O17 Ag7 Ag13 Ag12 113.2(4) . .
C36 Ag7 Ag13 Ag12 -5.5(5) . .
O14 Ag7 Ag13 Ag12 -148.0(3) . .
C18 Ag7 Ag13 Ag12 -12.5(9) . .
Ag6 Ag7 Ag13 Ag12 -107.0(3) . .
Ag8 Ag7 Ag13 Ag12 -42.38(16) . .
O17 Ag7 Ag13 Ag1C -34.4(8) . 7_557
C36 Ag7 Ag13 Ag1C -153.0(8) . 7_557
O14 Ag7 Ag13 Ag1C 64.5(8) . 7_557
C18 Ag7 Ag13 Ag1C -160.0(11) . 7_557
Ag6 Ag7 Ag13 Ag1C 105.5(8) . 7_557
Ag8 Ag7 Ag13 Ag1C 170.1(7) . 7_557
N3 Ag3 Ag14 O6 141.9(5) . .
C1 Ag3 Ag14 O6 -50.1(5) . .
O7 Ag3 Ag14 O6 -117.3(5) . .
Ag1 Ag3 Ag14 O6 18.1(5) . .
Ag4 Ag3 Ag14 O6 -111.1(3) . .
Ag2 Ag3 Ag14 O6 2.6(3) . .
N3 Ag3 Ag14 O7 -100.8(5) . .
C1 Ag3 Ag14 O7 67.2(5) . .
O6 Ag3 Ag14 O7 117.3(5) . .
Ag1 Ag3 Ag14 O7 135.4(5) . .
Ag4 Ag3 Ag14 O7 6.2(4) . .
Ag2 Ag3 Ag14 O7 119.9(4) . .
N3 Ag3 Ag14 O11 -21.1(4) . 4_556
C1 Ag3 Ag14 O11 146.9(5) . 4_556
O7 Ag3 Ag14 O11 79.7(4) . 4_556
O6 Ag3 Ag14 O11 -163.0(4) . 4_556
Ag1 Ag3 Ag14 O11 -144.9(5) . 4_556
Ag4 Ag3 Ag14 O11 85.9(3) . 4_556
Ag2 Ag3 Ag14 O11 -160.4(3) . 4_556
N3 Ag3 Ag14 O9 -163.9(8) . 4_556
C1 Ag3 Ag14 O9 4.1(9) . 4_556
O7 Ag3 Ag14 O9 -63.1(9) . 4_556
O6 Ag3 Ag14 O9 54.2(9) . 4_556
Ag1 Ag3 Ag14 O9 72.3(9) . 4_556
Ag4 Ag3 Ag14 O9 -56.9(8) . 4_556
Ag2 Ag3 Ag14 O9 56.8(8) . 4_556
N3 Ag3 Ag14 O8 66.0(4) . 4_556
C1 Ag3 Ag14 O8 -126.0(5) . 4_556
O7 Ag3 Ag14 O8 166.8(5) . 4_556
O6 Ag3 Ag14 O8 -75.9(5) . 4_556
Ag1 Ag3 Ag14 O8 -57.8(5) . 4_556
Ag4 Ag3 Ag14 O8 173.0(3) . 4_556
Ag2 Ag3 Ag14 O8 -73.3(3) . 4_556
N3 Ag3 Ag14 Ag4 28.5(3) . 4_556
C1 Ag3 Ag14 Ag4 -163.5(4) . 4_556
O7 Ag3 Ag14 Ag4 129.3(4) . 4_556
O6 Ag3 Ag14 Ag4 -113.4(4) . 4_556
Ag1 Ag3 Ag14 Ag4 -95.3(4) . 4_556
Ag4 Ag3 Ag14 Ag4 135.50(9) . 4_556
Ag2 Ag3 Ag14 Ag4 -110.77(10) . 4_556
O26 Ag18 Ag1C Ag1C -89(6) 7_557 7_557
O26 Ag18 Ag1C Ag1C 91(6) . 7_557
O18 Ag18 Ag1C Ag1C -18(7) 7_557 7_557
O18 Ag18 Ag1C Ag1C 162(7) . 7_557
Ag1C Ag18 Ag1C F39' -80(8) 7_557 .
O26 Ag18 Ag1C F39' -168(7) 7_557 .
O26 Ag18 Ag1C F39' 12(7) . .
O18 Ag18 Ag1C F39' -98(7) 7_557 .
O18 Ag18 Ag1C F39' 82(7) . .
Ag1C Ag18 Ag1C O26 -91(6) 7_557 .
O26 Ag18 Ag1C O26 179.998(12) 7_557 .
O18 Ag18 Ag1C O26 -109.8(12) 7_557 .
O18 Ag18 Ag1C O26 70.2(12) . .
Ag1C Ag18 Ag1C O18 18(7) 7_557 7_557
O26 Ag18 Ag1C O18 -70.2(12) 7_557 7_557
O26 Ag18 Ag1C O18 109.8(12) . 7_557
O18 Ag18 Ag1C O18 180.00(3) . 7_557
Ag1C Ag18 Ag1C F38 -48(6) 7_557 .
O26 Ag18 Ag1C F38 -136(4) 7_557 .
O26 Ag18 Ag1C F38 44(4) . .
O18 Ag18 Ag1C F38 -66(4) 7_557 .
O18 Ag18 Ag1C F38 114(4) . .
Ag1C Ag18 Ag1C O26 89(6) 7_557 7_557
O26 Ag18 Ag1C O26 180.002(12) . 7_557
O18 Ag18 Ag1C O26 70.2(12) 7_557 7_557
O18 Ag18 Ag1C O26 -109.8(12) . 7_557
Ag1C Ag18 Ag1C Ag13 64(7) 7_557 7_557
O26 Ag18 Ag1C Ag13 -24.6(18) 7_557 7_557
O26 Ag18 Ag1C Ag13 155.4(18) . 7_557
O18 Ag18 Ag1C Ag13 45.5(10) 7_557 7_557
O18 Ag18 Ag1C Ag13 -134.5(10) . 7_557
O18 Ag13 N1 C41 -37(2) . .
O26 Ag13 N1 C41 -114(2) . .
C36 Ag13 N1 C41 109(2) . .
Ag7' Ag13 N1 C41 50(2) . .
Ag11 Ag13 N1 C41 108(2) . .
Ag12 Ag13 N1 C41 164(2) . .
Ag7 Ag13 N1 C41 50(2) . .
Ag1C Ag13 N1 C41 -63(2) 7_557 .
O18 Ag13 N1 C37 144.3(15) . .
O26 Ag13 N1 C37 66.9(16) . .
C36 Ag13 N1 C37 -69.4(17) . .
Ag7' Ag13 N1 C37 -129.0(16) . .
Ag11 Ag13 N1 C37 -71.0(15) . .
Ag12 Ag13 N1 C37 -15.1(16) . .
Ag7 Ag13 N1 C37 -129.0(15) . .
Ag1C Ag13 N1 C37 118.1(17) 7_557 .
N2 Ag15 N2 C44 -91(9) 5_577 .
N2 Ag15 N2 C45 88(9) 5_577 .
C1 Ag3 N3 C51 150.0(11) . .
O7 Ag3 N3 C51 -90.5(12) . .
O6 Ag3 N3 C51 -14.1(14) . .
Ag1 Ag3 N3 C51 129.2(12) . .
Ag4 Ag3 N3 C51 -172.5(12) . .
Ag2 Ag3 N3 C51 78.5(13) . .
Ag14 Ag3 N3 C51 -44.7(12) . .
C1 Ag3 N3 C47 -26.6(14) . .
O7 Ag3 N3 C47 92.8(11) . .
O6 Ag3 N3 C47 169.2(10) . .
Ag1 Ag3 N3 C47 -47.5(11) . .
Ag4 Ag3 N3 C47 10.8(11) . .
Ag2 Ag3 N3 C47 -98.2(11) . .
Ag14 Ag3 N3 C47 138.7(11) . .
C1 Ag2 O1 C52 -169.3(11) . .
O5 Ag2 O1 C52 -52.4(11) . .
C19 Ag2 O1 C52 64.1(12) . .
Ag9 Ag2 O1 C52 37.7(10) . .
Ag1 Ag2 O1 C52 163.6(12) . .
Ag8 Ag2 O1 C52 100.3(11) . .
Ag3 Ag2 O1 C52 -132.6(12) . .
O2W Ag16 O1W Ag5 -117.5(4) . .
O4 Ag16 O1W Ag5 -38.0(4) . .
C23 Ag16 O1W Ag5 111.0(5) 3_445 .
C24 Ag16 O1W Ag5 121.7(5) 3_445 .
O10 Ag5 O1W Ag16 -37.5(4) . .
C18 Ag5 O1W Ag16 113.1(5) . .
O12 Ag5 O1W Ag16 -125.2(4) . .
C17 Ag5 O1W Ag16 140.5(5) . .
Ag1 Ag5 O1W Ag16 44.7(5) . .
Ag4 Ag5 O1W Ag16 -65.1(7) . .
Ag6 Ag5 O1W Ag16 71.5(3) . .
C19 Ag9 O2 C52 35.8(13) . .
O19 Ag9 O2 C52 -147.4(11) . .
O3W Ag9 O2 C52 131.5(11) . .
Ag2 Ag9 O2 C52 39.2(10) . .
Ag10 Ag9 O2 C52 132.8(15) . .
Ag8 Ag9 O2 C52 -11.9(11) . .
Ag11 Ag9 O2 C52 -78.9(11) . .
O4W Ag1B O3W Ag17 -134(6) . .
C14 Ag1B O3W Ag17 44(4) 1_565 .
O4W Ag1B O3W Ag9 -68.6(12) . .
C14 Ag1B O3W Ag9 109.6(10) 1_565 .
O4W Ag17 O3W Ag1B 37(5) . .
C14 Ag17 O3W Ag1B -124(5) 1_565 .
O19 Ag17 O3W Ag1B 125(5) . .
C15 Ag17 O3W Ag1B -106(5) 1_565 .
O4W Ag17 O3W Ag9 -78.8(4) . .
C14 Ag17 O3W Ag9 119.4(5) 1_565 .
O19 Ag17 O3W Ag9 9.3(3) . .
C15 Ag17 O3W Ag9 138.1(6) 1_565 .
C19 Ag9 O3W Ag1B -166.0(8) . .
O19 Ag9 O3W Ag1B -19.9(8) . .
O2 Ag9 O3W Ag1B 64.9(8) . .
Ag2 Ag9 O3W Ag1B 139.4(7) . .
Ag10 Ag9 O3W Ag1B -114.9(7) . .
Ag8 Ag9 O3W Ag1B 170.4(7) . .
Ag11 Ag9 O3W Ag1B -76.8(8) . .
C19 Ag9 O3W Ag17 -156.3(4) . .
O19 Ag9 O3W Ag17 -10.3(4) . .
O2 Ag9 O3W Ag17 74.6(4) . .
Ag2 Ag9 O3W Ag17 149.1(3) . .
Ag10 Ag9 O3W Ag17 -105.3(3) . .
Ag8 Ag9 O3W Ag17 -179.90(13) . .
Ag11 Ag9 O3W Ag17 -67.1(5) . .
C1 Ag1 O3 C54 132.9(14) . .
Ag4 Ag1 O3 C54 90.0(13) . .
Ag3 Ag1 O3 C54 157.3(12) . .
Ag2 Ag1 O3 C54 -134.3(12) . .
Ag5 Ag1 O3 C54 26.7(13) . .
Ag6 Ag1 O3 C54 -33.5(12) . .
Ag8 Ag1 O3 C54 -63.2(14) . .
C18 Ag6 O4 C54 -101.8(11) . .
O15 Ag6 O4 C54 56.5(10) . .
O13 Ag6 O4 C54 136.4(10) . .
Ag8 Ag6 O4 C54 -30.4(12) . .
Ag7 Ag6 O4 C54 164.5(8) . .
Ag1 Ag6 O4 C54 -38.5(9) . .
Ag7' Ag6 O4 C54 146.0(12) . .
Ag5 Ag6 O4 C54 -98.7(9) . .
C18 Ag6 O4 Ag16 59.6(7) . .
O15 Ag6 O4 Ag16 -142.0(5) . .
O13 Ag6 O4 Ag16 -62.1(5) . .
Ag8 Ag6 O4 Ag16 131.1(3) . .
Ag7 Ag6 O4 Ag16 -34.0(8) . .
Ag1 Ag6 O4 Ag16 122.9(4) . .
Ag7' Ag6 O4 Ag16 -52.5(12) . .
Ag5 Ag6 O4 Ag16 62.8(4) . .
O1W Ag16 O4 C54 131.6(12) . .
O2W Ag16 O4 C54 -123.4(12) . .
C23 Ag16 O4 C54 -19.3(13) 3_445 .
C24 Ag16 O4 C54 9.8(18) 3_445 .
O1W Ag16 O4 Ag6 -26.3(5) . .
O2W Ag16 O4 Ag6 78.6(5) . .
C23 Ag16 O4 Ag6 -177.3(5) 3_445 .
C24 Ag16 O4 Ag6 -148.2(9) 3_445 .
O3W Ag1B O4W Ag17 115(7) . .
C14 Ag1B O4W Ag17 -62(5) 1_565 .
C14 Ag17 O4W Ag1B 89(6) 1_565 .
O3W Ag17 O4W Ag1B -57(6) . .
O19 Ag17 O4W Ag1B -136(6) . .
C15 Ag17 O4W Ag1B 98(6) 1_565 .
C1 Ag2 O5 C56 31.9(11) . .
O1 Ag2 O5 C56 -73.8(11) . .
C19 Ag2 O5 C56 157.4(10) . .
Ag9 Ag2 O5 C56 -156.6(10) . .
Ag1 Ag2 O5 C56 -17.1(13) . .
Ag8 Ag2 O5 C56 172.2(8) . .
Ag3 Ag2 O5 C56 -10.4(10) . .
O7 Ag14 O6 C56 142.9(14) . .
O11 Ag14 O6 C56 -123.5(14) 4_556 .
O9 Ag14 O6 C56 21.8(15) 4_556 .
O8 Ag14 O6 C56 -59.4(14) 4_556 .
Ag4 Ag14 O6 C56 -32.3(16) 4_556 .
Ag3 Ag14 O6 C56 -175.6(15) . .
O7 Ag14 O6 Ag3 -41.5(3) . .
O11 Ag14 O6 Ag3 52.1(11) 4_556 .
O9 Ag14 O6 Ag3 -162.6(3) 4_556 .
O8 Ag14 O6 Ag3 116.2(4) 4_556 .
Ag4 Ag14 O6 Ag3 143.27(16) 4_556 .
N3 Ag3 O6 C56 129.6(13) . .
C1 Ag3 O6 C56 -40.4(13) . .
O7 Ag3 O6 C56 -142.4(13) . .
Ag1 Ag3 O6 C56 -1.3(14) . .
Ag4 Ag3 O6 C56 -77.6(13) . .
Ag2 Ag3 O6 C56 -1.7(12) . .
Ag14 Ag3 O6 C56 175.8(15) . .
N3 Ag3 O6 Ag14 -46.1(5) . .
C1 Ag3 O6 Ag14 143.8(4) . .
O7 Ag3 O6 Ag14 41.9(3) . .
Ag1 Ag3 O6 Ag14 -177.12(8) . .
Ag4 Ag3 O6 Ag14 106.6(3) . .
Ag2 Ag3 O6 Ag14 -177.5(3) . .
O6 Ag14 O7 C58 -148.9(19) . .
O11 Ag14 O7 C58 50.3(19) 4_556 .
O9 Ag14 O7 C58 -31(2) 4_556 .
O8 Ag14 O7 C58 136.8(17) 4_556 .
Ag4 Ag14 O7 C58 25(2) 4_556 .
Ag3 Ag14 O7 C58 169(2) . .
O6 Ag14 O7 Ag3 41.9(3) . .
O11 Ag14 O7 Ag3 -118.9(3) 4_556 .
O9 Ag14 O7 Ag3 160.3(3) 4_556 .
O8 Ag14 O7 Ag3 -32.4(10) 4_556 .
Ag4 Ag14 O7 Ag3 -143.8(2) 4_556 .
N3 Ag3 O7 C58 -92.8(11) . .
C1 Ag3 O7 C58 53.2(12) . .
O6 Ag3 O7 C58 146.4(12) . .
Ag1 Ag3 O7 C58 14.5(13) . .
Ag4 Ag3 O7 C58 11.8(11) . .
Ag2 Ag3 O7 C58 97.0(11) . .
Ag14 Ag3 O7 C58 -173.2(13) . .
N3 Ag3 O7 Ag14 80.4(4) . .
C1 Ag3 O7 Ag14 -133.6(4) . .
O6 Ag3 O7 Ag14 -40.3(3) . .
Ag1 Ag3 O7 Ag14 -172.28(10) . .
Ag4 Ag3 O7 Ag14 -175.0(3) . .
Ag2 Ag3 O7 Ag14 -89.8(3) . .
C1 Ag4 O8 C58 -19.8(14) . .
O9 Ag4 O8 C58 130.2(13) . .
O11 Ag4 O8 C58 -147.2(13) . .
C2 Ag4 O8 C58 -44.4(13) . .
Ag1 Ag4 O8 C58 30.7(15) . .
Ag3 Ag4 O8 C58 20.4(12) . .
Ag5 Ag4 O8 C58 169.2(8) . .
Ag14 Ag4 O8 C58 169.2(15) 4_546 .
C1 Ag4 O8 Ag14 171.0(4) . 4_546
O9 Ag4 O8 Ag14 -39.0(4) . 4_546
O11 Ag4 O8 Ag14 43.6(3) . 4_546
C2 Ag4 O8 Ag14 146.5(4) . 4_546
Ag1 Ag4 O8 Ag14 -138.46(19) . 4_546
Ag3 Ag4 O8 Ag14 -148.8(3) . 4_546
Ag5 Ag4 O8 Ag14 0.0(11) . 4_546
C1 Ag4 O9 C60 -66.7(15) . .
O11 Ag4 O9 C60 90.0(12) . .
O8 Ag4 O9 C60 171.3(12) . .
C2 Ag4 O9 C60 -96(4) . .
Ag1 Ag4 O9 C60 -53.5(12) . .
Ag3 Ag4 O9 C60 -112.6(11) . .
Ag5 Ag4 O9 C60 3.1(11) . .
Ag14 Ag4 O9 C60 131.9(13) 4_546 .
C1 Ag4 O9 Ag14 161.4(7) . 4_546
O11 Ag4 O9 Ag14 -41.9(3) . 4_546
O8 Ag4 O9 Ag14 39.4(3) . 4_546
C2 Ag4 O9 Ag14 132(4) . 4_546
Ag1 Ag4 O9 Ag14 174.54(19) . 4_546
Ag3 Ag4 O9 Ag14 115.5(2) . 4_546
Ag5 Ag4 O9 Ag14 -128.8(3) . 4_546
C18 Ag5 O10 C60 126.1(13) . .
O12 Ag5 O10 C60 -60.6(12) . .
O1W Ag5 O10 C60 -154.6(13) . .
C17 Ag5 O10 C60 -167(2) . .
Ag1 Ag5 O10 C60 68.8(12) . .
Ag4 Ag5 O10 C60 13.7(12) . .
Ag6 Ag5 O10 C60 127.3(12) . .
C1 Ag4 O11 C62 78.5(12) . .
O9 Ag4 O11 C62 -85.3(11) . .
O8 Ag4 O11 C62 -173.0(12) . .
C2 Ag4 O11 C62 95.3(11) . .
Ag1 Ag4 O11 C62 9.4(14) . .
Ag3 Ag4 O11 C62 156.4(9) . .
Ag5 Ag4 O11 C62 -5.8(11) . .
Ag14 Ag4 O11 C62 -128.0(12) 4_546 .
C1 Ag4 O11 Ag14 -153.4(4) . 4_546
O9 Ag4 O11 Ag14 42.8(3) . 4_546
O8 Ag4 O11 Ag14 -45.0(3) . 4_546
C2 Ag4 O11 Ag14 -136.6(3) . 4_546
Ag1 Ag4 O11 Ag14 137.5(3) . 4_546
Ag3 Ag4 O11 Ag14 -75.6(7) . 4_546
Ag5 Ag4 O11 Ag14 122.3(2) . 4_546
O10 Ag5 O12 C62 79.1(13) . .
C18 Ag5 O12 C62 -104.8(13) . .
O1W Ag5 O12 C62 156.6(13) . .
C17 Ag5 O12 C62 -110.2(13) . .
Ag1 Ag5 O12 C62 -14.4(14) . .
Ag4 Ag5 O12 C62 -0.7(12) . .
Ag6 Ag5 O12 C62 -127.4(12) . .
C18 Ag6 O13 C64 99.2(11) . .
O15 Ag6 O13 C64 -48.9(10) . .
O4 Ag6 O13 C64 -136.2(10) . .
Ag8 Ag6 O13 C64 34.8(11) . .
Ag7 Ag6 O13 C64 57.9(10) . .
Ag1 Ag6 O13 C64 -119.9(10) . .
Ag7' Ag6 O13 C64 48.8(11) . .
Ag5 Ag6 O13 C64 158.9(9) . .
C36 Ag7' O14 C64 169.5(17) . .
O17 Ag7' O14 C64 -68.3(15) . .
Ag13 Ag7' O14 C64 -157.4(11) . .
Ag8 Ag7' O14 C64 82.3(16) . .
Ag6 Ag7' O14 C64 39.1(13) . .
Ag11 Ag7' O14 C64 143.9(11) . .
C36 Ag7' O14 Ag7 178(100) . .
O17 Ag7' O14 Ag7 -60(6) . .
Ag13 Ag7' O14 Ag7 -149(6) . .
Ag8 Ag7' O14 Ag7 91(6) . .
Ag6 Ag7' O14 Ag7 48(6) . .
Ag11 Ag7' O14 Ag7 153(6) . .
O17 Ag7 O14 C64 -76.8(10) . .
C36 Ag7 O14 C64 170.5(10) . .
C18 Ag7 O14 C64 42.1(12) . .
Ag6 Ag7 O14 C64 43.9(9) . .
Ag8 Ag7 O14 C64 94.6(10) . .
Ag13 Ag7 O14 C64 -159.5(10) . .
O17 Ag7 O14 Ag7' 111(6) . .
C36 Ag7 O14 Ag7' -1(6) . .
C18 Ag7 O14 Ag7' -130(6) . .
Ag6 Ag7 O14 Ag7' -128(6) . .
Ag8 Ag7 O14 Ag7' -77(6) . .
Ag13 Ag7 O14 Ag7' 29(6) . .
C18 Ag6 O15 C66 -16.3(14) . .
O4 Ag6 O15 C66 -164.1(10) . .
O13 Ag6 O15 C66 111.9(10) . .
Ag8 Ag6 O15 C66 -16.6(9) . .
Ag7 Ag6 O15 C66 44.3(10) . .
Ag1 Ag6 O15 C66 -85.1(9) . .
Ag7' Ag6 O15 C66 44.9(11) . .
Ag5 Ag6 O15 C66 -116.2(9) . .
C19 Ag8 O16 C66 153.5(11) . .
C18 Ag8 O16 C66 -22.4(13) . .
Ag6 Ag8 O16 C66 -12.6(11) . .
Ag7 Ag8 O16 C66 -73.4(11) . .
Ag2 Ag8 O16 C66 99.6(11) . .
Ag7' Ag8 O16 C66 -78.1(12) . .
Ag9 Ag8 O16 C66 145.5(12) . .
Ag11 Ag8 O16 C66 -141.1(13) . .
Ag1 Ag8 O16 C66 43.0(11) . .
C36 Ag7 O17 C68 59.1(15) . .
O14 Ag7 O17 C68 -56.3(15) . .
C18 Ag7 O17 C68 172.6(14) . .
Ag6 Ag7 O17 C68 -139.0(13) . .
Ag8 Ag7 O17 C68 140.7(13) . .
Ag13 Ag7 O17 C68 14.2(14) . .
C36 Ag7 O17 Ag7' 74(4) . .
O14 Ag7 O17 Ag7' -41(4) . .
C18 Ag7 O17 Ag7' -172(5) . .
Ag6 Ag7 O17 Ag7' -124(4) . .
Ag8 Ag7 O17 Ag7' 156(5) . .
Ag13 Ag7 O17 Ag7' 30(4) . .
O14 Ag7' O17 C68 -64.6(16) . .
C36 Ag7' O17 C68 75.0(15) . .
Ag13 Ag7' O17 C68 19.9(15) . .
Ag8 Ag7' O17 C68 151.1(16) . .
Ag6 Ag7' O17 C68 -149.2(13) . .
Ag11 Ag7' O17 C68 50(2) . .
O14 Ag7' O17 Ag7 130(5) . .
C36 Ag7' O17 Ag7 -91(4) . .
Ag13 Ag7' O17 Ag7 -146(5) . .
Ag8 Ag7' O17 Ag7 -15(3) . .
Ag6 Ag7' O17 Ag7 45(4) . .
Ag11 Ag7' O17 Ag7 -115(5) . .
N1 Ag13 O18 C68 134.4(18) . .
O26 Ag13 O18 C68 -134.5(19) . .
C36 Ag13 O18 C68 -18(2) . .
Ag7' Ag13 O18 C68 25.4(19) . .
Ag11 Ag13 O18 C68 18(2) . .
Ag12 Ag13 O18 C68 -70(2) . .
Ag7 Ag13 O18 C68 19.5(18) . .
Ag1C Ag13 O18 C68 171(2) 7_557 .
N1 Ag13 O18 Ag1C -36.2(11) . 7_557
O26 Ag13 O18 Ag1C 54.8(10) . 7_557
C36 Ag13 O18 Ag1C 171.8(10) . 7_557
Ag7' Ag13 O18 Ag1C -145.3(11) . 7_557
Ag11 Ag13 O18 Ag1C -152.6(9) . 7_557
Ag12 Ag13 O18 Ag1C 119.1(9) . 7_557
Ag7 Ag13 O18 Ag1C -151.1(10) . 7_557
N1 Ag13 O18 Ag18 -53.6(7) . .
O26 Ag13 O18 Ag18 37.5(5) . .
C36 Ag13 O18 Ag18 154.5(5) . .
Ag7' Ag13 O18 Ag18 -162.6(7) . .
Ag11 Ag13 O18 Ag18 -169.90(12) . .
Ag12 Ag13 O18 Ag18 101.8(3) . .
Ag7 Ag13 O18 Ag18 -168.5(5) . .
Ag1C Ag13 O18 Ag18 -17.3(9) 7_557 .
Ag1C Ag18 O18 C68 -121(3) 7_557 .
Ag1C Ag18 O18 C68 59(3) . .
O26 Ag18 O18 C68 -46(2) 7_557 .
O26 Ag18 O18 C68 134(2) . .
O18 Ag18 O18 C68 -61(33) 7_557 .
Ag1C Ag18 O18 Ag1C 180.00(7) . 7_557
O26 Ag18 O18 Ag1C 74(3) 7_557 7_557
O26 Ag18 O18 Ag1C -106(3) . 7_557
O18 Ag18 O18 Ag1C 59(35) 7_557 7_557
Ag1C Ag18 O18 Ag13 68(3) 7_557 .
Ag1C Ag18 O18 Ag13 -112(3) . .
O26 Ag18 O18 Ag13 141.7(6) 7_557 .
O26 Ag18 O18 Ag13 -38.3(6) . .
O18 Ag18 O18 Ag13 127(32) 7_557 .
C19 Ag9 O19 C70 -69.2(15) . .
O2 Ag9 O19 C70 115.3(13) . .
O3W Ag9 O19 C70 -164.0(13) . .
Ag2 Ag9 O19 C70 131.7(11) . .
Ag10 Ag9 O19 C70 -72.3(12) . .
Ag8 Ag9 O19 C70 7.3(14) . .
Ag11 Ag9 O19 C70 -16.9(12) . .
C19 Ag9 O19 Ag17 105.0(8) . .
O2 Ag9 O19 Ag17 -70.5(4) . .
O3W Ag9 O19 Ag17 10.2(4) . .
Ag2 Ag9 O19 Ag17 -54.1(9) . .
Ag10 Ag9 O19 Ag17 101.9(3) . .
Ag8 Ag9 O19 Ag17 -178.53(12) . .
Ag11 Ag9 O19 Ag17 157.3(4) . .
O4W Ag17 O19 C70 -105.5(15) . .
C14 Ag17 O19 C70 51.3(16) 1_565 .
O3W Ag17 O19 C70 162.1(16) . .
C15 Ag17 O19 C70 16.9(17) 1_565 .
O4W Ag17 O19 Ag9 81.5(5) . .
C14 Ag17 O19 Ag9 -121.7(6) 1_565 .
O3W Ag17 O19 Ag9 -10.9(4) . .
C15 Ag17 O19 Ag9 -156.1(5) 1_565 .
C36 Ag11 O20 C70 135(2) . .
Ag13 Ag11 O20 C70 174.5(13) . .
Ag10 Ag11 O20 C70 43.6(14) . .
Ag12 Ag11 O20 C70 106.2(14) . .
Ag7' Ag11 O20 C70 -123.7(15) . .
Ag9 Ag11 O20 C70 -9.7(13) . .
Ag8 Ag11 O20 C70 -42.0(15) . .
O23 Ag10 O21 C72 -81.9(14) . .
C19 Ag10 O21 C72 132.5(13) . .
C20 Ag10 O21 C72 177.8(12) . .
Ag11 Ag10 O21 C72 60.2(13) . .
Ag12 Ag10 O21 C72 -2.3(13) . .
Ag9 Ag10 O21 C72 123.1(13) . .
O24 Ag12 O22 C72 66.0(15) . .
O25 Ag12 O22 C72 156.9(14) . .
C36 Ag12 O22 C72 -71.5(16) . .
C35 Ag12 O22 C72 -66.5(19) . .
Ag10 Ag12 O22 C72 -10.4(14) . .
Ag13 Ag12 O22 C72 -121.9(14) . .
Ag11 Ag12 O22 C72 -69.4(14) . .
O21 Ag10 O23 C74 91.5(14) . .
C19 Ag10 O23 C74 -113.4(14) . .
C20 Ag10 O23 C74 -116.9(14) . .
Ag11 Ag10 O23 C74 0.7(16) . .
Ag12 Ag10 O23 C74 13.7(14) . .
Ag9 Ag10 O23 C74 -157.1(12) . .
O22 Ag12 O24 C74 -70.5(17) . .
O25 Ag12 O24 C74 -168.5(17) . .
C36 Ag12 O24 C74 73.6(18) . .
C35 Ag12 O24 C74 90.6(17) . .
Ag10 Ag12 O24 C74 8.3(16) . .
Ag13 Ag12 O24 C74 123.0(15) . .
Ag11 Ag12 O24 C74 29(2) . .
O22 Ag12 O25 C76 104.6(14) . .
O24 Ag12 O25 C76 -146.2(14) . .
C36 Ag12 O25 C76 -32.9(15) . .
C35 Ag12 O25 C76 -57.5(14) . .
Ag10 Ag12 O25 C76 -160.7(11) . .
Ag13 Ag12 O25 C76 1.4(13) . .
Ag11 Ag12 O25 C76 16.6(16) . .
Ag18 Ag1C O26 C76 172(3) . .
Ag1C Ag1C O26 C76 172(3) 7_557 .
F39' Ag1C O26 C76 -2(2) . .
O18 Ag1C O26 C76 89(2) 7_557 .
F38 Ag1C O26 C76 23.3(19) . .
O26 Ag1C O26 C76 172(3) 7_557 .
Ag13 Ag1C O26 C76 69(4) 7_557 .
Ag1C Ag1C O26 Ag18 -0.01(2) 7_557 .
F39' Ag1C O26 Ag18 -174(3) . .
O18 Ag1C O26 Ag18 -83(3) 7_557 .
F38 Ag1C O26 Ag18 -149(3) . .
O26 Ag1C O26 Ag18 0.003(18) 7_557 .
Ag13 Ag1C O26 Ag18 -103(5) 7_557 .
Ag18 Ag1C O26 Ag13 -35(3) . .
Ag1C Ag1C O26 Ag13 -35(3) 7_557 .
F39' Ag1C O26 Ag13 151.3(16) . .
O18 Ag1C O26 Ag13 -117.8(14) 7_557 .
F38 Ag1C O26 Ag13 176.3(12) . .
O26 Ag1C O26 Ag13 -35(3) 7_557 .
Ag13 Ag1C O26 Ag13 -138(3) 7_557 .
Ag18 Ag1C O26 Ag1C 0.01(2) . 7_557
F39' Ag1C O26 Ag1C -174(3) . 7_557
O18 Ag1C O26 Ag1C -83(3) 7_557 7_557
F38 Ag1C O26 Ag1C -149(3) . 7_557
O26 Ag1C O26 Ag1C 0.008(5) 7_557 7_557
Ag13 Ag1C O26 Ag1C -103(5) 7_557 7_557
Ag1C Ag18 O26 C76 170(4) 7_557 .
Ag1C Ag18 O26 C76 -10(4) . .
O26 Ag18 O26 C76 -118(6) 7_557 .
O18 Ag18 O26 C76 61(2) 7_557 .
O18 Ag18 O26 C76 -119(2) . .
Ag1C Ag18 O26 Ag1C 179.99(4) 7_557 .
O26 Ag18 O26 Ag1C -108(9) 7_557 .
O18 Ag18 O26 Ag1C 71(3) 7_557 .
O18 Ag18 O26 Ag1C -109(3) . .
Ag1C Ag18 O26 Ag13 -33(3) 7_557 .
Ag1C Ag18 O26 Ag13 147(3) . .
O26 Ag18 O26 Ag13 40(7) 7_557 .
O18 Ag18 O26 Ag13 -141.7(6) 7_557 .
O18 Ag18 O26 Ag13 38.3(6) . .
Ag1C Ag18 O26 Ag1C -179.99(3) . 7_557
O26 Ag18 O26 Ag1C 72(9) 7_557 7_557
O18 Ag18 O26 Ag1C -109(3) 7_557 7_557
O18 Ag18 O26 Ag1C 71(3) . 7_557
N1 Ag13 O26 C76 -117(2) . .
O18 Ag13 O26 C76 121(2) . .
C36 Ag13 O26 C76 23(2) . .
Ag7' Ag13 O26 C76 88(2) . .
Ag11 Ag13 O26 C76 -33(3) . .
Ag12 Ag13 O26 C76 -11(2) . .
Ag7 Ag13 O26 C76 84(2) . .
Ag1C Ag13 O26 C76 170(3) 7_557 .
N1 Ag13 O26 Ag1C 93.5(13) . .
O18 Ag13 O26 Ag1C -28.4(12) . .
C36 Ag13 O26 Ag1C -127.0(11) . .
Ag7' Ag13 O26 Ag1C -61.9(17) . .
Ag11 Ag13 O26 Ag1C 177.6(9) . .
Ag12 Ag13 O26 Ag1C -160.6(13) . .
Ag7 Ag13 O26 Ag1C -66.1(13) . .
Ag1C Ag13 O26 Ag1C 20.2(17) 7_557 .
N1 Ag13 O26 Ag18 82.7(7) . .
O18 Ag13 O26 Ag18 -39.3(6) . .
C36 Ag13 O26 Ag18 -137.8(6) . .
Ag7' Ag13 O26 Ag18 -72.8(13) . .
Ag11 Ag13 O26 Ag18 166.72(11) . .
Ag12 Ag13 O26 Ag18 -171.5(7) . .
Ag7 Ag13 O26 Ag18 -76.9(8) . .
Ag1C Ag13 O26 Ag18 9.3(8) 7_557 .
N1 Ag13 O26 Ag1C 73.3(10) . 7_557
O18 Ag13 O26 Ag1C -48.6(9) . 7_557
C36 Ag13 O26 Ag1C -147.2(9) . 7_557
Ag7' Ag13 O26 Ag1C -82.1(14) . 7_557
Ag11 Ag13 O26 Ag1C 157.4(8) . 7_557
Ag12 Ag13 O26 Ag1C 179.2(9) . 7_557
Ag7 Ag13 O26 Ag1C -86.3(10) . 7_557
F39 F37 F37' C77 -13(5) . .
C77 F37 F37' F38' 27(3) . .
F39 F37 F37' F38' 15(7) . .
Ag18 Ag1C F38 F38' 7(7) . .
Ag1C Ag1C F38 F38' 7(7) 7_557 .
F39' Ag1C F38 F38' 147(5) . .
O26 Ag1C F38 F38' 55(4) . .
O18 Ag1C F38 F38' -63(4) 7_557 .
O26 Ag1C F38 F38' -96(4) 7_557 .
Ag13 Ag1C F38 F38' -108(4) 7_557 .
Ag18 Ag1C F38 F39' -140(6) . .
Ag1C Ag1C F38 F39' -140(6) 7_557 .
O26 Ag1C F38 F39' -92(3) . .
O18 Ag1C F38 F39' 150(3) 7_557 .
O26 Ag1C F38 F39' 117(4) 7_557 .
Ag13 Ag1C F38 F39' 105(3) 7_557 .
Ag18 Ag1C F38 C77 -78(5) . .
Ag1C Ag1C F38 C77 -78(5) 7_557 .
F39' Ag1C F38 C77 62(3) . .
O26 Ag1C F38 C77 -30(2) . .
O18 Ag1C F38 C77 -147(2) 7_557 .
O26 Ag1C F38 C77 179(3) 7_557 .
Ag13 Ag1C F38 C77 167(2) 7_557 .
F39' F38 F38' C77 -10(9) . .
Ag1C F38 F38' C77 -101(3) . .
F39' F38 F38' F37' -42(10) . .
C77 F38 F38' F37' -32(2) . .
Ag1C F38 F38' F37' -132(3) . .
F37 F37' F38' F38 4(5) . .
C77 F37' F38' F38 34(3) . .
F37 F37' F38' C77 -30(4) . .
F37' F37 F39 C77 15(6) . .
F37' F37 F39 F39' -15(7) . .
C77 F37 F39 F39' -30(2) . .
F38' F38 F39' C77 10(9) . .
Ag1C F38 F39' C77 119(2) . .
F38' F38 F39' F39 41(11) . .
C77 F38 F39' F39 31(3) . .
Ag1C F38 F39' F39 150(4) . .
F38' F38 F39' Ag1C -109(9) . .
C77 F38 F39' Ag1C -119(2) . .
C77 F39 F39' F38 -32(3) . .
F37 F39 F39' F38 -5(4) . .
F37 F39 F39' C77 27(2) . .
C77 F39 F39' Ag1C 95(5) . .
F37 F39 F39' Ag1C 122(4) . .
Ag18 Ag1C F39' F38 66(8) . .
Ag1C Ag1C F39' F38 66(8) 7_557 .
O26 Ag1C F39' F38 79(3) . .
O18 Ag1C F39' F38 -29(3) 7_557 .
O26 Ag1C F39' F38 -95(4) 7_557 .
Ag13 Ag1C F39' F38 -78(3) 7_557 .
Ag18 Ag1C F39' C77 8(9) . .
Ag1C Ag1C F39' C77 8(9) 7_557 .
O26 Ag1C F39' C77 21(3) . .
O18 Ag1C F39' C77 -87(3) 7_557 .
F38 Ag1C F39' C77 -58(3) . .
O26 Ag1C F39' C77 -153(3) 7_557 .
Ag13 Ag1C F39' C77 -136(3) 7_557 .
Ag18 Ag1C F39' F39 -63(10) . .
Ag1C Ag1C F39' F39 -63(10) 7_557 .
O26 Ag1C F39' F39 -51(5) . .
O18 Ag1C F39' F39 -158(5) 7_557 .
F38 Ag1C F39' F39 -129(7) . .
O26 Ag1C F39' F39 136(4) 7_557 .
Ag13 Ag1C F39' F39 153(5) 7_557 .
O3 Ag1 C1 C2 -101(4) . .
Ag4 Ag1 C1 C2 -47(4) . .
Ag3 Ag1 C1 C2 -131(4) . .
Ag2 Ag1 C1 C2 143(4) . .
Ag5 Ag1 C1 C2 5(4) . .
Ag6 Ag1 C1 C2 61(4) . .
Ag8 Ag1 C1 C2 93(4) . .
O3 Ag1 C1 Ag4 -54.4(12) . .
Ag3 Ag1 C1 Ag4 -84.0(4) . .
Ag2 Ag1 C1 Ag4 -170.4(6) . .
Ag5 Ag1 C1 Ag4 52.2(3) . .
Ag6 Ag1 C1 Ag4 108.4(3) . .
Ag8 Ag1 C1 Ag4 139.6(3) . .
O3 Ag1 C1 Ag2 116.0(10) . .
Ag4 Ag1 C1 Ag2 170.4(6) . .
Ag3 Ag1 C1 Ag2 86.4(4) . .
Ag5 Ag1 C1 Ag2 -137.3(3) . .
Ag6 Ag1 C1 Ag2 -81.2(5) . .
Ag8 Ag1 C1 Ag2 -49.9(3) . .
O3 Ag1 C1 Ag3 29.6(12) . .
Ag4 Ag1 C1 Ag3 84.0(4) . .
Ag2 Ag1 C1 Ag3 -86.4(4) . .
Ag5 Ag1 C1 Ag3 136.3(2) . .
Ag6 Ag1 C1 Ag3 -167.57(11) . .
Ag8 Ag1 C1 Ag3 -136.3(3) . .
O9 Ag4 C1 C2 -174.5(7) . .
O11 Ag4 C1 C2 35.4(11) . .
O8 Ag4 C1 C2 -58.8(9) . .
Ag1 Ag4 C1 C2 168.0(11) . .
Ag3 Ag4 C1 C2 -113.2(10) . .
Ag5 Ag4 C1 C2 118.4(8) . .
Ag14 Ag4 C1 C2 -38.6(16) 4_546 .
O9 Ag4 C1 Ag1 17.4(10) . .
O11 Ag4 C1 Ag1 -132.6(4) . .
O8 Ag4 C1 Ag1 133.2(4) . .
C2 Ag4 C1 Ag1 -168.0(11) . .
Ag3 Ag4 C1 Ag1 78.8(4) . .
Ag5 Ag4 C1 Ag1 -49.7(3) . .
Ag14 Ag4 C1 Ag1 153.3(7) 4_546 .
O9 Ag4 C1 Ag2 -12(3) . .
O11 Ag4 C1 Ag2 -162.2(18) . .
O8 Ag4 C1 Ag2 104(2) . .
C2 Ag4 C1 Ag2 162(3) . .
Ag1 Ag4 C1 Ag2 -29.6(17) . .
Ag3 Ag4 C1 Ag2 49.2(18) . .
Ag5 Ag4 C1 Ag2 -79(2) . .
Ag14 Ag4 C1 Ag2 123.7(16) 4_546 .
O9 Ag4 C1 Ag3 -61.4(8) . .
O11 Ag4 C1 Ag3 148.6(3) . .
O8 Ag4 C1 Ag3 54.4(5) . .
C2 Ag4 C1 Ag3 113.2(10) . .
Ag1 Ag4 C1 Ag3 -78.8(4) . .
Ag5 Ag4 C1 Ag3 -128.5(3) . .
Ag14 Ag4 C1 Ag3 74.5(10) 4_546 .
O5 Ag2 C1 C2 49.2(11) . .
O1 Ag2 C1 C2 158.2(10) . .
C19 Ag2 C1 C2 -70.2(11) . .
Ag9 Ag2 C1 C2 -111.5(10) . .
Ag1 Ag2 C1 C2 -169.4(13) . .
Ag8 Ag2 C1 C2 -112.2(10) . .
Ag3 Ag2 C1 C2 112.3(11) . .
O5 Ag2 C1 Ag1 -141.4(3) . .
O1 Ag2 C1 Ag1 -32.4(5) . .
C19 Ag2 C1 Ag1 99.2(5) . .
Ag9 Ag2 C1 Ag1 57.9(9) . .
Ag8 Ag2 C1 Ag1 57.2(3) . .
Ag3 Ag2 C1 Ag1 -78.3(4) . .
O5 Ag2 C1 Ag4 -112(2) . .
O1 Ag2 C1 Ag4 -3(2) . .
C19 Ag2 C1 Ag4 128.7(19) . .
Ag9 Ag2 C1 Ag4 87(2) . .
Ag1 Ag2 C1 Ag4 29.5(17) . .
Ag8 Ag2 C1 Ag4 87(2) . .
Ag3 Ag2 C1 Ag4 -48.8(18) . .
O5 Ag2 C1 Ag3 -63.1(4) . .
O1 Ag2 C1 Ag3 45.9(4) . .
C19 Ag2 C1 Ag3 177.6(4) . .
Ag9 Ag2 C1 Ag3 136.2(5) . .
Ag1 Ag2 C1 Ag3 78.3(4) . .
Ag8 Ag2 C1 Ag3 135.6(3) . .
N3 Ag3 C1 C2 138.1(10) . .
O7 Ag3 C1 C2 20.9(11) . .
O6 Ag3 C1 C2 -55.6(11) . .
Ag1 Ag3 C1 C2 166.6(12) . .
Ag4 Ag3 C1 C2 84.5(10) . .
Ag2 Ag3 C1 C2 -110.2(11) . .
Ag14 Ag3 C1 C2 -22.6(12) . .
N3 Ag3 C1 Ag1 -28.5(8) . .
O7 Ag3 C1 Ag1 -145.7(3) . .
O6 Ag3 C1 Ag1 137.8(4) . .
Ag4 Ag3 C1 Ag1 -82.1(4) . .
Ag2 Ag3 C1 Ag1 83.2(4) . .
Ag14 Ag3 C1 Ag1 170.79(8) . .
N3 Ag3 C1 Ag4 53.6(8) . .
O7 Ag3 C1 Ag4 -63.6(4) . .
O6 Ag3 C1 Ag4 -140.0(4) . .
Ag1 Ag3 C1 Ag4 82.1(4) . .
Ag2 Ag3 C1 Ag4 165.3(6) . .
Ag14 Ag3 C1 Ag4 -107.1(3) . .
N3 Ag3 C1 Ag2 -111.7(6) . .
O7 Ag3 C1 Ag2 131.1(4) . .
O6 Ag3 C1 Ag2 54.6(4) . .
Ag1 Ag3 C1 Ag2 -83.2(4) . .
Ag4 Ag3 C1 Ag2 -165.3(6) . .
Ag14 Ag3 C1 Ag2 87.6(4) . .
Ag1 C1 C2 C3 152(11) . .
Ag4 C1 C2 C3 105(13) . .
Ag2 C1 C2 C3 -69(13) . .
Ag3 C1 C2 C3 25(14) . .
Ag1 C1 C2 Ag4 46(4) . .
Ag2 C1 C2 Ag4 -173.8(9) . .
Ag3 C1 C2 Ag4 -80.7(7) . .
O9 Ag4 C2 C1 34(4) . .
O11 Ag4 C2 C1 -152.1(9) . .
O8 Ag4 C2 C1 126.4(9) . .
Ag1 Ag4 C2 C1 -9.2(8) . .
Ag3 Ag4 C2 C1 51.2(8) . .
Ag5 Ag4 C2 C1 -64.0(9) . .
Ag14 Ag4 C2 C1 162.4(8) 4_546 .
C1 Ag4 C2 C3 -173.5(15) . .
O9 Ag4 C2 C3 -140(4) . .
O11 Ag4 C2 C3 34.4(10) . .
O8 Ag4 C2 C3 -47.1(10) . .
Ag1 Ag4 C2 C3 177.3(10) . .
Ag3 Ag4 C2 C3 -122.3(10) . .
Ag5 Ag4 C2 C3 122.5(9) . .
Ag14 Ag4 C2 C3 -11.1(11) 4_546 .
C1 C2 C3 C8 179(100) . .
Ag4 C2 C3 C8 -78.9(14) . .
C1 C2 C3 C4 -3(14) . .
Ag4 C2 C3 C4 99.5(12) . .
C8 C3 C4 C5 1(2) . .
C2 C3 C4 C5 -177.6(12) . .
C3 C4 C5 C6 1(2) . .
C4 C5 C6 C7 -3(2) . .
C5 C6 C7 C8 3(2) . .
C6 C7 C8 C3 -1(2) . .
C6 C7 C8 C9 -179.7(14) . .
C4 C3 C8 C7 -1(2) . .
C2 C3 C8 C7 177.5(13) . .
C4 C3 C8 C9 177.9(14) . .
C2 C3 C8 C9 -4(2) . .
C7 C8 C9 C10 166.9(16) . .
C3 C8 C9 C10 -12(3) . .
C8 C9 C10 C11 -175.7(15) . .
C9 C10 C11 C12 2(2) . .
C9 C10 C11 C16 -172.3(14) . .
C16 C11 C12 C13 -4(2) . .
C10 C11 C12 C13 -178.2(15) . .
C11 C12 C13 C14 3(3) . .
C12 C13 C14 C15 -2(3) . .
C12 C13 C14 Ag17 85.2(17) . 1_545
C12 C13 C14 Ag1B 80.0(18) . 1_545
C13 C14 C15 C16 2(2) . .
Ag17 C14 C15 C16 -94.5(14) 1_545 .
Ag1B C14 C15 C16 -87.0(15) 1_545 .
C13 C14 C15 Ag17 96.9(15) . 1_545
Ag1B C14 C15 Ag17 7.5(7) 1_545 1_545
C12 C11 C16 C15 4(2) . .
C10 C11 C16 C15 178.4(13) . .
C12 C11 C16 C17 -178.5(13) . .
C10 C11 C16 C17 -4(2) . .
C14 C15 C16 C11 -3(2) . .
Ag17 C15 C16 C11 -73.3(14) 1_545 .
C14 C15 C16 C17 179.3(14) . .
Ag17 C15 C16 C17 109.4(12) 1_545 .
C11 C16 C17 C18 -147(20) . .
C15 C16 C17 C18 30(21) . .
C11 C16 C17 Ag5 80.7(14) . .
C15 C16 C17 Ag5 -102.0(13) . .
O10 Ag5 C17 C18 -84(3) . .
O12 Ag5 C17 C18 169.8(10) . .
O1W Ag5 C17 C18 -96.4(10) . .
Ag1 Ag5 C17 C18 40.0(10) . .
Ag4 Ag5 C17 C18 95.0(10) . .
Ag6 Ag5 C17 C18 -15.5(9) . .
O10 Ag5 C17 C16 92(3) . .
C18 Ag5 C17 C16 176.7(17) . .
O12 Ag5 C17 C16 -13.4(10) . .
O1W Ag5 C17 C16 80.3(10) . .
Ag1 Ag5 C17 C16 -143.3(10) . .
Ag4 Ag5 C17 C16 -88.3(10) . .
Ag6 Ag5 C17 C16 161.2(11) . .
C16 C17 C18 Ag6 -71(21) . .
Ag5 C17 C18 Ag6 62(3) . .
C16 C17 C18 Ag8 87(20) . .
Ag5 C17 C18 Ag8 -139.3(12) . .
C16 C17 C18 Ag5 -133(20) . .
C16 C17 C18 Ag7 10(21) . .
Ag5 C17 C18 Ag7 143.5(8) . .
O15 Ag6 C18 C17 162(3) . .
O4 Ag6 C18 C17 -57(3) . .
O13 Ag6 C18 C17 45(3) . .
Ag8 Ag6 C18 C17 162(3) . .
Ag7 Ag6 C18 C17 89(3) . .
Ag1 Ag6 C18 C17 -123(3) . .
Ag7' Ag6 C18 C17 94(3) . .
Ag5 Ag6 C18 C17 -61(3) . .
O15 Ag6 C18 Ag8 -0.4(10) . .
O4 Ag6 C18 Ag8 140.2(3) . .
O13 Ag6 C18 Ag8 -117.2(4) . .
Ag7 Ag6 C18 Ag8 -72.9(3) . .
Ag1 Ag6 C18 Ag8 74.5(3) . .
Ag7' Ag6 C18 Ag8 -68.1(7) . .
Ag5 Ag6 C18 Ag8 136.3(6) . .
O15 Ag6 C18 Ag5 -136.8(6) . .
O4 Ag6 C18 Ag5 3.9(7) . .
O13 Ag6 C18 Ag5 106.5(5) . .
Ag8 Ag6 C18 Ag5 -136.3(6) . .
Ag7 Ag6 C18 Ag5 150.7(5) . .
Ag1 Ag6 C18 Ag5 -61.9(3) . .
Ag7' Ag6 C18 Ag5 155.6(7) . .
O15 Ag6 C18 Ag7 72.5(8) . .
O4 Ag6 C18 Ag7 -146.8(3) . .
O13 Ag6 C18 Ag7 -44.2(5) . .
Ag8 Ag6 C18 Ag7 72.9(3) . .
Ag1 Ag6 C18 Ag7 147.4(3) . .
Ag7' Ag6 C18 Ag7 4.9(7) . .
Ag5 Ag6 C18 Ag7 -150.7(5) . .
C19 Ag8 C18 C17 26.7(18) . .
O16 Ag8 C18 C17 -158.6(13) . .
Ag6 Ag8 C18 C17 -171.3(17) . .
Ag7 Ag8 C18 C17 -97.1(15) . .
Ag2 Ag8 C18 C17 87.0(15) . .
Ag7' Ag8 C18 C17 -100.4(16) . .
Ag9 Ag8 C18 C17 100(2) . .
Ag11 Ag8 C18 C17 -90.3(15) . .
Ag1 Ag8 C18 C17 121.4(15) . .
C19 Ag8 C18 Ag6 -162.0(5) . .
O16 Ag8 C18 Ag6 12.7(6) . .
Ag7 Ag8 C18 Ag6 74.2(4) . .
Ag2 Ag8 C18 Ag6 -101.7(3) . .
Ag7' Ag8 C18 Ag6 70.9(7) . .
Ag9 Ag8 C18 Ag6 -88(2) . .
Ag11 Ag8 C18 Ag6 81.0(5) . .
Ag1 Ag8 C18 Ag6 -67.2(3) . .
C19 Ag8 C18 Ag5 -89.5(11) . .
O16 Ag8 C18 Ag5 85.2(10) . .
Ag6 Ag8 C18 Ag5 72.5(9) . .
Ag7 Ag8 C18 Ag5 146.7(11) . .
Ag2 Ag8 C18 Ag5 -29.2(10) . .
Ag7' Ag8 C18 Ag5 143.4(12) . .
Ag9 Ag8 C18 Ag5 -16(3) . .
Ag11 Ag8 C18 Ag5 153.5(6) . .
Ag1 Ag8 C18 Ag5 5.2(7) . .
C19 Ag8 C18 Ag7 123.8(6) . .
O16 Ag8 C18 Ag7 -61.5(5) . .
Ag6 Ag8 C18 Ag7 -74.2(4) . .
Ag2 Ag8 C18 Ag7 -175.90(14) . .
Ag7' Ag8 C18 Ag7 -3.4(7) . .
Ag9 Ag8 C18 Ag7 -162.6(19) . .
Ag11 Ag8 C18 Ag7 6.8(6) . .
Ag1 Ag8 C18 Ag7 -141.5(4) . .
O10 Ag5 C18 C17 160.2(10) . .
O12 Ag5 C18 C17 -11.8(12) . .
O1W Ag5 C18 C17 85.7(10) . .
Ag1 Ag5 C18 C17 -137.2(11) . .
Ag4 Ag5 C18 C17 -95.1(10) . .
Ag6 Ag5 C18 C17 158.7(13) . .
O10 Ag5 C18 Ag6 1.5(12) . .
O12 Ag5 C18 Ag6 -170.5(3) . .
O1W Ag5 C18 Ag6 -73.0(5) . .
C17 Ag5 C18 Ag6 -158.7(13) . .
Ag1 Ag5 C18 Ag6 64.1(4) . .
Ag4 Ag5 C18 Ag6 106.2(4) . .
O10 Ag5 C18 Ag8 -68.1(14) . .
O12 Ag5 C18 Ag8 119.8(9) . .
O1W Ag5 C18 Ag8 -142.7(9) . .
C17 Ag5 C18 Ag8 131.6(16) . .
Ag1 Ag5 C18 Ag8 -5.6(8) . .
Ag4 Ag5 C18 Ag8 36.5(10) . .
Ag6 Ag5 C18 Ag8 -69.7(9) . .
O10 Ag5 C18 Ag7 52.2(16) . .
O12 Ag5 C18 Ag7 -119.8(10) . .
O1W Ag5 C18 Ag7 -22.3(11) . .
C17 Ag5 C18 Ag7 -108.0(16) . .
Ag1 Ag5 C18 Ag7 114.8(11) . .
Ag4 Ag5 C18 Ag7 156.9(9) . .
Ag6 Ag5 C18 Ag7 50.7(9) . .
O17 Ag7 C18 C17 -38.8(12) . .
C36 Ag7 C18 C17 76.8(12) . .
O14 Ag7 C18 C17 -152.1(10) . .
Ag6 Ag7 C18 C17 -154.6(13) . .
Ag8 Ag7 C18 C17 121.2(12) . .
Ag13 Ag7 C18 C17 82.4(14) . .
O17 Ag7 C18 Ag6 115.8(5) . .
C36 Ag7 C18 Ag6 -128.5(5) . .
O14 Ag7 C18 Ag6 2.5(6) . .
Ag8 Ag7 C18 Ag6 -84.2(4) . .
Ag13 Ag7 C18 Ag6 -123.0(8) . .
O17 Ag7 C18 Ag8 -160.0(5) . .
C36 Ag7 C18 Ag8 -44.3(5) . .
O14 Ag7 C18 Ag8 86.7(6) . .
Ag6 Ag7 C18 Ag8 84.2(4) . .
Ag13 Ag7 C18 Ag8 -38.8(11) . .
O17 Ag7 C18 Ag5 61.4(12) . .
C36 Ag7 C18 Ag5 177.0(10) . .
O14 Ag7 C18 Ag5 -52.0(13) . .
Ag6 Ag7 C18 Ag5 -54.4(10) . .
Ag8 Ag7 C18 Ag5 -138.6(13) . .
Ag13 Ag7 C18 Ag5 -177.4(5) . .
O19 Ag9 C19 C20 -79(2) . .
O2 Ag9 C19 C20 96(2) . .
O3W Ag9 C19 C20 10(2) . .
Ag2 Ag9 C19 C20 92(2) . .
Ag10 Ag9 C19 C20 -74.5(19) . .
Ag8 Ag9 C19 C20 171(2) . .
Ag11 Ag9 C19 C20 -130(2) . .
O19 Ag9 C19 Ag8 110.4(7) . .
O2 Ag9 C19 Ag8 -75.5(6) . .
O3W Ag9 C19 Ag8 -161.1(4) . .
Ag2 Ag9 C19 Ag8 -79.4(4) . .
Ag10 Ag9 C19 Ag8 114.4(5) . .
Ag11 Ag9 C19 Ag8 58.9(3) . .
O19 Ag9 C19 Ag10 -4.0(10) . .
O2 Ag9 C19 Ag10 170.1(3) . .
O3W Ag9 C19 Ag10 84.5(4) . .
Ag2 Ag9 C19 Ag10 166.2(5) . .
Ag8 Ag9 C19 Ag10 -114.4(5) . .
Ag11 Ag9 C19 Ag10 -55.5(3) . .
O19 Ag9 C19 Ag2 -170.2(6) . .
O2 Ag9 C19 Ag2 3.9(6) . .
O3W Ag9 C19 Ag2 -81.7(3) . .
Ag10 Ag9 C19 Ag2 -166.2(5) . .
Ag8 Ag9 C19 Ag2 79.4(4) . .
Ag11 Ag9 C19 Ag2 138.3(3) . .
C18 Ag8 C19 C20 -8.3(16) . .
O16 Ag8 C19 C20 176.4(12) . .
Ag6 Ag8 C19 C20 -98.0(18) . .
Ag7 Ag8 C19 C20 80.5(14) . .
Ag2 Ag8 C19 C20 -96.1(13) . .
Ag7' Ag8 C19 C20 92.5(15) . .
Ag9 Ag8 C19 C20 -173.7(16) . .
Ag11 Ag8 C19 C20 127.6(13) . .
Ag1 Ag8 C19 C20 -84.0(13) . .
C18 Ag8 C19 Ag9 165.4(5) . .
O16 Ag8 C19 Ag9 -9.9(5) . .
Ag6 Ag8 C19 Ag9 75.7(17) . .
Ag7 Ag8 C19 Ag9 -105.8(4) . .
Ag2 Ag8 C19 Ag9 77.6(4) . .
Ag7' Ag8 C19 Ag9 -93.8(7) . .
Ag11 Ag8 C19 Ag9 -58.7(3) . .
Ag1 Ag8 C19 Ag9 89.6(4) . .
C18 Ag8 C19 Ag10 -112.8(7) . .
O16 Ag8 C19 Ag10 71.9(6) . .
Ag6 Ag8 C19 Ag10 157.5(11) . .
Ag7 Ag8 C19 Ag10 -24.0(8) . .
Ag2 Ag8 C19 Ag10 159.4(8) . .
Ag7' Ag8 C19 Ag10 -12.0(10) . .
Ag9 Ag8 C19 Ag10 81.8(6) . .
Ag11 Ag8 C19 Ag10 23.1(5) . .
Ag1 Ag8 C19 Ag10 171.5(4) . .
C18 Ag8 C19 Ag2 87.8(7) . .
O16 Ag8 C19 Ag2 -87.5(4) . .
Ag6 Ag8 C19 Ag2 -2.0(18) . .
Ag7 Ag8 C19 Ag2 176.54(14) . .
Ag7' Ag8 C19 Ag2 -171.5(6) . .
Ag9 Ag8 C19 Ag2 -77.6(4) . .
Ag11 Ag8 C19 Ag2 -136.3(3) . .
Ag1 Ag8 C19 Ag2 12.0(4) . .
O21 Ag10 C19 C20 133.3(9) . .
O23 Ag10 C19 C20 -7.4(10) . .
Ag11 Ag10 C19 C20 -153.0(9) . .
Ag12 Ag10 C19 C20 -107.3(8) . .
Ag9 Ag10 C19 C20 146.5(10) . .
O21 Ag10 C19 Ag9 -13.2(8) . .
O23 Ag10 C19 Ag9 -154.0(4) . .
C20 Ag10 C19 Ag9 -146.5(10) . .
Ag11 Ag10 C19 Ag9 60.5(3) . .
Ag12 Ag10 C19 Ag9 106.2(3) . .
O21 Ag10 C19 Ag8 -98.2(7) . .
O23 Ag10 C19 Ag8 121.0(6) . .
C20 Ag10 C19 Ag8 128.4(12) . .
Ag11 Ag10 C19 Ag8 -24.6(5) . .
Ag12 Ag10 C19 Ag8 21.1(8) . .
Ag9 Ag10 C19 Ag8 -85.0(6) . .
O21 Ag10 C19 Ag2 22(2) . .
O23 Ag10 C19 Ag2 -118.4(15) . .
C20 Ag10 C19 Ag2 -111(2) . .
Ag11 Ag10 C19 Ag2 96.0(16) . .
Ag12 Ag10 C19 Ag2 141.7(14) . .
Ag9 Ag10 C19 Ag2 35.6(13) . .
C1 Ag2 C19 C20 59.6(10) . .
O5 Ag2 C19 C20 -65.0(10) . .
O1 Ag2 C19 C20 178.6(8) . .
Ag9 Ag2 C19 C20 -144.4(11) . .
Ag1 Ag2 C19 C20 111.3(9) . .
Ag8 Ag2 C19 C20 125.0(11) . .
Ag3 Ag2 C19 C20 66.0(16) . .
C1 Ag2 C19 Ag9 -156.0(4) . .
O5 Ag2 C19 Ag9 79.4(4) . .
O1 Ag2 C19 Ag9 -37.0(6) . .
Ag1 Ag2 C19 Ag9 -104.3(3) . .
Ag8 Ag2 C19 Ag9 -90.6(4) . .
Ag3 Ag2 C19 Ag9 -149.6(9) . .
C1 Ag2 C19 Ag8 -65.5(5) . .
O5 Ag2 C19 Ag8 169.9(3) . .
O1 Ag2 C19 Ag8 53.6(5) . .
Ag9 Ag2 C19 Ag8 90.6(4) . .
Ag1 Ag2 C19 Ag8 -13.7(4) . .
Ag3 Ag2 C19 Ag8 -59.0(13) . .
C1 Ag2 C19 Ag10 167.7(15) . .
O5 Ag2 C19 Ag10 43.1(17) . .
O1 Ag2 C19 Ag10 -73.2(17) . .
Ag9 Ag2 C19 Ag10 -36.3(13) . .
Ag1 Ag2 C19 Ag10 -140.5(15) . .
Ag8 Ag2 C19 Ag10 -126.8(18) . .
Ag3 Ag2 C19 Ag10 174.2(5) . .
Ag9 C19 C20 C21 -55(9) . .
Ag8 C19 C20 C21 113(8) . .
Ag10 C19 C20 C21 -129(8) . .
Ag2 C19 C20 C21 29(8) . .
Ag9 C19 C20 Ag10 73.5(17) . .
Ag8 C19 C20 Ag10 -117.6(11) . .
Ag2 C19 C20 Ag10 157.6(7) . .
O21 Ag10 C20 C19 -84.6(12) . .
O23 Ag10 C20 C19 173.4(9) . .
Ag11 Ag10 C20 C19 28.0(9) . .
Ag12 Ag10 C20 C19 95.5(9) . .
Ag9 Ag10 C20 C19 -24.7(8) . .
O21 Ag10 C20 C21 86.0(13) . .
O23 Ag10 C20 C21 -16.1(10) . .
C19 Ag10 C20 C21 170.5(15) . .
Ag11 Ag10 C20 C21 -161.5(9) . .
Ag12 Ag10 C20 C21 -93.9(10) . .
Ag9 Ag10 C20 C21 145.9(10) . .
C19 C20 C21 C22 17(8) . .
Ag10 C20 C21 C22 -107.6(11) . .
C19 C20 C21 C26 -160(7) . .
Ag10 C20 C21 C26 75.3(15) . .
C26 C21 C22 C23 0(2) . .
C20 C21 C22 C23 -176.8(13) . .
C21 C22 C23 C24 -4(2) . .
C21 C22 C23 Ag16 -83.3(14) . 3
C22 C23 C24 C25 3(2) . .
Ag16 C23 C24 C25 99.4(16) 3 .
C22 C23 C24 Ag16 -96.1(14) . 3
C23 C24 C25 C26 1(3) . .
Ag16 C24 C25 C26 80.7(17) 3 .
C22 C21 C26 C25 4(2) . .
C20 C21 C26 C25 -179.3(13) . .
C22 C21 C26 C27 -179.3(14) . .
C20 C21 C26 C27 -2(2) . .
C24 C25 C26 C21 -5(2) . .
C24 C25 C26 C27 178.2(15) . .
C21 C26 C27 C28 6(3) . .
C25 C26 C27 C28 -176.8(16) . .
C26 C27 C28 C29 -179.9(15) . .
C27 C28 C29 C30 -15(2) . .
C27 C28 C29 C34 160.0(15) . .
C34 C29 C30 C31 1(2) . .
C28 C29 C30 C31 176.9(15) . .
C29 C30 C31 C32 -1(2) . .
C30 C31 C32 C33 -2(3) . .
C31 C32 C33 C34 4(3) . .
C32 C33 C34 C29 -3(2) . .
C32 C33 C34 C35 177.2(15) . .
C30 C29 C34 C33 0(2) . .
C28 C29 C34 C33 -175.1(14) . .
C30 C29 C34 C35 -179.9(13) . .
C28 C29 C34 C35 4(2) . .
C33 C34 C35 C36 -120(21) . .
C29 C34 C35 C36 60(22) . .
C33 C34 C35 Ag12 82.0(15) . .
C29 C34 C35 Ag12 -97.7(13) . .
O22 Ag12 C35 C36 -8.6(15) . .
O24 Ag12 C35 C36 -144.5(9) . .
O25 Ag12 C35 C36 127.5(9) . .
Ag10 Ag12 C35 C36 -64.9(9) . .
Ag13 Ag12 C35 C36 55.5(8) . .
Ag11 Ag12 C35 C36 -5.7(8) . .
O22 Ag12 C35 C34 169.7(10) . .
O24 Ag12 C35 C34 33.9(10) . .
O25 Ag12 C35 C34 -54.2(10) . .
C36 Ag12 C35 C34 178.3(15) . .
Ag10 Ag12 C35 C34 113.4(9) . .
Ag13 Ag12 C35 C34 -126.1(10) . .
Ag11 Ag12 C35 C34 172.7(10) . .
C34 C35 C36 Ag11 -128(19) . .
Ag12 C35 C36 Ag11 31(4) . .
C34 C35 C36 Ag7' 51(22) . .
Ag12 C35 C36 Ag7' -150.6(9) . .
C34 C35 C36 Ag7 43(21) . .
Ag12 C35 C36 Ag7 -158.3(6) . .
C34 C35 C36 Ag13 125(21) . .
Ag12 C35 C36 Ag13 -76.2(6) . .
C34 C35 C36 Ag12 -159(21) . .
O20 Ag11 C36 C35 -65(5) . .
Ag13 Ag11 C36 C35 -111(4) . .
Ag10 Ag11 C36 C35 31(4) . .
Ag12 Ag11 C36 C35 -31(4) . .
Ag7' Ag11 C36 C35 178(100) . .
Ag9 Ag11 C36 C35 77(4) . .
Ag8 Ag11 C36 C35 113(4) . .
O20 Ag11 C36 Ag7' 116.9(19) . .
Ag13 Ag11 C36 Ag7' 71.1(7) . .
Ag10 Ag11 C36 Ag7' -147.7(7) . .
Ag12 Ag11 C36 Ag7' 150.7(8) . .
Ag9 Ag11 C36 Ag7' -101.4(7) . .
Ag8 Ag11 C36 Ag7' -65.7(7) . .
O20 Ag11 C36 Ag7 124.6(17) . .
Ag13 Ag11 C36 Ag7 78.8(5) . .
Ag10 Ag11 C36 Ag7 -139.9(4) . .
Ag12 Ag11 C36 Ag7 158.5(6) . .
Ag7' Ag11 C36 Ag7 7.8(7) . .
Ag9 Ag11 C36 Ag7 -93.7(4) . .
Ag8 Ag11 C36 Ag7 -57.9(3) . .
O20 Ag11 C36 Ag13 46(2) . .
Ag10 Ag11 C36 Ag13 141.3(4) . .
Ag12 Ag11 C36 Ag13 79.6(3) . .
Ag7' Ag11 C36 Ag13 -71.1(7) . .
Ag9 Ag11 C36 Ag13 -172.53(14) . .
Ag8 Ag11 C36 Ag13 -136.8(5) . .
O20 Ag11 C36 Ag12 -34(2) . .
Ag13 Ag11 C36 Ag12 -79.6(4) . .
Ag10 Ag11 C36 Ag12 61.6(3) . .
Ag7' Ag11 C36 Ag12 -150.7(8) . .
Ag9 Ag11 C36 Ag12 107.8(3) . .
Ag8 Ag11 C36 Ag12 143.6(4) . .
O14 Ag7' C36 C35 141.6(19) . .
O17 Ag7' C36 C35 21.3(13) . .
Ag13 Ag7' C36 C35 101.0(11) . .
Ag8 Ag7' C36 C35 -108.5(11) . .
Ag6 Ag7' C36 C35 -105.0(14) . .
Ag11 Ag7' C36 C35 -180(100) . .
O14 Ag7' C36 Ag11 -38.8(19) . .
O17 Ag7' C36 Ag11 -159.1(7) . .
Ag13 Ag7' C36 Ag11 -79.5(5) . .
Ag8 Ag7' C36 Ag11 71.0(4) . .
Ag6 Ag7' C36 Ag11 74.6(11) . .
O14 Ag7' C36 Ag7 -179(100) . .
O17 Ag7' C36 Ag7 61(4) . .
Ag13 Ag7' C36 Ag7 141(4) . .
Ag8 Ag7' C36 Ag7 -69(4) . .
Ag6 Ag7' C36 Ag7 -65(4) . .
Ag11 Ag7' C36 Ag7 -140(4) . .
O14 Ag7' C36 Ag13 40.6(17) . .
O17 Ag7' C36 Ag13 -79.7(8) . .
Ag8 Ag7' C36 Ag13 150.5(6) . .
Ag6 Ag7' C36 Ag13 154.1(12) . .
Ag11 Ag7' C36 Ag13 79.5(5) . .
O14 Ag7' C36 Ag12 39(3) . .
O17 Ag7' C36 Ag12 -81.1(19) . .
Ag13 Ag7' C36 Ag12 -1.4(19) . .
Ag8 Ag7' C36 Ag12 149.1(18) . .
Ag6 Ag7' C36 Ag12 152.7(12) . .
Ag11 Ag7' C36 Ag12 78.1(18) . .
O17 Ag7 C36 C35 37.3(10) . .
O14 Ag7 C36 C35 142.6(9) . .
C18 Ag7 C36 C35 -78.8(10) . .
Ag6 Ag7 C36 C35 -123.2(9) . .
Ag8 Ag7 C36 C35 -112.4(9) . .
Ag13 Ag7 C36 C35 104.3(10) . .
O17 Ag7 C36 Ag11 -145.2(5) . .
O14 Ag7 C36 Ag11 -39.8(6) . .
C18 Ag7 C36 Ag11 98.7(5) . .
Ag6 Ag7 C36 Ag11 54.3(6) . .
Ag8 Ag7 C36 Ag11 65.2(4) . .
Ag13 Ag7 C36 Ag11 -78.2(5) . .
O17 Ag7 C36 Ag7' -104(4) . .
O14 Ag7 C36 Ag7' 1(4) . .
C18 Ag7 C36 Ag7' 140(4) . .
Ag6 Ag7 C36 Ag7' 95(4) . .
Ag8 Ag7 C36 Ag7' 106(4) . .
Ag13 Ag7 C36 Ag7' -37(4) . .
O17 Ag7 C36 Ag13 -67.0(5) . .
O14 Ag7 C36 Ag13 38.3(5) . .
C18 Ag7 C36 Ag13 176.9(4) . .
Ag6 Ag7 C36 Ag13 132.5(3) . .
Ag8 Ag7 C36 Ag13 143.3(4) . .
O17 Ag7 C36 Ag12 -48(2) . .
O14 Ag7 C36 Ag12 57(2) . .
C18 Ag7 C36 Ag12 -164.5(18) . .
Ag6 Ag7 C36 Ag12 151.1(16) . .
Ag8 Ag7 C36 Ag12 162.0(19) . .
Ag13 Ag7 C36 Ag12 18.6(16) . .
N1 Ag13 C36 C35 163.1(11) . .
O18 Ag13 C36 C35 -45.6(13) . .
O26 Ag13 C36 C35 34.6(14) . .
Ag7' Ag13 C36 C35 -101.8(14) . .
Ag11 Ag13 C36 C35 165.2(15) . .
Ag12 Ag13 C36 C35 78.9(11) . .
Ag7 Ag13 C36 C35 -94.2(12) . .
Ag1C Ag13 C36 C35 -33(2) 7_557 .
N1 Ag13 C36 Ag11 -2.1(8) . .
O18 Ag13 C36 Ag11 149.2(5) . .
O26 Ag13 C36 Ag11 -130.6(7) . .
Ag7' Ag13 C36 Ag11 93.0(9) . .
Ag12 Ag13 C36 Ag11 -86.3(5) . .
Ag7 Ag13 C36 Ag11 100.6(5) . .
Ag1C Ag13 C36 Ag11 162.1(14) 7_557 .
N1 Ag13 C36 Ag7' -95.1(10) . .
O18 Ag13 C36 Ag7' 56.2(9) . .
O26 Ag13 C36 Ag7' 136.4(10) . .
Ag11 Ag13 C36 Ag7' -93.0(9) . .
Ag12 Ag13 C36 Ag7' -179.3(9) . .
Ag7 Ag13 C36 Ag7' 7.6(9) . .
Ag1C Ag13 C36 Ag7' 69.1(18) 7_557 .
N1 Ag13 C36 Ag7 -102.7(6) . .
O18 Ag13 C36 Ag7 48.6(6) . .
O26 Ag13 C36 Ag7 128.9(6) . .
Ag7' Ag13 C36 Ag7 -7.6(9) . .
Ag11 Ag13 C36 Ag7 -100.6(5) . .
Ag12 Ag13 C36 Ag7 173.1(6) . .
Ag1C Ag13 C36 Ag7 61.5(16) 7_557 .
N1 Ag13 C36 Ag12 84.2(6) . .
O18 Ag13 C36 Ag12 -124.5(5) . .
O26 Ag13 C36 Ag12 -44.3(7) . .
Ag7' Ag13 C36 Ag12 179.3(9) . .
Ag11 Ag13 C36 Ag12 86.3(5) . .
Ag7 Ag13 C36 Ag12 -173.1(6) . .
Ag1C Ag13 C36 Ag12 -111.6(15) 7_557 .
O22 Ag12 C36 C35 175.3(8) . .
O24 Ag12 C36 C35 38.6(10) . .
O25 Ag12 C36 C35 -60.6(10) . .
Ag10 Ag12 C36 C35 108.9(9) . .
Ag13 Ag12 C36 C35 -107.1(10) . .
Ag11 Ag12 C36 C35 172.2(11) . .
O22 Ag12 C36 Ag11 3.2(7) . .
O24 Ag12 C36 Ag11 -133.5(4) . .
O25 Ag12 C36 Ag11 127.3(4) . .
C35 Ag12 C36 Ag11 -172.2(11) . .
Ag10 Ag12 C36 Ag11 -63.2(3) . .
Ag13 Ag12 C36 Ag11 80.7(4) . .
O22 Ag12 C36 Ag7' -76(2) . .
O24 Ag12 C36 Ag7' 147(2) . .
O25 Ag12 C36 Ag7' 48(2) . .
C35 Ag12 C36 Ag7' 108(2) . .
Ag10 Ag12 C36 Ag7' -143(2) . .
Ag13 Ag12 C36 Ag7' 1.3(18) . .
Ag11 Ag12 C36 Ag7' -79(2) . .
O22 Ag12 C36 Ag7 -96.3(19) . .
O24 Ag12 C36 Ag7 127.0(18) . .
O25 Ag12 C36 Ag7 28(2) . .
C35 Ag12 C36 Ag7 88(2) . .
Ag10 Ag12 C36 Ag7 -162.7(19) . .
Ag13 Ag12 C36 Ag7 -18.7(16) . .
Ag11 Ag12 C36 Ag7 -99.5(19) . .
O22 Ag12 C36 Ag13 -77.6(6) . .
O24 Ag12 C36 Ag13 145.8(4) . .
O25 Ag12 C36 Ag13 46.5(5) . .
C35 Ag12 C36 Ag13 107.1(10) . .
Ag10 Ag12 C36 Ag13 -144.0(4) . .
Ag11 Ag12 C36 Ag13 -80.7(4) . .
C41 N1 C37 C38 3(4) . .
Ag13 N1 C37 C38 -178.7(18) . .
N1 C37 C38 C39 -4(4) . .
C37 C38 C39 C40 4(4) . .
C37 C38 C39 C42 -178(2) . .
C38 C39 C40 C41 -2(4) . .
C42 C39 C40 C41 180(3) . .
C37 N1 C41 C40 -1(5) . .
Ag13 N1 C41 C40 -179(3) . .
C39 C40 C41 N1 0(6) . .
C38 C39 C42 C46 -7(3) . .
C40 C39 C42 C46 171(2) . .
C38 C39 C42 C43 173(2) . .
C40 C39 C42 C43 -9(3) . .
C46 C42 C43 C44 2(3) . .
C39 C42 C43 C44 -177.5(16) . .
C45 N2 C44 C43 6(2) . .
Ag15 N2 C44 C43 -174.3(13) . .
C42 C43 C44 N2 -6(3) . .
C44 N2 C45 C46 -3(3) . .
Ag15 N2 C45 C46 177.7(16) . .
C43 C42 C46 C45 1(3) . .
C39 C42 C46 C45 -179.0(18) . .
N2 C45 C46 C42 -1(3) . .
C51 N3 C47 C48 0(2) . .
Ag3 N3 C47 C48 176.6(13) . .
N3 C47 C48 C49 -4(3) . .
C47 C48 C49 C50 7(2) . .
C47 C48 C49 C49 -179.7(17) . 2_556
C48 C49 C50 C51 -6(2) . .
C49 C49 C50 C51 -179.4(17) 2_556 .
C47 N3 C51 C50 1(2) . .
Ag3 N3 C51 C50 -175.5(12) . .
C49 C50 C51 N3 2(3) . .
Ag9 O2 C52 O1 -22(2) . .
Ag9 O2 C52 C53 154.2(10) . .
Ag2 O1 C52 O2 -18(2) . .
Ag2 O1 C52 C53 165.9(10) . .
O2 C52 C53 F3 30(2) . .
O1 C52 C53 F3 -153.5(15) . .
O2 C52 C53 F2 150.4(14) . .
O1 C52 C53 F2 -33(2) . .
O2 C52 C53 F1 -92.6(18) . .
O1 C52 C53 F1 83.9(18) . .
Ag1 O3 C54 O4 10(2) . .
Ag1 O3 C54 C55 -171.0(13) . .
Ag6 O4 C54 O3 31(2) . .
Ag16 O4 C54 O3 -128.6(14) . .
Ag6 O4 C54 C55 -148.0(13) . .
Ag16 O4 C54 C55 52.6(19) . .
O3 C54 C55 F5 -22(3) . .
O4 C54 C55 F5 157(2) . .
O3 C54 C55 F4 -163(2) . .
O4 C54 C55 F4 16(3) . .
O3 C54 C55 F6 89(2) . .
O4 C54 C55 F6 -92(2) . .
Ag2 O5 C56 O6 13(2) . .
Ag2 O5 C56 C57 -160.1(9) . .
Ag14 O6 C56 O5 166.7(10) . .
Ag3 O6 C56 O5 -7(2) . .
Ag14 O6 C56 C57 -20(2) . .
Ag3 O6 C56 C57 166.3(9) . .
O5 C56 C57 F9 -149.9(13) . .
O6 C56 C57 F9 35.8(18) . .
O5 C56 C57 F7 -25.4(18) . .
O6 C56 C57 F7 160.2(12) . .
O5 C56 C57 F8 88.9(14) . .
O6 C56 C57 F8 -85.4(15) . .
Ag4 O8 C58 O7 -18(2) . .
Ag14 O8 C58 O7 139.9(16) 4_546 .
Ag4 O8 C58 C59 160.7(10) . .
Ag14 O8 C58 C59 -41(3) 4_546 .
Ag14 O7 C58 O8 -167.0(13) . .
Ag3 O7 C58 O8 0(2) . .
Ag14 O7 C58 C59 14(3) . .
Ag3 O7 C58 C59 -179.2(9) . .
O8 C58 C59 F12 39.4(18) . .
O7 C58 C59 F12 -141.4(13) . .
O8 C58 C59 F11 -80.1(16) . .
O7 C58 C59 F11 99.1(15) . .
O8 C58 C59 F10 160.2(13) . .
O7 C58 C59 F10 -20.6(18) . .
Ag5 O10 C60 O9 -18(2) . .
Ag5 O10 C60 C61 163.5(10) . .
Ag4 O9 C60 O10 8(2) . .
Ag14 O9 C60 O10 122.3(15) 4_546 .
Ag4 O9 C60 C61 -173.3(9) . .
Ag14 O9 C60 C61 -58.8(16) 4_546 .
O10 C60 C61 F15 89.2(17) . .
O9 C60 C61 F15 -89.9(16) . .
O10 C60 C61 F13 -32(2) . .
O9 C60 C61 F13 149.2(13) . .
O10 C60 C61 F14 -152.9(14) . .
O9 C60 C61 F14 27.9(19) . .
Ag4 O11 C62 O12 8(2) . .
Ag14 O11 C62 O12 -98.6(17) 4_546 .
Ag4 O11 C62 C63 -170.1(9) . .
Ag14 O11 C62 C63 83.6(15) 4_546 .
Ag5 O12 C62 O11 -4(2) . .
Ag5 O12 C62 C63 173.5(9) . .
O11 C62 C63 F18 95.8(17) . .
O12 C62 C63 F18 -82.3(18) . .
O11 C62 C63 F16 -146.4(14) . .
O12 C62 C63 F16 35.4(19) . .
O11 C62 C63 F17 -28(2) . .
O12 C62 C63 F17 153.4(15) . .
Ag7' O14 C64 O13 -7(2) . .
Ag7 O14 C64 O13 -8.2(19) . .
Ag7' O14 C64 C65 174.3(13) . .
Ag7 O14 C64 C65 172.9(10) . .
Ag6 O13 C64 O14 -43.0(19) . .
Ag6 O13 C64 C65 135.9(10) . .
O14 C64 C65 F21 110.3(16) . .
O13 C64 C65 F21 -68.8(19) . .
O14 C64 C65 F19 -130.8(15) . .
O13 C64 C65 F19 50.2(18) . .
O14 C64 C65 F20 -12(2) . .
O13 C64 C65 F20 168.5(13) . .
Ag8 O16 C66 O15 3(2) . .
Ag8 O16 C66 C67 -177.6(10) . .
Ag6 O15 C66 O16 12.0(19) . .
Ag6 O15 C66 C67 -167.3(10) . .
O16 C66 C67 F22 36(2) . .
O15 C66 C67 F22 -144.9(16) . .
O16 C66 C67 F23 160.3(14) . .
O15 C66 C67 F23 -20(2) . .
O16 C66 C67 F24 -83.0(19) . .
O15 C66 C67 F24 96.4(19) . .
Ag7 O17 C68 O18 -6(3) . .
Ag7' O17 C68 O18 -8(3) . .
Ag7 O17 C68 C69 -179.9(16) . .
Ag7' O17 C68 C69 177.1(17) . .
Ag1C O18 C68 O17 150(2) 7_557 .
Ag13 O18 C68 O17 -15(3) . .
Ag18 O18 C68 O17 176.3(15) . .
Ag1C O18 C68 C69 -36(3) 7_557 .
Ag13 O18 C68 C69 159.3(17) . .
Ag18 O18 C68 C69 -9(3) . .
F25' F27 C69 F26 150(3) . .
F25' F27 C69 F25 44(4) . .
F25' F27 C69 C68 -96(3) . .
F27 F25' C69 F26 -40(4) . .
F27 F25' C69 F25 -145(3) . .
F27 F25' C69 C68 103(3) . .
O17 C68 C69 F26 -67(3) . .
O18 C68 C69 F26 118(3) . .
O17 C68 C69 F25 52(3) . .
O18 C68 C69 F25 -123(3) . .
O17 C68 C69 F27 -163(2) . .
O18 C68 C69 F27 22(3) . .
O17 C68 C69 F25' 144(2) . .
O18 C68 C69 F25' -31(3) . .
Ag11 O20 C70 O19 -1(3) . .
Ag11 O20 C70 C71 177.3(13) . .
Ag9 O19 C70 O20 18(3) . .
Ag17 O19 C70 O20 -154.0(14) . .
Ag9 O19 C70 C71 -160.7(13) . .
Ag17 O19 C70 C71 27(2) . .
O20 C70 C71 F28 -1(3) . .
O19 C70 C71 F28 178(2) . .
O20 C70 C71 F30 -124.1(19) . .
O19 C70 C71 F30 55(2) . .
O20 C70 C71 F29 123.6(18) . .
O19 C70 C71 F29 -57(2) . .
Ag10 O21 C72 O22 -6(3) . .
Ag10 O21 C72 C73 171.6(14) . .
Ag12 O22 C72 O21 13(3) . .
Ag12 O22 C72 C73 -164.4(14) . .
O21 C72 C73 F32 -2(3) . .
O22 C72 C73 F32 176(2) . .
O21 C72 C73 F31 -133(2) . .
O22 C72 C73 F31 45(3) . .
O21 C72 C73 F33 116(2) . .
O22 C72 C73 F33 -66(3) . .
Ag12 O24 C74 O23 0(3) . .
Ag12 O24 C74 C75 -179.2(17) . .
Ag10 O23 C74 O24 -13(3) . .
Ag10 O23 C74 C75 166.5(17) . .
O24 C74 C75 F36 -68(3) . .
O23 C74 C75 F36 113(2) . .
O24 C74 C75 F35 51(3) . .
O23 C74 C75 F35 -129(2) . .
O24 C74 C75 F34 164(2) . .
O23 C74 C75 F34 -16(4) . .
Ag1C O26 C76 O25 164.0(17) . .
Ag18 O26 C76 O25 167.7(15) . .
Ag13 O26 C76 O25 16(3) . .
Ag1C O26 C76 O25 174(3) 7_557 .
Ag1C O26 C76 C77 -15(3) . .
Ag18 O26 C76 C77 -12(3) . .
Ag13 O26 C76 C77 -163.0(17) . .
Ag1C O26 C76 C77 -5(5) 7_557 .
Ag12 O25 C76 O26 -11(3) . .
Ag12 O25 C76 C77 168.6(15) . .
F38' F38 C77 F37 74(4) . .
F39' F38 C77 F37 -111(4) . .
Ag1C F38 C77 F37 -162(3) . .
F38' F38 C77 F39 151(3) . .
F39' F38 C77 F39 -33(3) . .
Ag1C F38 C77 F39 -85(2) . .
F39' F38 C77 F38' 175(4) . .
Ag1C F38 C77 F38' 124(3) . .
F38' F38 C77 F37' 39(3) . .
F39' F38 C77 F37' -146(3) . .
Ag1C F38 C77 F37' 163(2) . .
F38' F38 C77 F39' -175(4) . .
Ag1C F38 C77 F39' -51(3) . .
F38' F38 C77 C76 -89(3) . .
F39' F38 C77 C76 86(4) . .
Ag1C F38 C77 C76 35(3) . .
F37' F37 C77 F38 -75(5) . .
F39 F37 C77 F38 95(3) . .
F37' F37 C77 F39 -170(4) . .
F37' F37 C77 F38' -32(4) . .
F39 F37 C77 F38' 139(3) . .
F39 F37 C77 F37' 170(4) . .
F37' F37 C77 F39' -129(4) . .
F39 F37 C77 F39' 41(3) . .
F37' F37 C77 C76 88(4) . .
F39 F37 C77 C76 -101(3) . .
F39' F39 C77 F38 25(3) . .
F37 F39 C77 F38 -119(3) . .
F39' F39 C77 F37 144(3) . .
F39' F39 C77 F38' 57(4) . .
F37 F39 C77 F38' -88(4) . .
F39' F39 C77 F37' 138(3) . .
F37 F39 C77 F37' -6(2) . .
F37 F39 C77 F39' -144(3) . .
F39' F39 C77 C76 -101(3) . .
F37 F39 C77 C76 114(2) . .
F37' F38' C77 F38 141(3) . .
F38 F38' C77 F37 -123(3) . .
F37' F38' C77 F37 18(2) . .
F38 F38' C77 F39 -46(5) . .
F37' F38' C77 F39 95(4) . .
F38 F38' C77 F37' -141(3) . .
F38 F38' C77 F39' 3(3) . .
F37' F38' C77 F39' 144(3) . .
F38 F38' C77 C76 112(3) . .
F37' F38' C77 C76 -107(3) . .
F37 F37' C77 F38 120(4) . .
F38' F37' C77 F38 -27(2) . .
F38' F37' C77 F37 -147(4) . .
F37 F37' C77 F39 10(4) . .
F38' F37' C77 F39 -138(3) . .
F37 F37' C77 F38' 147(4) . .
F37 F37' C77 F39' 81(6) . .
F38' F37' C77 F39' -66(5) . .
F37 F37' C77 C76 -108(3) . .
F38' F37' C77 C76 105(3) . .
F39 F39' C77 F38 -144(4) . .
Ag1C F39' C77 F38 81(3) . .
F38 F39' C77 F37 101(4) . .
F39 F39' C77 F37 -43(3) . .
Ag1C F39' C77 F37 -179(3) . .
F38 F39' C77 F39 144(4) . .
Ag1C F39' C77 F39 -135(4) . .
F38 F39' C77 F38' -3(3) . .
F39 F39' C77 F38' -147(3) . .
Ag1C F39' C77 F38' 77(3) . .
F38 F39' C77 F37' 57(5) . .
F39 F39' C77 F37' -87(5) . .
Ag1C F39' C77 F37' 138(4) . .
F38 F39' C77 C76 -114(3) . .
F39 F39' C77 C76 102(3) . .
Ag1C F39' C77 C76 -33(4) . .
O26 C76 C77 F38 -17(4) . .
O25 C76 C77 F38 164(3) . .
O26 C76 C77 F37 180(3) . .
O25 C76 C77 F37 0(4) . .
O26 C76 C77 F39 100(3) . .
O25 C76 C77 F39 -79(3) . .
O26 C76 C77 F38' -65(3) . .
O25 C76 C77 F38' 116(2) . .
O26 C76 C77 F37' -143(3) . .
O25 C76 C77 F37' 38(3) . .
O26 C76 C77 F39' 31(3) . .
O25 C76 C77 F39' -148(2) . .
